data_7127134
loop_
_publ_author_name
'Mateos-Mart\'in, Javier'
'Carini, Marco'
'Melle-Franco, Manuel'
'Mateo-Alonso, Aurelio'

_publ_section_title
;
 Increasing and dispersing strain in pyrene-fused azaacenes.
;
_journal_issue 77
_journal_name_full 'Chemical communications (Cambridge, England)'
_journal_page_first 11457
_journal_page_last 11460
_journal_paper_doi 10.1039/d0cc04735j
_journal_volume 56
_journal_year 2020
_chemical_formula_moiety '2(C108 H146 N4 Si18), 2(C7 H8)'
_chemical_formula_sum 'C230 H308 N8 Si36'
_chemical_formula_weight 4196.07
_space_group_IT_number 2
_space_group_name_Hall '-P 1'
_space_group_name_H-M_alt 'P -1'
_symmetry_cell_setting triclinic
_symmetry_Int_Tables_number 2
_symmetry_space_group_name_Hall '-P 1'
_symmetry_space_group_name_H-M 'P -1'
_atom_sites_solution_hydrogens geom
_atom_sites_solution_primary dual
_audit_creation_date 2019-11-27T11:03:54-00:00
_audit_creation_method 'WinGX routine CIF_UPDATE'
_audit_update_record
;
2020-04-21 deposited with the CCDC.	2020-08-18 downloaded from the CCDC.
;
_cell_angle_alpha 74.547(4)
_cell_angle_beta 79.773(4)
_cell_angle_gamma 71.053(5)
_cell_formula_units_Z 2
_cell_length_a 22.1092(12)
_cell_length_b 22.3180(13)
_cell_length_c 29.0414(13)
_cell_measurement_reflns_used 6956
_cell_measurement_temperature 150.01(10)
_cell_measurement_theta_max 73.15
_cell_measurement_theta_min 3.644
_cell_volume 12998.3(13)
_computing_cell_refinement 'CrysAlisPro 1.171.39.46 (Rigaku OD, 2018)'
_computing_data_collection 'CrysAlisPro 1.171.39.46 (Rigaku OD, 2018)'
_computing_data_reduction 'CrysAlisPro 1.171.39.46 (Rigaku OD, 2018)'
_computing_molecular_graphics 'Olex2 (Dolomanov et al., 2009)'
_computing_publication_material 'Olex2 (Dolomanov et al., 2009)'
_computing_structure_refinement 'ShelXL (Sheldrick, 2015)'
_computing_structure_solution 'ShelXT (Sheldrick, 2015)'
_diffrn_ambient_temperature 150.01(10)
_diffrn_detector 'CCD plate'
_diffrn_detector_area_resol_mean 5.2012
_diffrn_detector_type Atlas
_diffrn_measured_fraction_theta_full 0.999
_diffrn_measured_fraction_theta_max 0.998
_diffrn_measurement_details
;
List of Runs (angles in degrees, time in seconds):

  # Type    Start    End  Width  t~exp~   \w     \q     \k     \f   Frames
#--------------------------------------------------------------------------
  1  \w    -95.00 -58.00   1.00    1.00    --  -42.38 125.00-180.00   37
  2  \w     43.00  80.00   1.00    1.00    --   42.38  38.00 -60.00   37
  3  \w     17.00 119.00   1.00    1.00    --   42.38  77.00  90.00  102
  4  \w    -27.00  67.00   1.00    1.00    --   42.38 -57.00 -30.00   94
  5  \w    -27.00  67.00   1.00    1.00    --   42.38 -38.00 150.00   94
  6  \w     83.00 158.00   1.00    4.00    --  107.93  30.00-120.00   75
  7  \w     33.00  69.00   1.00    4.00    --  107.93 -30.00 120.00   36
  8  \w     84.00 147.00   1.00    4.00    --  107.93  30.00  30.00   63
  9  \w     83.00 116.00   1.00    4.00    --  107.93-125.00-150.00   33
 10  \w     32.00  69.00   1.00    4.00    --  107.93 -30.00 -90.00   37
 11  \w     34.00  67.00   1.00    4.00    --  107.93 -30.00-120.00   33
 12  \w     80.00 115.00   1.00    4.00    --  107.93-125.00  60.00   35
 13  \w     82.00 156.00   1.00    4.00    --  107.93  45.00 -90.00   74
 14  \w     35.00  85.00   1.00    4.00    --  107.93-125.00 120.00   50
 15  \w     93.00 118.00   1.00    4.00    --  107.93-125.00 -30.00   25
 16  \w     59.00  86.00   1.00    4.00    --  107.93-125.00 -30.00   27
 17  \w     35.00  69.00   1.00    4.00    --  107.93 -45.00  60.00   34
 18  \w     26.00 110.00   1.00    4.00    --  107.93 -94.00  60.00   84
 19  \w     52.00 117.00   1.00    4.00    --  107.93 -61.00  90.00   65
 20  \w     73.00 128.00   1.00    4.00    --  107.93 -61.00 -90.00   55
 21  \w     78.00 150.00   1.00    4.00    --  107.93  15.00-180.00   72
 22  \w     38.00 132.00   1.00    4.00    --  107.93 -77.00-150.00   94
;
_diffrn_measurement_device 'four-circle\k-geometry diffractometer'
_diffrn_measurement_device_type 'Agilent SuperNova'
_diffrn_measurement_method '\w scans'
_diffrn_orient_matrix_type 'CrysAlisPro convention (1999,Acta A55,543-557)'
_diffrn_orient_matrix_UB_11 0.0408282
_diffrn_orient_matrix_UB_12 0.0403743
_diffrn_orient_matrix_UB_13 0.0074032
_diffrn_orient_matrix_UB_21 -0.0308771
_diffrn_orient_matrix_UB_22 0.0561634
_diffrn_orient_matrix_UB_23 -0.0406593
_diffrn_orient_matrix_UB_31 -0.0534953
_diffrn_orient_matrix_UB_32 0.0287085
_diffrn_orient_matrix_UB_33 0.0367635
_diffrn_radiation_monochromator 'Multilayer optics'
_diffrn_radiation_probe x-ray
_diffrn_radiation_type CuK\a
_diffrn_radiation_wavelength 1.54184
_diffrn_reflns_av_R_equivalents 0.1015
_diffrn_reflns_av_unetI/netI 0.2073
_diffrn_reflns_Laue_measured_fraction_full 0.999
_diffrn_reflns_Laue_measured_fraction_max 0.998
_diffrn_reflns_limit_h_max 26
_diffrn_reflns_limit_h_min -26
_diffrn_reflns_limit_k_max 27
_diffrn_reflns_limit_k_min -27
_diffrn_reflns_limit_l_max 35
_diffrn_reflns_limit_l_min -31
_diffrn_reflns_number 95702
_diffrn_reflns_point_group_measured_fraction_full 0.999
_diffrn_reflns_point_group_measured_fraction_max 0.998
_diffrn_reflns_theta_full 67.684
_diffrn_reflns_theta_max 69
_diffrn_reflns_theta_min 3.41
_diffrn_source 'micro-focus sealed X-ray tube'
_diffrn_source_current 0.8
_diffrn_source_power 0.04
_diffrn_source_type 'SuperNova (Cu) X-ray Source'
_diffrn_source_voltage 50
_exptl_absorpt_coefficient_mu 1.988
_exptl_absorpt_correction_T_max 0.896
_exptl_absorpt_correction_T_min 0.615
_exptl_absorpt_correction_type analytical
_exptl_absorpt_process_details
;
        CrysAlisPro 1.171.39.46 (Rigaku Oxford Diffraction, 2018)
Analytical numeric absorption correction using a multifaceted crystal
                        model based on expressions derived by R.C. Clark & J.S.
        (Clark, R. C. & Reid, J. S. (1995). Acta Cryst. A51, 887-897)
        Empirical absorption correction using spherical harmonics,
 implemented in SCALE3 ABSPACK scaling algorithm.
;
_exptl_crystal_colour yellow
_exptl_crystal_density_diffrn 1.072
_exptl_crystal_description plate
_exptl_crystal_F_000 4496
_exptl_crystal_recrystallization_method 'Vapour deposition'
_exptl_crystal_size_max 0.473
_exptl_crystal_size_mid 0.196
_exptl_crystal_size_min 0.077
_refine_diff_density_max 1.672
_refine_diff_density_min -1.124
_refine_diff_density_rms 0.136
_refine_ls_extinction_method none
_refine_ls_goodness_of_fit_ref 1.02
_refine_ls_hydrogen_treatment constr
_refine_ls_matrix_type full
_refine_ls_number_parameters 2431
_refine_ls_number_reflns 48242
_refine_ls_number_restraints 315
_refine_ls_restrained_S_all 1.025
_refine_ls_R_factor_all 0.2193
_refine_ls_R_factor_gt 0.1286
_refine_ls_shift/su_max 0.001
_refine_ls_shift/su_mean 0
_refine_ls_structure_factor_coef Fsqd
_refine_ls_weighting_details 'w=1/[\s^2^(Fo^2^)+(0.2000P)^2^] where P=(Fo^2^+2Fc^2^)/3'
_refine_ls_weighting_scheme calc
_refine_ls_wR_factor_gt 0.3079
_refine_ls_wR_factor_ref 0.4078
_reflns_Friedel_coverage 0
_reflns_number_gt 21047
_reflns_number_total 48242
_reflns_threshold_expression 'I > 2\s(I)'
_cod_data_source_file d0cc04735j2.cif
_cod_data_source_block a20190139_jmm212b
_cod_depositor_comments 'Adding full bibliography for 7127131--7127134.cif.'
_cod_original_cell_volume 12998.0(10)
_cod_database_code 7127134

loop_
_symmetry_equiv_pos_as_xyz
'x, y, z'
'-x, -y, -z'

loop_
_atom_site_label
_atom_site_type_symbol
_atom_site_fract_x
_atom_site_fract_y
_atom_site_fract_z
_atom_site_U_iso_or_equiv
_atom_site_adp_type
_atom_site_occupancy
_atom_site_site_symmetry_order
_atom_site_calc_flag
_atom_site_refinement_flags_posn
_atom_site_refinement_flags_adp
_atom_site_refinement_flags_occupancy
_atom_site_disorder_assembly
_atom_site_disorder_group
Si1 Si 1.06537(16) 0.75126(17) 0.29178(15) 0.0877(10) Uani 1 1 d . . . . .
Si2 Si 1.06055(10) 0.67271(12) 0.25295(10) 0.0595(6) Uani 1 1 d . . . . .
Si3 Si 0.52858(10) 0.86136(14) 0.14778(9) 0.0595(6) Uani 1 1 d . . . . .
Si4 Si 0.98105(12) 0.16296(12) 0.35873(9) 0.0600(6) Uani 1 1 d . . . . .
Si5 Si 1.07473(11) 0.12518(13) 0.23676(10) 0.0639(6) Uani 1 1 d . . . . .
Si6 Si 0.43281(11) 0.89442(13) 0.26968(10) 0.0626(6) Uani 1 1 d . . . . .
Si7 Si 0.50596(11) 1.02509(13) 0.18633(10) 0.0633(6) Uani 1 1 d . . . . .
Si8 Si 0.44614(10) 0.33969(12) 0.26071(12) 0.0662(7) Uani 1 1 d . . . . .
Si9 Si 0.97798(16) 0.00896(13) 0.31825(11) 0.0704(7) Uani 1 1 d . . . . .
Si10 Si 0.38752(12) 0.44994(14) 0.24743(13) 0.0753(8) Uani 1 1 d . . . . .
Si11 Si 1.06190(14) 0.57405(14) 0.30864(11) 0.0690(7) Uani 1 1 d . . . . .
Si12 Si 1.14126(12) 0.65902(16) 0.18933(12) 0.0751(8) Uani 1 1 d . . . . .
Si13 Si 0.99671(8) 0.43798(9) 0.16484(7) 0.0387(4) Uani 1 1 d . . . . .
Si14 Si 0.40308(15) 0.27109(17) 0.32489(17) 0.0953(12) Uani 1 1 d . . . . .
Si15 Si 0.46988(17) 0.30490(17) 0.18774(17) 0.0938(11) Uani 1 1 d . . . . .
Si16 Si 0.51178(8) 0.59307(11) 0.33645(8) 0.0481(5) Uani 1 1 d . . . . .
Si17 Si 0.51611(9) 0.91345(11) 0.21099(8) 0.0491(5) Uani 1 1 d . . . . .
Si18 Si 0.98897(9) 0.11418(11) 0.29506(8) 0.0498(5) Uani 1 1 d . . . . .
N1 N 0.7078(2) 0.7031(3) 0.2464(2) 0.0381(12) Uani 1 1 d . . . . .
N2 N 0.8020(2) 0.3343(3) 0.2541(2) 0.0389(12) Uani 1 1 d . . . . .
N3 N 0.8414(2) 0.6510(3) 0.2268(2) 0.0413(13) Uani 1 1 d . . . . .
N4 N 0.6685(3) 0.3870(3) 0.2725(2) 0.0432(13) Uani 1 1 d . . . . .
C1 C 0.7343(3) 0.6406(3) 0.2480(2) 0.0359(14) Uani 1 1 d . . . . .
C2 C 0.8280(3) 0.5480(3) 0.2292(3) 0.0389(15) Uani 1 1 d . . . . .
C3 C 0.7885(3) 0.5069(3) 0.2412(2) 0.0383(14) Uani 1 1 d . . . . .
C4 C 0.6825(3) 0.4904(3) 0.2715(3) 0.0394(15) Uani 1 1 d . . . . .
C5 C 0.7623(3) 0.2969(3) 0.2648(3) 0.0395(15) Uani 1 1 d . . . . .
C6 C 0.8026(3) 0.6147(3) 0.2347(2) 0.0379(14) Uani 1 1 d . . . . .
C7 C 0.7215(3) 0.5309(4) 0.2592(2) 0.0385(15) Uani 1 1 d . . . . .
C8 C 0.8785(3) 0.4205(3) 0.2173(3) 0.0417(16) Uani 1 1 d . . . . .
H8 H 0.896167 0.376435 0.214732 0.05 Uiso 1 1 calc R . . . .
C9 C 0.7751(3) 0.3978(3) 0.2523(2) 0.0386(14) Uani 1 1 d . . . . .
C10 C 0.7082(3) 0.4234(4) 0.2656(3) 0.0404(15) Uani 1 1 d . . . . .
C11 C 0.7214(3) 0.8099(4) 0.2295(3) 0.0461(17) Uani 1 1 d . . . . .
C12 C 1.0105(3) 0.5097(4) 0.1176(3) 0.0425(16) Uani 1 1 d . . . . .
C13 C 0.8914(3) 0.5257(4) 0.2076(3) 0.0412(16) Uani 1 1 d . . . . .
H13 H 0.917572 0.554164 0.198056 0.049 Uiso 1 1 calc R . . . .
C14 C 0.6941(3) 0.3247(4) 0.2713(3) 0.0455(16) Uani 1 1 d . . . . .
C15 C 0.6195(3) 0.5113(4) 0.2928(3) 0.0453(17) Uani 1 1 d . . . . .
H15 H 0.593727 0.482456 0.301405 0.054 Uiso 1 1 calc R . . . .
C16 C 1.0167(4) 0.5635(4) 0.1290(4) 0.057(2) Uani 1 1 d . . . . .
H16 H 1.014386 0.564354 0.161798 0.068 Uiso 1 1 calc R . . . .
C17 C 0.8567(4) 0.1980(4) 0.2697(3) 0.0494(18) Uani 1 1 d . . . . .
C18 C 0.8563(3) 0.7535(4) 0.2221(3) 0.0455(16) Uani 1 1 d . . . . .
C19 C 0.6315(3) 0.6161(4) 0.2854(3) 0.0438(16) Uani 1 1 d . . . . .
H19 H 0.613836 0.659656 0.289091 0.053 Uiso 1 1 calc R . . . .
C20 C 0.6530(3) 0.8409(4) 0.2317(3) 0.0456(16) Uani 1 1 d . . . . .
C21 C 0.7896(3) 0.2276(4) 0.2697(3) 0.0468(17) Uani 1 1 d . . . . .
C22 C 0.5940(3) 0.5730(4) 0.3016(3) 0.0453(17) Uani 1 1 d . . . . .
C23 C 0.6533(3) 0.2846(4) 0.2775(3) 0.0501(18) Uani 1 1 d . . . . .
C24 C 1.0616(3) 0.4053(4) 0.2070(3) 0.0473(18) Uani 1 1 d . . . . .
C25 C 0.5969(3) 0.8710(4) 0.2304(3) 0.0465(17) Uani 1 1 d . . . . .
C26 C 0.5606(4) 0.6395(4) 0.3998(4) 0.062(2) Uani 1 1 d . . . . .
H26 H 0.600047 0.607783 0.393755 0.074 Uiso 1 1 calc R . . . .
C27 C 0.9246(3) 0.7248(4) 0.2249(3) 0.0524(19) Uani 1 1 d . . . . .
C28 C 0.7627(4) 0.8469(4) 0.2205(3) 0.0497(17) Uani 1 1 d . . . . .
H28 H 0.745226 0.892752 0.216017 0.06 Uiso 1 1 calc R . . . .
C29 C 0.8295(3) 0.8200(4) 0.2177(3) 0.0502(18) Uani 1 1 d . . . . .
H29 H 0.856492 0.847191 0.21279 0.06 Uiso 1 1 calc R . . . .
C30 C 0.6813(4) 0.2189(4) 0.2803(3) 0.054(2) Uani 1 1 d . . . . .
H30 H 0.65447 0.191933 0.283819 0.065 Uiso 1 1 calc R . . . .
C31 C 1.0480(4) 0.3753(4) 0.2542(3) 0.056(2) Uani 1 1 d . . . . .
H31 H 1.005787 0.372165 0.265154 0.068 Uiso 1 1 calc R . . . .
C32 C 0.9809(4) 0.7028(4) 0.2320(3) 0.055(2) Uani 1 1 d . . . . .
C33 C 0.4508(3) 0.6308(4) 0.2915(3) 0.054(2) Uani 1 1 d . . . . .
C34 C 0.5282(4) 0.3268(4) 0.2751(3) 0.055(2) Uani 1 1 d . . . . .
C35 C 0.4685(4) 0.6541(4) 0.2441(4) 0.059(2) Uani 1 1 d . . . . .
H35 H 0.512618 0.650554 0.233987 0.071 Uiso 1 1 calc R . . . .
C36 C 0.9455(4) 0.3262(5) 0.0925(3) 0.061(2) Uani 1 1 d . . . . .
H36 H 0.907094 0.324941 0.082876 0.073 Uiso 1 1 calc R . . . .
C37 C 1.0557(4) 0.3289(4) 0.1231(3) 0.058(2) Uani 1 1 d . . . . .
H37 H 1.093965 0.329134 0.133626 0.07 Uiso 1 1 calc R . . . .
C38 C 1.0303(5) 0.6159(5) 0.0470(4) 0.071(3) Uani 1 1 d . . . . .
H38 H 1.038055 0.651603 0.022921 0.085 Uiso 1 1 calc R . . . .
C39 C 0.4894(5) 0.4087(5) 0.3828(4) 0.071(3) Uani 1 1 d . . . . .
H39 H 0.487604 0.376796 0.367426 0.085 Uiso 1 1 calc R . . . .
C40 C 1.0137(5) 0.5108(5) 0.0695(3) 0.062(2) Uani 1 1 d . . . . .
H40 H 1.009386 0.474752 0.060276 0.074 Uiso 1 1 calc R . . . .
C41 C 1.0264(5) 0.6163(5) 0.0937(4) 0.070(3) Uani 1 1 d . . . . .
H41 H 1.03015 0.652854 0.102578 0.084 Uiso 1 1 calc R . . . .
C42 C 0.3849(4) 0.6367(5) 0.3058(4) 0.070(3) Uani 1 1 d . . . . .
H42 H 0.371112 0.621124 0.338396 0.084 Uiso 1 1 calc R . . . .
C43 C 1.0591(5) 0.2840(5) 0.0972(4) 0.071(3) Uani 1 1 d . . . . .
H43 H 1.09937 0.254411 0.089612 0.085 Uiso 1 1 calc R . . . .
C44 C 1.0232(6) 0.5641(5) 0.0342(4) 0.077(3) Uani 1 1 d . . . . .
H44 H 1.024813 0.564359 0.001249 0.092 Uiso 1 1 calc R . . . .
C45 C 0.4959(6) 0.4415(7) 0.4527(4) 0.090(4) Uani 1 1 d . . . . .
H45 H 0.497689 0.431926 0.486373 0.108 Uiso 1 1 calc R . . . .
C46 C 0.3599(5) 0.6883(5) 0.2256(5) 0.074(3) Uani 1 1 d . . . . .
H46 H 0.328887 0.708422 0.203071 0.089 Uiso 1 1 calc R . . . .
C47 C 0.5955(5) 0.8825(7) 0.1044(4) 0.084(3) Uani 1 1 d . . . . .
H47A H 0.5851 0.929853 0.093285 0.126 Uiso 1 1 calc GR . . . .
H47B H 0.601445 0.862821 0.076925 0.126 Uiso 1 1 calc GR . . . .
H47C H 0.635209 0.865973 0.120262 0.126 Uiso 1 1 calc GR . . . .
C48 C 0.3412(4) 0.6646(6) 0.2731(5) 0.085(4) Uani 1 1 d . . . . .
H48 H 0.297176 0.667916 0.283001 0.102 Uiso 1 1 calc R . . . .
C49 C 0.4527(5) 0.8844(6) 0.1182(4) 0.081(3) Uani 1 1 d . . . . .
H49A H 0.420776 0.866675 0.14059 0.122 Uiso 1 1 calc GR . . . .
H49B H 0.462044 0.866651 0.0894 0.122 Uiso 1 1 calc GR . . . .
H49C H 0.435865 0.93186 0.109133 0.122 Uiso 1 1 calc GR . . . .
C50 C 0.4248(5) 0.6824(5) 0.2109(4) 0.075(3) Uani 1 1 d . . . . .
H50 H 0.438478 0.697907 0.178232 0.09 Uiso 1 1 calc R . . . .
C51 C 0.9096(5) 0.1505(6) 0.4015(4) 0.080(3) Uani 1 1 d . . . . .
H51A H 0.870802 0.169428 0.384548 0.119 Uiso 1 1 calc R . . . .
H51B H 0.915723 0.103813 0.414239 0.119 Uiso 1 1 calc R . . . .
H51C H 0.905005 0.17162 0.427984 0.119 Uiso 1 1 calc R . . . .
C52 C 0.5011(5) 0.7212(5) 0.4416(4) 0.069(3) Uani 1 1 d . . . . .
H52 H 0.498219 0.745944 0.464354 0.083 Uiso 1 1 calc R . . . .
C53 C 1.0565(5) 0.1281(6) 0.3886(4) 0.082(3) Uani 1 1 d . . . . .
H53A H 1.092653 0.13548 0.365229 0.124 Uiso 1 1 calc R . . . .
H53B H 1.052919 0.149065 0.414981 0.124 Uiso 1 1 calc R . . . .
H53C H 1.063637 0.081258 0.401236 0.124 Uiso 1 1 calc R . . . .
C54 C 1.0543(6) 0.1239(6) 0.1778(4) 0.086(3) Uani 1 1 d . . . . .
H54A H 1.044563 0.083291 0.180341 0.13 Uiso 1 1 calc GR . . . .
H54B H 1.090857 0.12693 0.153612 0.13 Uiso 1 1 calc GR . . . .
H54C H 1.016751 0.160878 0.168435 0.13 Uiso 1 1 calc GR . . . .
C55 C 1.0952(6) 0.3495(6) 0.2861(4) 0.086(3) Uani 1 1 d . . . . .
H55 H 1.084745 0.330739 0.318757 0.103 Uiso 1 1 calc R . . . .
C56 C 0.5534(5) 0.7712(5) 0.1722(4) 0.075(3) Uani 1 1 d . . . . .
H56A H 0.593305 0.758369 0.187418 0.112 Uiso 1 1 calc GR . . . .
H56B H 0.560425 0.749006 0.146012 0.112 Uiso 1 1 calc GR . . . .
H56C H 0.51952 0.759244 0.19609 0.112 Uiso 1 1 calc GR . . . .
C57 C 0.4479(5) 0.7317(5) 0.4183(4) 0.081(3) Uani 1 1 d . . . . .
H57 H 0.409162 0.764028 0.424796 0.098 Uiso 1 1 calc R . . . .
C58 C 1.0166(7) 0.5315(6) 0.2866(5) 0.103(4) Uani 1 1 d . . . . .
H58A H 1.037832 0.521623 0.255757 0.155 Uiso 1 1 calc R . . . .
H58B H 1.015707 0.49092 0.310025 0.155 Uiso 1 1 calc R . . . .
H58C H 0.972556 0.559489 0.282525 0.155 Uiso 1 1 calc R . . . .
C59 C 1.1573(5) 0.5787(7) 0.1724(5) 0.100(4) Uani 1 1 d . . . . .
H59A H 1.118007 0.576696 0.16246 0.15 Uiso 1 1 calc R . . . .
H59B H 1.191493 0.574777 0.145906 0.15 Uiso 1 1 calc R . . . .
H59C H 1.17054 0.543029 0.200197 0.15 Uiso 1 1 calc R . . . .
C60 C 0.9658(6) 0.2541(5) 0.3336(5) 0.086(3) Uani 1 1 d . . . . .
H60A H 0.925903 0.271716 0.317957 0.129 Uiso 1 1 calc R . . . .
H60B H 0.962005 0.275539 0.359752 0.129 Uiso 1 1 calc R . . . .
H60C H 1.001719 0.261813 0.310026 0.129 Uiso 1 1 calc R . . . .
C61 C 1.0460(7) -0.0508(6) 0.3512(5) 0.102(4) Uani 1 1 d . . . . .
H61A H 1.04824 -0.037032 0.38011 0.153 Uiso 1 1 calc R . . . .
H61B H 1.039165 -0.093786 0.360462 0.153 Uiso 1 1 calc R . . . .
H61C H 1.086409 -0.052773 0.330446 0.153 Uiso 1 1 calc R . . . .
C62 C 0.9839(6) 0.7849(7) 0.3216(6) 0.108(5) Uani 1 1 d . . . . .
H62A H 0.971667 0.750246 0.346373 0.162 Uiso 1 1 calc R . . . .
H62B H 0.984472 0.819379 0.336406 0.162 Uiso 1 1 calc R . . . .
H62C H 0.952714 0.802903 0.297685 0.162 Uiso 1 1 calc R . . . .
C63 C 0.9005(6) 0.0098(7) 0.3590(5) 0.102(4) Uani 1 1 d . . . . .
H63A H 0.864085 0.040877 0.34233 0.153 Uiso 1 1 calc R . . . .
H63B H 0.894787 -0.033749 0.36745 0.153 Uiso 1 1 calc R . . . .
H63C H 0.90253 0.022593 0.388329 0.153 Uiso 1 1 calc R . . . .
C64 C 0.3433(5) 0.4715(6) 0.3067(5) 0.097(4) Uani 1 1 d . . . . .
H64A H 0.374575 0.4624 0.329568 0.145 Uiso 1 1 calc R . . . .
H64B H 0.319108 0.517786 0.30075 0.145 Uiso 1 1 calc R . . . .
H64C H 0.313518 0.445417 0.320103 0.145 Uiso 1 1 calc R . . . .
C65 C 0.3556(5) 0.9590(7) 0.2490(5) 0.101(4) Uani 1 1 d . . . . .
H65A H 0.34896 0.95593 0.217317 0.152 Uiso 1 1 calc R . . . .
H65B H 0.319029 0.951954 0.272041 0.152 Uiso 1 1 calc R . . . .
H65C H 0.359175 1.002282 0.24701 0.152 Uiso 1 1 calc R . . . .
C66 C 0.4436(6) 1.0648(6) 0.1438(5) 0.100(4) Uani 1 1 d . . . . .
H66A H 0.455977 1.045153 0.115776 0.15 Uiso 1 1 calc R . . . .
H66B H 0.402334 1.058922 0.159667 0.15 Uiso 1 1 calc R . . . .
H66C H 0.439666 1.111338 0.133314 0.15 Uiso 1 1 calc R . . . .
C67 C 0.5833(6) 1.0398(7) 0.1553(6) 0.110(5) Uani 1 1 d . . . . .
H67A H 0.616996 1.01912 0.177201 0.165 Uiso 1 1 calc R . . . .
H67B H 0.595769 1.021187 0.126774 0.165 Uiso 1 1 calc R . . . .
H67C H 0.577784 1.086624 0.145601 0.165 Uiso 1 1 calc R . . . .
C68 C 0.4212(6) 0.8145(6) 0.2709(5) 0.092(4) Uani 1 1 d . . . . .
H68A H 0.412672 0.814411 0.238903 0.137 Uiso 1 1 calc R . . . .
H68B H 0.460092 0.77936 0.280165 0.137 Uiso 1 1 calc R . . . .
H68C H 0.384651 0.807996 0.294154 0.137 Uiso 1 1 calc R . . . .
C69 C 1.2170(5) 0.6614(8) 0.2082(5) 0.103(4) Uani 1 1 d . . . . .
H69A H 1.232023 0.623431 0.234124 0.154 Uiso 1 1 calc R . . . .
H69B H 1.250052 0.660737 0.180778 0.154 Uiso 1 1 calc R . . . .
H69C H 1.208645 0.701181 0.219571 0.154 Uiso 1 1 calc R . . . .
C70 C 0.9747(9) -0.0184(6) 0.2630(6) 0.122(5) Uani 1 1 d . U . . .
H70A H 0.939092 0.012626 0.245334 0.183 Uiso 1 1 calc R . . . .
H70B H 1.01522 -0.020469 0.242393 0.183 Uiso 1 1 calc R . . . .
H70C H 0.967977 -0.061483 0.272409 0.183 Uiso 1 1 calc R . . . .
C071 C 0.3280(7) 0.4672(8) 0.2035(6) 0.122(5) Uani 1 1 d . U . . .
H07A H 0.296899 0.442841 0.217424 0.183 Uiso 1 1 calc R . . . .
H07B H 0.305408 0.513872 0.196111 0.183 Uiso 1 1 calc R . . . .
H07C H 0.350617 0.454035 0.173916 0.183 Uiso 1 1 calc R . . . .
C72 C 1.0202(7) 0.5921(8) 0.3676(5) 0.111(5) Uani 1 1 d . . . . .
H72A H 1.043348 0.61453 0.379696 0.166 Uiso 1 1 calc R . . . .
H72B H 0.976085 0.619933 0.363206 0.166 Uiso 1 1 calc R . . . .
H72C H 1.019237 0.551364 0.390705 0.166 Uiso 1 1 calc R . . . .
C73 C 1.1269(7) 0.7144(9) 0.3363(7) 0.133(6) Uani 1 1 d . . . . .
H73A H 1.169197 0.697096 0.319628 0.199 Uiso 1 1 calc R . . . .
H73B H 1.128607 0.747688 0.351822 0.199 Uiso 1 1 calc R . . . .
H73C H 1.115145 0.679043 0.36065 0.199 Uiso 1 1 calc R . . . .
C74 C 0.3962(10) 0.2945(9) 0.3842(6) 0.167(10) Uani 1 1 d . . . . .
H74A H 0.439136 0.289768 0.391905 0.251 Uiso 1 1 calc R . . . .
H74B H 0.369749 0.339796 0.381676 0.251 Uiso 1 1 calc R . . . .
H74C H 0.376147 0.266111 0.4096 0.251 Uiso 1 1 calc R . . . .
C75 C 0.3212(7) 0.2808(9) 0.3117(7) 0.144(7) Uani 1 1 d . U . . .
H75A H 0.295211 0.326198 0.309192 0.216 Uiso 1 1 calc R . . . .
H75B H 0.323567 0.268398 0.281357 0.216 Uiso 1 1 calc R . . . .
H75C H 0.301273 0.252787 0.337676 0.216 Uiso 1 1 calc R . . . .
C76 C 0.4001(9) 0.2894(10) 0.1702(8) 0.161(8) Uani 1 1 d . U . . .
H76A H 0.363423 0.328817 0.167968 0.242 Uiso 1 1 calc R . . . .
H76B H 0.4117 0.277564 0.138919 0.242 Uiso 1 1 calc R . . . .
H76C H 0.388622 0.253825 0.19434 0.242 Uiso 1 1 calc R . . . .
C77 C 1.0875(9) 0.8181(8) 0.2449(7) 0.154(7) Uani 1 1 d . U . . .
H77A H 1.130303 0.801037 0.228884 0.231 Uiso 1 1 calc R . . . .
H77B H 1.056029 0.835991 0.221163 0.231 Uiso 1 1 calc R . . . .
H77C H 1.087787 0.852467 0.259884 0.231 Uiso 1 1 calc R . . . .
C78 C 0.7466(3) 0.7418(4) 0.2351(3) 0.0410(15) Uani 1 1 d . . . . .
C79 C 0.8154(3) 0.7141(4) 0.2279(3) 0.0402(15) Uani 1 1 d . . . . .
C80 C 0.8151(3) 0.4414(4) 0.2382(2) 0.0383(14) Uani 1 1 d . . . . .
C81 C 0.6943(3) 0.5962(3) 0.2637(3) 0.0394(15) Uani 1 1 d . . . . .
C82 C 0.9158(3) 0.4628(4) 0.2002(3) 0.0398(15) Uani 1 1 d . . . . .
C83 C 0.9982(3) 0.3736(4) 0.1343(3) 0.0419(16) Uani 1 1 d . . . . .
C84 C 0.9436(4) 0.3724(4) 0.1171(3) 0.0515(18) Uani 1 1 d . . . . .
H84 H 0.903937 0.404193 0.122427 0.062 Uiso 1 1 calc R . . . .
C85 C 0.5851(4) 0.3117(4) 0.2770(3) 0.054(2) Uani 1 1 d . . . . .
C86 C 0.5086(4) 0.6476(4) 0.3758(3) 0.053(2) Uani 1 1 d . . . . .
C87 C 0.7478(4) 0.1907(4) 0.2783(3) 0.0530(19) Uani 1 1 d . . . . .
H87 H 0.764673 0.144809 0.283012 0.064 Uiso 1 1 calc R . . . .
C88 C 0.4990(3) 0.5142(4) 0.3762(3) 0.0501(18) Uani 1 1 d . . . . .
C89 C 0.9113(3) 0.1660(4) 0.2733(3) 0.0515(18) Uani 1 1 d . . . . .
C90 C 0.4916(4) 0.4695(4) 0.3561(4) 0.060(2) Uani 1 1 d . . . . .
H90 H 0.487852 0.479989 0.322623 0.072 Uiso 1 1 calc R . . . .
C91 C 1.0033(5) 0.2823(5) 0.0821(4) 0.065(2) Uani 1 1 d . . . . .
H91 H 1.005237 0.251031 0.064721 0.078 Uiso 1 1 calc R . . . .
C92 C 0.4510(4) 0.6955(5) 0.3857(4) 0.073(3) Uani 1 1 d . . . . .
H92 H 0.414297 0.702845 0.369901 0.088 Uiso 1 1 calc R . . . .
C93 C 0.4993(5) 0.5010(5) 0.4249(3) 0.068(2) Uani 1 1 d . . . . .
H93 H 0.501788 0.533139 0.439644 0.081 Uiso 1 1 calc R . . . .
C94 C 0.4898(6) 0.3953(6) 0.4306(5) 0.086(3) Uani 1 1 d . . . . .
H94 H 0.48599 0.354547 0.449507 0.104 Uiso 1 1 calc R . . . .
C95 C 0.5568(5) 0.6764(5) 0.4326(4) 0.069(2) Uani 1 1 d . . . . .
H95 H 0.593154 0.670019 0.448458 0.082 Uiso 1 1 calc R . . . .
C96 C 1.1243(4) 0.4081(5) 0.1913(4) 0.073(3) Uani 1 1 d . . . . .
H96 H 1.134984 0.428074 0.158957 0.087 Uiso 1 1 calc R . . . .
C97 C 1.1708(5) 0.3815(6) 0.2234(5) 0.090(3) Uani 1 1 d . U . . .
H97 H 1.213191 0.3843 0.21288 0.108 Uiso 1 1 calc R . . . .
C98 C 0.4465(6) 0.4975(6) 0.2196(5) 0.092(4) Uani 1 1 d . . . . .
H98A H 0.478061 0.488991 0.242122 0.138 Uiso 1 1 calc R . . . .
H98B H 0.468742 0.484188 0.189953 0.138 Uiso 1 1 calc R . . . .
H98C H 0.423533 0.544025 0.212148 0.138 Uiso 1 1 calc R . . . .
C99 C 1.0911(5) 0.2036(6) 0.2339(5) 0.086(3) Uani 1 1 d . . . . .
H99A H 1.053912 0.240166 0.223152 0.129 Uiso 1 1 calc GR . . . .
H99B H 1.129038 0.206984 0.21121 0.129 Uiso 1 1 calc GR . . . .
H99C H 1.099032 0.204518 0.26581 0.129 Uiso 1 1 calc GR . . . .
C100 C 0.4805(6) 1.0640(5) 0.2391(5) 0.087(3) Uani 1 1 d . . . . .
H10A H 0.512822 1.04374 0.262097 0.131 Uiso 1 1 calc R . . . .
H10B H 0.47638 1.110545 0.228188 0.131 Uiso 1 1 calc R . . . .
H10C H 0.439048 1.058129 0.254542 0.131 Uiso 1 1 calc R . . . .
C101 C 0.4488(6) 0.8968(7) 0.3286(4) 0.092(3) Uani 1 1 d . . . . .
H10D H 0.454692 0.93899 0.327051 0.137 Uiso 1 1 calc R . . . .
H10E H 0.412407 0.89069 0.352152 0.137 Uiso 1 1 calc R . . . .
H10F H 0.487849 0.862055 0.338163 0.137 Uiso 1 1 calc R . . . .
C102 C 1.1567(6) 0.3515(7) 0.2698(5) 0.095(4) Uani 1 1 d . U . . .
H102 H 1.189624 0.331912 0.29076 0.114 Uiso 1 1 calc R . . . .
C103 C 1.1470(5) 0.0559(6) 0.2555(5) 0.102(5) Uani 1 1 d . . . . .
H10G H 1.156799 0.057144 0.286742 0.153 Uiso 1 1 calc GR . . . .
H10H H 1.183738 0.059429 0.231579 0.153 Uiso 1 1 calc GR . . . .
H10I H 1.138274 0.014743 0.257894 0.153 Uiso 1 1 calc GR . . . .
C104 C 1.1488(6) 0.5226(7) 0.3150(6) 0.108(4) Uani 1 1 d . . . . .
H10J H 1.171573 0.545898 0.326552 0.163 Uiso 1 1 calc R . . . .
H10K H 1.149869 0.48124 0.337934 0.163 Uiso 1 1 calc R . . . .
H10L H 1.169728 0.514134 0.283686 0.163 Uiso 1 1 calc R . . . .
C105 C 1.1129(7) 0.7317(7) 0.1398(5) 0.106(4) Uani 1 1 d . . . . .
H10M H 1.073224 0.730666 0.129778 0.158 Uiso 1 1 calc R . . . .
H10N H 1.104583 0.77147 0.151182 0.158 Uiso 1 1 calc R . . . .
H10O H 1.14599 0.731026 0.11239 0.158 Uiso 1 1 calc R . . . .
C106 C 0.4553(7) 0.1860(6) 0.3303(7) 0.118(5) Uani 1 1 d . . . . .
H10P H 0.498152 0.183043 0.337209 0.177 Uiso 1 1 calc R . . . .
H10Q H 0.436599 0.157274 0.356356 0.177 Uiso 1 1 calc R . . . .
H10R H 0.458893 0.172885 0.300037 0.177 Uiso 1 1 calc R . . . .
C107 C 0.5390(7) 0.2306(7) 0.1918(6) 0.114(5) Uani 1 1 d . . . . .
H10S H 0.575666 0.238653 0.201059 0.171 Uiso 1 1 calc R . . . .
H10T H 0.527385 0.195026 0.215997 0.171 Uiso 1 1 calc R . . . .
H10U H 0.550463 0.218765 0.160576 0.171 Uiso 1 1 calc R . . . .
C108 C 0.4955(11) 0.3705(8) 0.1396(6) 0.146(8) Uani 1 1 d . . . . .
H10V H 0.460055 0.410978 0.136197 0.22 Uiso 1 1 calc R . . . .
H10W H 0.532883 0.377568 0.148583 0.22 Uiso 1 1 calc R . . . .
H10X H 0.506829 0.356877 0.108952 0.22 Uiso 1 1 calc R . . . .
Si19 Si 1.29530(10) 0.12149(11) 0.59408(9) 0.0539(5) Uani 1 1 d . . . . .
Si20 Si 1.28832(14) 0.22174(13) 0.60940(10) 0.0628(6) Uani 1 1 d . . . . .
Si21 Si 0.83548(16) 0.47928(16) 0.40513(11) 0.0749(7) Uani 1 1 d . . . . .
Si22 Si 1.28283(13) 0.04138(13) 0.66325(12) 0.0718(7) Uani 1 1 d . . . . .
Si23 Si 0.74537(16) 0.47321(15) 0.53248(12) 0.0823(9) Uani 1 1 d . . . . .
Si24 Si 0.72355(17) 0.37018(17) 0.44823(14) 0.0849(9) Uani 1 1 d . . . . .
Si25 Si 1.38626(18) 0.0833(2) 0.54287(15) 0.0982(9) Uani 1 1 d . U . . .
Si26 Si 0.74381(8) 0.08456(10) 0.55151(8) 0.0467(5) Uani 1 1 d . . . . .
Si27 Si 0.79199(10) 0.41561(11) 0.47175(8) 0.0506(5) Uani 1 1 d . . . . .
N5 N 0.9546(2) 0.1734(3) 0.5220(2) 0.0368(12) Uani 1 1 d . . . . .
N6 N 1.0880(2) 0.1114(3) 0.5246(2) 0.0389(12) Uani 1 1 d . . . . .
C109 C 0.9241(3) -0.0207(3) 0.4994(2) 0.0344(13) Uani 1 1 d . . . . .
C110 C 0.9653(3) 0.0133(3) 0.5043(2) 0.0325(13) Uani 1 1 d . . . . .
C111 C 0.9381(3) 0.0733(3) 0.5177(3) 0.0370(14) Uani 1 1 d . . . . .
C112 C 1.0486(3) 0.0828(3) 0.5158(2) 0.0345(14) Uani 1 1 d . . . . .
C113 C 0.9950(3) 0.2053(3) 0.5268(2) 0.0383(14) Uani 1 1 d . . . . .
C114 C 0.8721(3) 0.0952(3) 0.5302(3) 0.0380(14) Uani 1 1 d . . . . .
H114 H 0.854451 0.135197 0.54008 0.046 Uiso 1 1 calc R . . . .
C115 C 0.8312(3) 0.0594(3) 0.5283(3) 0.0407(15) Uani 1 1 d . . . . .
C116 C 0.9718(3) 0.2725(3) 0.5262(3) 0.0439(16) Uani 1 1 d . . . . .
C117 C 1.1665(4) 0.1691(4) 0.5545(3) 0.0490(18) Uani 1 1 d . . . . .
C118 C 0.9098(4) 0.3114(3) 0.5122(3) 0.0459(16) Uani 1 1 d . . . . .
C119 C 0.7381(3) 0.1369(4) 0.5933(4) 0.056(2) Uani 1 1 d . . . . .
C120 C 1.0131(4) 0.3018(4) 0.5365(3) 0.056(2) Uani 1 1 d . . . . .
H120 H 0.997845 0.346746 0.536829 0.067 Uiso 1 1 calc R . . . .
C121 C 1.2203(4) 0.1453(4) 0.5660(4) 0.057(2) Uani 1 1 d . . . . .
C122 C 0.8615(4) 0.3503(4) 0.4975(3) 0.0535(19) Uani 1 1 d . . . . .
C123 C 0.7201(4) 0.0116(4) 0.5873(4) 0.057(2) Uani 1 1 d . . . . .
C124 C 0.6290(4) 0.1524(5) 0.5035(4) 0.074(3) Uani 1 1 d . . . . .
H124 H 0.605778 0.145915 0.534329 0.089 Uiso 1 1 calc R . . . .
C125 C 0.6923(5) 0.1723(6) 0.4130(4) 0.084(3) Uani 1 1 d . . . . .
H125 H 0.714771 0.178531 0.381818 0.1 Uiso 1 1 calc R . . . .
C126 C 1.2108(6) 0.2504(5) 0.6468(4) 0.081(3) Uani 1 1 d . . . . .
H12A H 1.174713 0.253458 0.630165 0.121 Uiso 1 1 calc R . . . .
H12B H 1.210474 0.219399 0.677886 0.121 Uiso 1 1 calc R . . . .
H12C H 1.206877 0.293193 0.651958 0.121 Uiso 1 1 calc R . . . .
C127 C 0.6595(5) 0.0030(6) 0.5878(5) 0.084(3) Uani 1 1 d . . . . .
H127 H 0.630996 0.032038 0.565233 0.101 Uiso 1 1 calc R . . . .
C128 C 1.2857(6) 0.2826(5) 0.5495(4) 0.082(3) Uani 1 1 d . . . . .
H12D H 1.325671 0.268911 0.529131 0.123 Uiso 1 1 calc R . . . .
H12E H 1.249153 0.284808 0.533717 0.123 Uiso 1 1 calc R . . . .
H12F H 1.280941 0.325556 0.554811 0.123 Uiso 1 1 calc R . . . .
C129 C 0.6268(6) 0.1964(7) 0.4192(5) 0.095(4) Uani 1 1 d . . . . .
H129 H 0.603431 0.220697 0.392348 0.114 Uiso 1 1 calc R . . . .
C130 C 0.7440(7) 0.2071(7) 0.6555(6) 0.102(4) Uani 1 1 d . U . . .
H130 H 0.737738 0.233092 0.678073 0.122 Uiso 1 1 calc R . . . .
C131 C 1.2026(6) 0.0684(6) 0.6967(5) 0.088(3) Uani 1 1 d . . . . .
H13A H 1.168937 0.078945 0.675507 0.132 Uiso 1 1 calc R . . . .
H13B H 1.196929 0.033418 0.724326 0.132 Uiso 1 1 calc R . . . .
H13C H 1.199565 0.106981 0.708055 0.132 Uiso 1 1 calc R . . . .
C132 C 0.5954(5) 0.1855(7) 0.4636(5) 0.103(5) Uani 1 1 d . . . . .
H132 H 0.549764 0.200514 0.467532 0.124 Uiso 1 1 calc R . . . .
C133 C 0.8773(7) 0.4302(7) 0.3585(5) 0.108(5) Uani 1 1 d . . . . .
H13D H 0.846328 0.414579 0.348297 0.162 Uiso 1 1 calc R . . . .
H13E H 0.895187 0.457512 0.330776 0.162 Uiso 1 1 calc R . . . .
H13F H 0.912072 0.392915 0.372399 0.162 Uiso 1 1 calc R . . . .
C134 C 0.7588(7) -0.0341(7) 0.6189(6) 0.107(4) Uani 1 1 d . U . . .
H134 H 0.800646 -0.031139 0.619343 0.129 Uiso 1 1 calc R . . . .
C135 C 0.6406(6) -0.0476(6) 0.6212(5) 0.092(3) Uani 1 1 d . U . . .
H135 H 0.59863 -0.050926 0.621876 0.111 Uiso 1 1 calc R . . . .
C136 C 0.7470(7) 0.1132(8) 0.6383(6) 0.106(4) Uani 1 1 d . U . . .
H136 H 0.74688 0.06934 0.650673 0.127 Uiso 1 1 calc R . . . .
C137 C 0.7717(8) 0.5514(6) 0.3763(5) 0.112(5) Uani 1 1 d . U . . .
H13G H 0.740498 0.536544 0.365603 0.169 Uiso 1 1 calc R . . . .
H13H H 0.749789 0.578212 0.399517 0.169 Uiso 1 1 calc R . . . .
H13I H 0.791459 0.577135 0.348543 0.169 Uiso 1 1 calc R . . . .
C138 C 0.7324(7) 0.1999(7) 0.5767(6) 0.104(4) Uani 1 1 d . U . . .
H138 H 0.723773 0.219581 0.544344 0.125 Uiso 1 1 calc R . . . .
C139 C 0.7567(8) 0.1451(8) 0.6710(6) 0.115(5) Uani 1 1 d . U . . .
H139 H 0.771312 0.122843 0.701549 0.138 Uiso 1 1 calc R . . . .
C140 C 0.6818(7) 0.4287(10) 0.3979(6) 0.142(7) Uani 1 1 d . . . . .
H14A H 0.656762 0.468978 0.407972 0.213 Uiso 1 1 calc R . . . .
H14B H 0.713463 0.438076 0.370904 0.213 Uiso 1 1 calc R . . . .
H14C H 0.652955 0.410241 0.387909 0.213 Uiso 1 1 calc R . . . .
C141 C 1.2873(7) -0.0342(6) 0.6428(6) 0.116(5) Uani 1 1 d . U . . .
H14D H 1.329255 -0.049248 0.625007 0.174 Uiso 1 1 calc R . . . .
H14E H 1.281533 -0.068531 0.67084 0.174 Uiso 1 1 calc R . . . .
H14F H 1.253256 -0.023888 0.621885 0.174 Uiso 1 1 calc R . . . .
C142 C 0.7397(8) -0.0863(8) 0.6515(7) 0.126(5) Uani 1 1 d . U . . .
H142 H 0.768772 -0.117617 0.67277 0.151 Uiso 1 1 calc R . . . .
C143 C 0.7391(9) 0.2382(9) 0.6064(7) 0.128(5) Uani 1 1 d . U . . .
H143 H 0.740079 0.281838 0.594083 0.154 Uiso 1 1 calc R . . . .
C144 C 1.3867(6) 0.0080(7) 0.5262(5) 0.0982(9) Uani 1 1 d . U . . .
H14G H 1.378862 -0.023947 0.5553 0.147 Uiso 1 1 calc R . . . .
H14H H 1.352938 0.018537 0.505087 0.147 Uiso 1 1 calc R . . . .
H14I H 1.428611 -0.010155 0.509415 0.147 Uiso 1 1 calc R . . . .
C145 C 1.3990(6) 0.1408(7) 0.4968(5) 0.0982(9) Uani 1 1 d . U . . .
H14J H 1.3653 0.153432 0.475263 0.147 Uiso 1 1 calc R . . . .
H14K H 1.398292 0.178558 0.508206 0.147 Uiso 1 1 calc R . . . .
H14L H 1.441 0.124534 0.479431 0.147 Uiso 1 1 calc R . . . .
C146 C 0.7725(9) 0.2923(9) 0.4355(8) 0.154(7) Uani 1 1 d . U . . .
H14M H 0.792817 0.264405 0.464256 0.231 Uiso 1 1 calc R . . . .
H14N H 0.745317 0.27138 0.426226 0.231 Uiso 1 1 calc R . . . .
H14O H 0.805825 0.299215 0.40922 0.231 Uiso 1 1 calc R . . . .
C147 C 0.8070(10) 0.5012(11) 0.5498(8) 0.165(8) Uani 1 1 d . U . . .
H14P H 0.823377 0.529239 0.521725 0.247 Uiso 1 1 calc R . . . .
H14Q H 0.787508 0.525606 0.574908 0.247 Uiso 1 1 calc R . . . .
H14R H 0.842416 0.463429 0.562015 0.247 Uiso 1 1 calc R . . . .
C148 C 1.4585(6) 0.0813(7) 0.5671(5) 0.0982(9) Uani 1 1 d . U . . .
H14S H 1.464481 0.048672 0.597418 0.147 Uiso 1 1 calc R . . . .
H14T H 1.496159 0.070116 0.544017 0.147 Uiso 1 1 calc R . . . .
H14U H 1.453451 0.124139 0.572793 0.147 Uiso 1 1 calc R . . . .
C149 C 0.9809(3) 0.1112(3) 0.5193(2) 0.0341(13) Uani 1 1 d . . . . .
C150 C 0.8577(3) 0.0031(3) 0.5109(3) 0.0397(15) Uani 1 1 d . . . . .
H150 H 0.830181 -0.019668 0.50663 0.048 Uiso 1 1 calc R . . . .
C151 C 1.0609(3) 0.1721(3) 0.5322(3) 0.0397(15) Uani 1 1 d . . . . .
C152 C 1.1016(3) 0.2038(4) 0.5441(3) 0.0459(17) Uani 1 1 d . . . . .
C153 C 0.6965(3) 0.1284(4) 0.4994(3) 0.0537(19) Uani 1 1 d . . . . .
C154 C 1.0757(4) 0.2676(4) 0.5464(3) 0.056(2) Uani 1 1 d . . . . .
H154 H 1.101294 0.289003 0.554954 0.067 Uiso 1 1 calc R . . . .
C155 C 0.7255(4) 0.1388(5) 0.4529(4) 0.068(2) Uani 1 1 d . . . . .
H155 H 0.770946 0.121991 0.448001 0.081 Uiso 1 1 calc R . . . .
C156 C 1.3581(6) 0.2156(7) 0.6410(4) 0.092(4) Uani 1 1 d . . . . .
H15A H 1.398387 0.200619 0.621236 0.138 Uiso 1 1 calc R . . . .
H15B H 1.354365 0.25836 0.646098 0.138 Uiso 1 1 calc R . . . .
H15C H 1.357962 0.184566 0.672027 0.138 Uiso 1 1 calc R . . . .
C157 C 1.3484(7) 0.0208(7) 0.7041(5) 0.107(5) Uani 1 1 d . . . . .
H15D H 1.390565 0.006581 0.686283 0.161 Uiso 1 1 calc R . . . .
H15E H 1.345603 0.059303 0.715421 0.161 Uiso 1 1 calc R . . . .
H15F H 1.342968 -0.01426 0.731692 0.161 Uiso 1 1 calc R . . . .
C158 C 0.6808(7) -0.0915(7) 0.6522(6) 0.108(4) Uani 1 1 d . U . . .
H158 H 0.667553 -0.125752 0.674395 0.13 Uiso 1 1 calc R . . . .
C159 C 0.6823(8) 0.5478(7) 0.5087(7) 0.142(6) Uani 1 1 d . U . . .
H15G H 0.70013 0.572492 0.479213 0.213 Uiso 1 1 calc R . . . .
H15H H 0.646504 0.536022 0.501536 0.213 Uiso 1 1 calc R . . . .
H15I H 0.666746 0.574555 0.532608 0.213 Uiso 1 1 calc R . . . .
C160 C 0.7192(10) 0.4220(9) 0.5875(7) 0.150(7) Uani 1 1 d . U . . .
H16A H 0.755233 0.383725 0.597715 0.225 Uiso 1 1 calc R . . . .
H16B H 0.704253 0.446718 0.612755 0.225 Uiso 1 1 calc R . . . .
H16C H 0.684011 0.408185 0.581683 0.225 Uiso 1 1 calc R . . . .
C161 C 0.6537(7) 0.3591(8) 0.4973(6) 0.126(6) Uani 1 1 d . . . . .
H16D H 0.627856 0.401477 0.503695 0.188 Uiso 1 1 calc R . . . .
H16E H 0.626556 0.339684 0.486281 0.188 Uiso 1 1 calc R . . . .
H16F H 0.671266 0.330426 0.526876 0.188 Uiso 1 1 calc R . . . .
C162 C 0.8934(9) 0.5089(10) 0.4247(7) 0.149(7) Uani 1 1 d . U . . .
H16G H 0.927146 0.471795 0.439963 0.224 Uiso 1 1 calc R . . . .
H16H H 0.912664 0.53484 0.396848 0.224 Uiso 1 1 calc R . . . .
H16I H 0.870994 0.535917 0.447822 0.224 Uiso 1 1 calc R . . . .
Si28 Si 0.10416(11) 0.85156(13) -0.01723(11) 0.0630(6) Uani 1 1 d . . . . .
Si29 Si 0.16040(11) 1.00090(12) -0.08860(11) 0.0624(6) Uani 1 1 d . . . . .
Si30 Si 0.20518(13) 0.84919(15) -0.14183(11) 0.0709(7) Uani 1 1 d . . . . .
Si31 Si 0.73189(15) 0.51190(15) -0.02183(12) 0.0803(8) Uani 1 1 d . . . . .
Si32 Si 0.63660(18) 0.52817(16) 0.10186(12) 0.0819(9) Uani 1 1 d . . . . .
Si33 Si 0.76884(17) 0.61436(18) 0.05714(14) 0.0869(8) Uani 1 1 d . U . . .
Si34 Si 0.75382(7) 0.89868(10) -0.05245(8) 0.0417(4) Uani 1 1 d . . . . .
Si35 Si 0.18427(9) 0.88747(10) -0.07158(9) 0.0473(5) Uani 1 1 d . . . . .
Si36 Si 0.69284(10) 0.57776(11) 0.03451(9) 0.0516(5) Uani 1 1 d . . . . .
N7 N 0.5362(2) 0.8251(3) -0.0165(2) 0.0371(12) Uani 1 1 d . . . . .
N8 N 0.4035(2) 0.8910(3) -0.0165(2) 0.0385(12) Uani 1 1 d . . . . .
C169 C 0.8107(6) 0.5466(6) 0.1057(5) 0.0869(8) Uani 1 1 d . . . . .
H16J H 0.831306 0.507399 0.093069 0.13 Uiso 1 1 calc R . . . .
H16K H 0.843448 0.559516 0.116227 0.13 Uiso 1 1 calc R . . . .
H16L H 0.779277 0.537769 0.13292 0.13 Uiso 1 1 calc R . . . .
C170 C 0.5583(3) 0.9236(3) -0.0152(2) 0.0360(14) Uani 1 1 d . . . . .
C171 C 0.5341(3) 0.9859(3) -0.0049(2) 0.0327(13) Uani 1 1 d . . . . .
C172 C 0.5128(3) 0.8876(3) -0.0144(2) 0.0338(13) Uani 1 1 d . . . . .
C173 C 0.5791(3) 1.0178(3) -0.0027(2) 0.0348(13) Uani 1 1 d . . . . .
C174 C 0.6442(3) 0.9909(3) -0.0152(3) 0.0391(15) Uani 1 1 d . . . . .
H174 H 0.67361 1.013333 -0.014031 0.047 Uiso 1 1 calc R . . . .
C175 C 0.4454(3) 0.9184(3) -0.0105(2) 0.0342(13) Uani 1 1 d . . . . .
C176 C 0.6231(3) 0.8978(3) -0.0277(2) 0.0379(14) Uani 1 1 d . . . . .
H176 H 0.638023 0.856183 -0.035322 0.046 Uiso 1 1 calc R . . . .
C177 C 0.4278(3) 0.8292(3) -0.0236(3) 0.0401(15) Uani 1 1 d . . . . .
C178 C 0.4938(3) 0.7953(3) -0.0197(3) 0.0382(14) Uani 1 1 d . . . . .
C179 C 0.5160(3) 0.7265(3) -0.0190(3) 0.0422(16) Uani 1 1 d . . . . .
C180 C 0.3855(3) 0.7982(4) -0.0331(3) 0.0466(17) Uani 1 1 d . . . . .
C181 C 0.5791(3) 0.6869(4) -0.0064(3) 0.0469(17) Uani 1 1 d . . . . .
C182 C 0.3192(3) 0.8329(4) -0.0412(3) 0.0460(17) Uani 1 1 d . . . . .
C183 C 0.7720(3) 0.8490(4) 0.0471(3) 0.0489(18) Uani 1 1 d . . . . .
H183 H 0.728304 0.873255 0.05236 0.059 Uiso 1 1 calc R . . . .
C184 C 0.8009(3) 0.8511(4) 0.0001(3) 0.0483(18) Uani 1 1 d . . . . .
C185 C 0.2630(4) 0.8552(4) -0.0479(3) 0.0495(18) Uani 1 1 d . . . . .
C186 C 0.4090(4) 0.7345(4) -0.0355(3) 0.0527(19) Uani 1 1 d . . . . .
H186 H 0.381602 0.714051 -0.043138 0.063 Uiso 1 1 calc R . . . .
C187 C 0.7842(4) 0.9675(4) -0.0904(3) 0.055(2) Uani 1 1 d . . . . .
C188 C 0.7548(3) 0.8435(4) -0.0915(3) 0.054(2) Uani 1 1 d . . . . .
C189 C 0.6277(3) 0.6476(4) 0.0066(3) 0.0492(18) Uani 1 1 d . . . . .
C190 C 0.8054(4) 0.8125(5) 0.0860(4) 0.062(2) Uani 1 1 d . . . . .
H190 H 0.784235 0.811654 0.117565 0.075 Uiso 1 1 calc R . . . .
C191 C 0.7454(6) 1.0137(6) -0.1226(4) 0.084(3) Uani 1 1 d . . . . .
H191 H 0.703046 1.012382 -0.123179 0.1 Uiso 1 1 calc R . . . .
C192 C 0.7505(5) 0.8658(6) -0.1398(4) 0.079(3) Uani 1 1 d . . . . .
H192 H 0.751112 0.909037 -0.154853 0.095 Uiso 1 1 calc R . . . .
C193 C 0.7518(6) 0.7813(5) -0.0714(5) 0.090(4) Uani 1 1 d . . . . .
H193 H 0.754523 0.764628 -0.037937 0.108 Uiso 1 1 calc R . . . .
C194 C 0.7447(6) 0.7648(6) -0.1478(5) 0.089(3) Uani 1 1 d . U . . .
H194 H 0.744606 0.73664 -0.1672 0.107 Uiso 1 1 calc R . . . .
C195 C 0.8661(6) 1.0216(6) -0.1217(5) 0.084(3) Uani 1 1 d . U . . .
H195 H 0.907272 1.024968 -0.119795 0.101 Uiso 1 1 calc R . . . .
C196 C 0.2365(6) 1.0214(5) -0.1142(5) 0.091(4) Uani 1 1 d . . . . .
H19A H 0.253474 1.004505 -0.143289 0.136 Uiso 1 1 calc R . . . .
H19B H 0.228037 1.068679 -0.122271 0.136 Uiso 1 1 calc R . . . .
H19C H 0.268013 1.001689 -0.090577 0.136 Uiso 1 1 calc R . . . .
C197 C 0.0936(6) 0.8764(6) 0.0407(5) 0.090(4) Uani 1 1 d . . . . .
H19D H 0.082602 0.923899 0.034588 0.136 Uiso 1 1 calc R . . . .
H19E H 0.058899 0.861801 0.061816 0.136 Uiso 1 1 calc R . . . .
H19F H 0.133625 0.856746 0.056045 0.136 Uiso 1 1 calc R . . . .
C198 C 0.1252(7) 0.7612(6) -0.0072(6) 0.104(4) Uani 1 1 d . . . . .
H19G H 0.13051 0.749191 -0.038098 0.156 Uiso 1 1 calc R . . . .
H19H H 0.165355 0.741019 0.007966 0.156 Uiso 1 1 calc R . . . .
H19I H 0.090629 0.746074 0.013736 0.156 Uiso 1 1 calc R . . . .
C199 C 0.8317(7) 1.0626(7) -0.1534(6) 0.101(4) Uani 1 1 d . U . . .
H199 H 0.849194 1.093354 -0.176353 0.122 Uiso 1 1 calc R . . . .
C200 C 0.7679(9) 1.0637(9) -0.1552(7) 0.125(5) Uani 1 1 d . U . . .
H200 H 0.741085 1.09654 -0.177302 0.15 Uiso 1 1 calc R . . . .
C201 C 0.0271(5) 0.8889(8) -0.0476(5) 0.114(5) Uani 1 1 d . . . . .
H20A H 0.033267 0.875449 -0.078027 0.17 Uiso 1 1 calc R . . . .
H20B H -0.007648 0.874156 -0.026638 0.17 Uiso 1 1 calc R . . . .
H20C H 0.015813 0.936392 -0.053895 0.17 Uiso 1 1 calc R . . . .
C202 C 0.2459(10) 0.7587(7) -0.1272(7) 0.143(7) Uani 1 1 d . . . . .
H20D H 0.287161 0.750196 -0.115001 0.214 Uiso 1 1 calc R . . . .
H20E H 0.218415 0.737172 -0.102669 0.214 Uiso 1 1 calc R . . . .
H20F H 0.25314 0.741928 -0.156229 0.214 Uiso 1 1 calc R . . . .
C203 C 0.1008(8) 1.0396(7) -0.1345(7) 0.141(7) Uani 1 1 d . . . . .
H20G H 0.118252 1.023209 -0.163766 0.212 Uiso 1 1 calc R . . . .
H20H H 0.060565 1.028844 -0.121671 0.212 Uiso 1 1 calc R . . . .
H20I H 0.092448 1.08687 -0.142129 0.212 Uiso 1 1 calc R . . . .
C204 C 0.2614(9) 0.8905(9) -0.1840(6) 0.143(7) Uani 1 1 d . . . . .
H20J H 0.301323 0.879987 -0.169358 0.214 Uiso 1 1 calc R . . . .
H20K H 0.271156 0.875426 -0.214042 0.214 Uiso 1 1 calc R . . . .
H20L H 0.24133 0.937609 -0.190842 0.214 Uiso 1 1 calc R . . . .
C205 C 0.6899(11) 0.4488(7) 0.1341(6) 0.157(9) Uani 1 1 d . . . . .
H20M H 0.72498 0.456986 0.145642 0.235 Uiso 1 1 calc R . . . .
H20N H 0.664659 0.428745 0.161504 0.235 Uiso 1 1 calc R . . . .
H20O H 0.707904 0.419579 0.112045 0.235 Uiso 1 1 calc R . . . .
C206 C 0.7860(8) 0.4316(6) 0.0076(6) 0.134(7) Uani 1 1 d . . . . .
H20P H 0.762724 0.412062 0.036574 0.201 Uiso 1 1 calc R . . . .
H20Q H 0.799871 0.402559 -0.014741 0.201 Uiso 1 1 calc R . . . .
H20R H 0.823791 0.438345 0.016351 0.201 Uiso 1 1 calc R . . . .
C207 C 0.5699(9) 0.5113(10) 0.0802(7) 0.160(9) Uani 1 1 d . . . . .
H20S H 0.588086 0.482523 0.057767 0.24 Uiso 1 1 calc R . . . .
H20T H 0.545329 0.490406 0.107602 0.24 Uiso 1 1 calc R . . . .
H20U H 0.541351 0.552333 0.06378 0.24 Uiso 1 1 calc R . . . .
C208 C 0.8362(6) 0.6238(8) 0.0074(7) 0.128(6) Uani 1 1 d . . . . .
H20V H 0.860647 0.581185 0.000816 0.192 Uiso 1 1 calc R . . . .
H20W H 0.817844 0.652833 -0.02175 0.192 Uiso 1 1 calc R . . . .
H20X H 0.864906 0.642342 0.017549 0.192 Uiso 1 1 calc R . . . .
C209 C 0.7242(6) 0.6969(6) 0.0681(5) 0.0869(8) Uani 1 1 d . U . . .
H20Y H 0.705823 0.725224 0.038713 0.13 Uiso 1 1 calc R . . . .
H H 0.689541 0.693529 0.093978 0.13 Uiso 1 1 calc R . . . .
HA H 0.753713 0.715276 0.077284 0.13 Uiso 1 1 calc R . . . .
C210 C 0.6677(3) 0.9317(3) -0.0296(2) 0.0376(14) Uani 1 1 d . . . . .
C211 C 0.4728(3) 0.6982(4) -0.0271(3) 0.0517(19) Uani 1 1 d . . . . .
H211 H 0.486575 0.653148 -0.026924 0.062 Uiso 1 1 calc R . . . .
C212 C 0.8454(4) 0.9718(5) -0.0896(4) 0.067(2) Uani 1 1 d . . . . .
H212 H 0.873004 0.940711 -0.067235 0.08 Uiso 1 1 calc R . . . .
C213 C 0.8704(4) 0.7765(6) 0.0797(4) 0.073(3) Uani 1 1 d . . . . .
H213 H 0.893348 0.750592 0.106424 0.087 Uiso 1 1 calc R . . . .
C214 C 0.8659(4) 0.8163(5) -0.0067(4) 0.066(3) Uani 1 1 d . . . . .
H214 H 0.886926 0.816953 -0.038206 0.08 Uiso 1 1 calc R . . . .
C215 C 0.7449(6) 0.8234(6) -0.1682(5) 0.093(3) Uani 1 1 d . U . . .
H215 H 0.741408 0.839033 -0.201665 0.111 Uiso 1 1 calc R . . . .
C216 C 0.8997(5) 0.7804(6) 0.0331(4) 0.086(4) Uani 1 1 d . . . . .
H216 H 0.944021 0.757951 0.028032 0.103 Uiso 1 1 calc R . . . .
C217 C 0.7446(7) 0.7417(8) -0.0995(6) 0.105(4) Uani 1 1 d . U . . .
H217 H 0.739873 0.699777 -0.08499 0.126 Uiso 1 1 calc R . . . .
C218 C 0.6040(8) 0.5834(8) 0.1450(6) 0.126(6) Uani 1 1 d . . . . .
H21A H 0.639695 0.591366 0.155753 0.188 Uiso 1 1 calc R . . . .
H21B H 0.57568 0.624734 0.128958 0.188 Uiso 1 1 calc R . . . .
H21C H 0.579658 0.562807 0.172781 0.188 Uiso 1 1 calc R . . . .
C219 C 0.1271(7) 1.0320(7) -0.0337(5) 0.104(4) Uani 1 1 d . U . . .
H21D H 0.087143 1.020812 -0.020748 0.156 Uiso 1 1 calc R . . . .
H21E H 0.158248 1.012365 -0.009803 0.156 Uiso 1 1 calc R . . . .
H21F H 0.118273 1.079355 -0.041497 0.156 Uiso 1 1 calc R . . . .
C220 C 0.7766(8) 0.5481(8) -0.0764(6) 0.123(5) Uani 1 1 d . U . . .
H22A H 0.814652 0.554144 -0.0675 0.184 Uiso 1 1 calc R . . . .
H22B H 0.790095 0.518994 -0.098697 0.184 Uiso 1 1 calc R . . . .
H22C H 0.748897 0.590214 -0.091797 0.184 Uiso 1 1 calc R . . . .
C221 C 0.1287(8) 0.8642(9) -0.1643(7) 0.135(6) Uani 1 1 d . U . . .
H22D H 0.102136 0.84107 -0.140274 0.202 Uiso 1 1 calc R . . . .
H22E H 0.106489 0.910985 -0.17084 0.202 Uiso 1 1 calc R . . . .
H22F H 0.136315 0.848802 -0.19404 0.202 Uiso 1 1 calc R . . . .
C222 C 0.6626(10) 0.5038(12) -0.0447(8) 0.184(11) Uani 1 1 d . . . . .
H22G H 0.635856 0.484758 -0.017861 0.275 Uiso 1 1 calc R . . . .
H22H H 0.636977 0.546792 -0.060748 0.275 Uiso 1 1 calc R . . . .
H22I H 0.678175 0.475571 -0.067648 0.275 Uiso 1 1 calc R . . . .
C223 C 1.1621(6) 0.2463(6) 0.4249(5) 0.152(7) Uani 1 1 d D U . . .
C224 C 1.1999(6) 0.2815(8) 0.4319(6) 0.205(10) Uani 1 1 d DG U . . .
H224 H 1.244032 0.260779 0.436477 0.246 Uiso 1 1 calc R . . . .
C225 C 1.1732(9) 0.3470(8) 0.4323(6) 0.210(11) Uani 1 1 d G U . . .
H225 H 1.199088 0.371081 0.437062 0.252 Uiso 1 1 calc R . . . .
C226 C 1.1087(9) 0.3773(6) 0.4256(6) 0.200(10) Uani 1 1 d G U . . .
H226 H 1.090451 0.422081 0.425846 0.239 Uiso 1 1 calc R . . . .
C227 C 1.0709(6) 0.3421(7) 0.4186(5) 0.179(9) Uani 1 1 d G U . . .
H227 H 1.026758 0.362778 0.414045 0.215 Uiso 1 1 calc R . . . .
C228 C 1.0976(6) 0.2766(7) 0.4183(5) 0.135(6) Uani 1 1 d DG U . . .
H228 H 1.071702 0.252476 0.41346 0.162 Uiso 1 1 calc R . . . .
C229 C 1.1916(11) 0.1757(8) 0.4248(14) 0.32(2) Uani 1 1 d D U . . .
H22J H 1.159011 0.157862 0.419517 0.486 Uiso 1 1 calc R . . . .
H22K H 1.226914 0.17075 0.399137 0.486 Uiso 1 1 calc R . . . .
H22L H 1.208192 0.152292 0.455853 0.486 Uiso 1 1 calc R . . . .
C230 C 0.3880(9) 0.7362(9) 0.0909(7) 0.131(6) Uani 1 1 d . U . . .
H230 H 0.414431 0.760388 0.094516 0.157 Uiso 1 1 calc R . . . .
C231 C 0.2904(10) 0.7268(10) 0.0761(7) 0.138(6) Uani 1 1 d . U . . .
H231 H 0.246348 0.747194 0.071344 0.166 Uiso 1 1 calc R . . . .
C232 C 0.4111(10) 0.6698(10) 0.0924(7) 0.143(6) Uani 1 1 d . U . . .
H232 H 0.455089 0.649009 0.097432 0.172 Uiso 1 1 calc R . . . .
C233 C 0.3757(12) 0.6316(12) 0.0872(9) 0.166(8) Uani 1 1 d . U . . .
H233 H 0.3933 0.585717 0.092425 0.199 Uiso 1 1 calc R . . . .
C234 C 0.3141(12) 0.6620(12) 0.0743(9) 0.167(8) Uani 1 1 d . U . . .
H234 H 0.289746 0.639911 0.064914 0.201 Uiso 1 1 calc R . . . .
C235 C 0.3233(9) 0.7644(9) 0.0838(7) 0.121(5) Uani 1 1 d . U . . .
C236 C 0.2993(11) 0.8341(10) 0.0830(8) 0.168(8) Uani 1 1 d . U . . .
H23A H 0.333458 0.848508 0.089866 0.252 Uiso 1 1 calc R . . . .
H23B H 0.285639 0.858255 0.051296 0.252 Uiso 1 1 calc R . . . .
H23C H 0.262604 0.841957 0.107458 0.252 Uiso 1 1 calc R . . . .

loop_
_atom_site_aniso_label
_atom_site_aniso_U_11
_atom_site_aniso_U_22
_atom_site_aniso_U_33
_atom_site_aniso_U_23
_atom_site_aniso_U_13
_atom_site_aniso_U_12
Si1 0.0773(19) 0.081(2) 0.118(3) -0.0305(19) 0.0093(18) -0.0438(16)
Si2 0.0283(9) 0.0593(13) 0.0839(18) -0.0050(12) -0.0003(10) -0.0153(9)
Si3 0.0402(11) 0.0838(16) 0.0442(12) -0.0107(11) 0.0002(9) -0.0096(10)
Si4 0.0573(13) 0.0619(14) 0.0528(14) -0.0095(11) -0.0007(10) -0.0119(10)
Si5 0.0371(11) 0.0747(16) 0.0618(15) -0.0128(12) 0.0070(10) -0.0007(10)
Si6 0.0454(12) 0.0654(14) 0.0623(15) -0.0138(12) 0.0170(10) -0.0086(10)
Si7 0.0458(12) 0.0613(14) 0.0686(16) -0.0050(12) 0.0006(10) -0.0079(10)
Si8 0.0308(10) 0.0571(13) 0.112(2) -0.0241(14) 0.0004(11) -0.0144(9)
Si9 0.0895(19) 0.0572(14) 0.0648(17) -0.0054(12) -0.0220(14) -0.0212(13)
Si10 0.0490(13) 0.0655(16) 0.115(2) -0.0308(16) -0.0222(14) -0.0059(11)
Si11 0.0658(15) 0.0658(15) 0.0777(19) -0.0143(13) -0.0048(13) -0.0248(12)
Si12 0.0409(12) 0.097(2) 0.085(2) -0.0171(16) -0.0029(12) -0.0212(12)
Si13 0.0199(7) 0.0499(10) 0.0429(10) -0.0170(8) 0.0058(7) -0.0051(7)
Si14 0.0583(16) 0.083(2) 0.148(3) -0.021(2) 0.0111(18) -0.0399(15)
Si15 0.080(2) 0.080(2) 0.140(3) -0.053(2) -0.017(2) -0.0233(16)
Si16 0.0241(8) 0.0603(12) 0.0555(13) -0.0224(10) 0.0139(8) -0.0084(8)
Si17 0.0252(8) 0.0575(12) 0.0509(12) -0.0078(9) 0.0010(8) 0.0004(8)
Si18 0.0301(9) 0.0546(12) 0.0546(13) -0.0105(10) -0.0021(8) -0.0015(8)
N1 0.027(2) 0.043(3) 0.039(3) -0.010(2) -0.002(2) -0.003(2)
N2 0.024(2) 0.046(3) 0.045(3) -0.015(3) 0.000(2) -0.006(2)
N3 0.024(2) 0.056(4) 0.043(3) -0.015(3) 0.000(2) -0.009(2)
N4 0.026(3) 0.055(4) 0.049(4) -0.019(3) 0.001(2) -0.007(2)
C1 0.019(3) 0.052(4) 0.037(4) -0.017(3) 0.003(2) -0.009(3)
C2 0.014(3) 0.051(4) 0.046(4) -0.016(3) 0.003(2) -0.002(2)
C3 0.028(3) 0.046(4) 0.034(4) -0.010(3) -0.001(3) -0.002(3)
C4 0.020(3) 0.048(4) 0.047(4) -0.017(3) -0.002(3) -0.001(2)
C5 0.026(3) 0.046(4) 0.039(4) -0.009(3) -0.002(3) -0.003(3)
C6 0.021(3) 0.048(4) 0.039(4) -0.013(3) -0.003(2) 0.001(2)
C7 0.019(3) 0.054(4) 0.035(4) -0.013(3) 0.002(2) -0.002(3)
C8 0.025(3) 0.044(4) 0.052(4) -0.018(3) -0.004(3) 0.001(3)
C9 0.027(3) 0.045(4) 0.037(4) -0.007(3) -0.005(3) -0.002(3)
C10 0.024(3) 0.053(4) 0.043(4) -0.011(3) 0.001(3) -0.012(3)
C11 0.029(3) 0.056(4) 0.048(4) -0.013(3) -0.005(3) -0.004(3)
C12 0.023(3) 0.055(4) 0.048(4) -0.017(3) 0.000(3) -0.008(3)
C13 0.017(3) 0.052(4) 0.053(4) -0.020(3) -0.004(3) -0.001(2)
C14 0.033(3) 0.051(4) 0.049(4) -0.016(3) 0.006(3) -0.009(3)
C15 0.019(3) 0.056(4) 0.057(5) -0.015(4) 0.008(3) -0.010(3)
C16 0.043(4) 0.059(5) 0.069(6) -0.027(4) 0.003(4) -0.012(3)
C17 0.047(4) 0.044(4) 0.050(5) -0.010(3) 0.005(3) -0.009(3)
C18 0.027(3) 0.055(4) 0.049(4) -0.012(3) 0.004(3) -0.009(3)
C19 0.022(3) 0.053(4) 0.049(4) -0.013(3) 0.001(3) -0.003(3)
C20 0.033(4) 0.050(4) 0.050(4) -0.015(3) -0.002(3) -0.004(3)
C21 0.034(3) 0.049(4) 0.050(4) -0.015(3) 0.005(3) -0.005(3)
C22 0.025(3) 0.047(4) 0.054(4) -0.015(3) 0.005(3) 0.002(3)
C23 0.035(4) 0.055(4) 0.054(5) -0.013(4) 0.006(3) -0.010(3)
C24 0.025(3) 0.058(4) 0.061(5) -0.028(4) 0.000(3) -0.005(3)
C25 0.038(4) 0.047(4) 0.041(4) -0.006(3) 0.000(3) 0.001(3)
C26 0.047(4) 0.053(5) 0.075(6) -0.012(4) 0.007(4) -0.010(3)
C27 0.026(3) 0.051(4) 0.074(6) -0.014(4) 0.003(3) -0.008(3)
C28 0.042(4) 0.046(4) 0.058(5) -0.010(3) -0.008(3) -0.008(3)
C29 0.035(4) 0.043(4) 0.065(5) -0.007(4) 0.000(3) -0.009(3)
C30 0.036(4) 0.055(5) 0.074(6) -0.025(4) 0.009(4) -0.017(3)
C31 0.045(4) 0.059(5) 0.062(5) -0.016(4) -0.005(4) -0.009(3)
C32 0.035(4) 0.055(5) 0.070(6) -0.009(4) 0.004(3) -0.013(3)
C33 0.032(3) 0.060(5) 0.072(6) -0.032(4) 0.008(3) -0.011(3)
C34 0.034(4) 0.051(4) 0.080(6) -0.017(4) 0.006(4) -0.016(3)
C35 0.039(4) 0.052(5) 0.076(6) -0.010(4) 0.003(4) -0.007(3)
C36 0.055(5) 0.068(5) 0.067(6) -0.023(5) -0.001(4) -0.024(4)
C37 0.032(4) 0.064(5) 0.073(6) -0.025(4) 0.002(4) -0.002(3)
C38 0.068(6) 0.066(6) 0.074(7) -0.002(5) -0.009(5) -0.024(5)
C39 0.083(7) 0.067(6) 0.075(7) -0.029(5) 0.008(5) -0.036(5)
C40 0.083(6) 0.060(5) 0.049(5) -0.010(4) -0.007(4) -0.033(5)
C41 0.072(6) 0.051(5) 0.087(8) -0.012(5) -0.013(5) -0.018(4)
C42 0.031(4) 0.102(7) 0.085(7) -0.048(6) 0.007(4) -0.015(4)
C43 0.062(5) 0.062(5) 0.084(7) -0.036(5) -0.001(5) 0.001(4)
C44 0.102(8) 0.073(6) 0.055(6) -0.005(5) 0.000(5) -0.036(6)
C45 0.115(10) 0.113(9) 0.059(6) -0.026(6) 0.016(6) -0.065(8)
C46 0.051(5) 0.075(6) 0.100(9) -0.028(6) -0.029(5) -0.005(4)
C47 0.050(5) 0.133(10) 0.050(6) 0.004(6) -0.001(4) -0.024(6)
C48 0.029(4) 0.113(9) 0.125(11) -0.069(8) -0.002(5) -0.006(5)
C49 0.067(6) 0.116(9) 0.057(6) -0.010(6) -0.014(5) -0.026(6)
C50 0.063(6) 0.083(7) 0.077(7) -0.008(5) -0.017(5) -0.023(5)
C51 0.073(6) 0.084(7) 0.059(6) -0.014(5) 0.011(5) -0.005(5)
C52 0.079(6) 0.059(5) 0.071(6) -0.027(5) 0.018(5) -0.025(5)
C53 0.083(7) 0.109(9) 0.058(6) -0.001(6) -0.011(5) -0.046(7)
C54 0.085(7) 0.099(8) 0.062(7) -0.017(6) 0.003(5) -0.016(6)
C55 0.079(7) 0.093(8) 0.076(7) -0.014(6) -0.035(6) -0.002(6)
C56 0.065(6) 0.078(6) 0.082(7) -0.032(6) 0.002(5) -0.015(5)
C57 0.066(6) 0.078(7) 0.096(8) -0.048(6) 0.013(6) -0.004(5)
C58 0.143(12) 0.089(8) 0.106(10) -0.018(7) -0.035(9) -0.063(9)
C59 0.052(6) 0.127(11) 0.134(12) -0.067(9) -0.005(6) -0.014(6)
C60 0.103(9) 0.068(6) 0.087(8) -0.028(6) -0.007(6) -0.018(6)
C61 0.115(10) 0.082(8) 0.081(8) 0.005(6) -0.030(7) 0.000(7)
C62 0.097(9) 0.102(9) 0.140(13) -0.058(9) 0.036(9) -0.050(8)
C63 0.096(9) 0.105(10) 0.120(11) -0.009(8) -0.019(8) -0.058(8)
C64 0.049(5) 0.096(8) 0.153(13) -0.065(9) -0.001(6) -0.008(5)
C65 0.042(5) 0.124(10) 0.111(10) -0.018(8) 0.011(6) -0.007(6)
C66 0.091(8) 0.090(8) 0.093(9) -0.019(7) -0.032(7) 0.019(7)
C67 0.085(8) 0.092(9) 0.145(13) -0.029(9) 0.041(9) -0.039(7)
C68 0.092(8) 0.088(8) 0.086(8) -0.009(6) 0.019(6) -0.039(7)
C69 0.044(5) 0.154(13) 0.125(11) -0.057(10) -0.001(6) -0.031(6)
C70 0.196(13) 0.076(7) 0.113(10) -0.021(7) -0.039(9) -0.054(8)
C071 0.093(8) 0.124(10) 0.158(12) -0.050(9) -0.060(8) -0.004(7)
C72 0.132(12) 0.167(14) 0.066(8) -0.036(8) 0.018(7) -0.094(11)
C73 0.097(10) 0.167(16) 0.173(17) -0.075(14) -0.017(11) -0.059(11)
C74 0.23(2) 0.179(18) 0.127(15) -0.042(13) 0.079(15) -0.150(18)
C75 0.086(8) 0.152(12) 0.179(13) 0.010(10) 0.001(9) -0.061(8)
C76 0.159(13) 0.180(13) 0.200(14) -0.107(11) -0.041(10) -0.060(10)
C77 0.171(12) 0.124(10) 0.175(13) -0.037(9) 0.061(10) -0.095(10)
C78 0.019(3) 0.057(4) 0.044(4) -0.016(3) -0.003(3) -0.004(3)
C79 0.023(3) 0.051(4) 0.040(4) -0.013(3) 0.003(3) -0.004(3)
C80 0.021(3) 0.053(4) 0.037(4) -0.009(3) 0.001(2) -0.007(3)
C81 0.025(3) 0.044(4) 0.044(4) -0.011(3) 0.000(3) -0.004(3)
C82 0.022(3) 0.051(4) 0.044(4) -0.015(3) -0.001(3) -0.004(3)
C83 0.033(3) 0.049(4) 0.046(4) -0.020(3) 0.009(3) -0.014(3)
C84 0.037(4) 0.057(5) 0.059(5) -0.024(4) 0.005(3) -0.009(3)
C85 0.038(4) 0.052(4) 0.072(6) -0.019(4) 0.010(4) -0.019(3)
C86 0.037(4) 0.058(5) 0.058(5) -0.015(4) 0.017(3) -0.015(3)
C87 0.050(4) 0.044(4) 0.063(5) -0.019(4) 0.001(4) -0.010(3)
C88 0.034(3) 0.068(5) 0.048(4) -0.017(4) 0.014(3) -0.019(3)
C89 0.035(4) 0.054(4) 0.055(5) -0.009(4) -0.001(3) -0.005(3)
C90 0.047(4) 0.069(5) 0.061(5) -0.021(4) 0.011(4) -0.016(4)
C91 0.066(5) 0.061(5) 0.075(6) -0.038(5) 0.003(5) -0.017(4)
C92 0.044(5) 0.085(7) 0.083(7) -0.025(6) 0.015(4) -0.015(4)
C93 0.074(6) 0.086(7) 0.054(5) -0.024(5) 0.004(4) -0.037(5)
C94 0.089(8) 0.086(8) 0.087(9) -0.018(6) 0.009(6) -0.039(6)
C95 0.071(6) 0.070(6) 0.070(6) -0.014(5) 0.000(5) -0.033(5)
C96 0.027(4) 0.098(7) 0.089(7) -0.026(6) -0.002(4) -0.012(4)
C97 0.057(5) 0.107(6) 0.107(7) -0.023(5) -0.016(5) -0.022(5)
C98 0.108(9) 0.067(7) 0.103(10) -0.016(6) -0.004(7) -0.032(6)
C99 0.068(6) 0.089(8) 0.091(8) -0.005(6) 0.011(6) -0.032(6)
C100 0.094(8) 0.066(6) 0.109(10) -0.037(6) -0.002(7) -0.022(6)
C101 0.085(8) 0.103(9) 0.082(8) -0.024(7) 0.009(6) -0.028(7)
C102 0.075(6) 0.109(7) 0.103(7) -0.025(5) -0.040(5) -0.013(5)
C103 0.053(6) 0.102(9) 0.104(10) 0.000(7) 0.022(6) 0.003(6)
C104 0.088(9) 0.095(9) 0.119(12) -0.007(8) -0.036(8) 0.004(7)
C105 0.094(9) 0.119(11) 0.095(10) 0.021(8) -0.028(7) -0.047(8)
C106 0.099(10) 0.075(8) 0.175(16) -0.007(9) -0.022(10) -0.033(7)
C107 0.093(9) 0.094(9) 0.163(15) -0.063(10) 0.017(9) -0.028(7)
C108 0.24(2) 0.107(12) 0.098(12) -0.048(10) 0.006(13) -0.052(13)
Si19 0.0420(10) 0.0519(12) 0.0710(15) -0.0082(10) -0.0175(10) -0.0166(9)
Si20 0.0752(16) 0.0595(14) 0.0631(15) -0.0077(11) -0.0147(12) -0.0331(12)
Si21 0.0883(19) 0.0812(18) 0.0573(16) -0.0066(13) 0.0007(14) -0.0390(15)
Si22 0.0612(14) 0.0564(14) 0.096(2) -0.0045(13) -0.0094(14) -0.0234(11)
Si23 0.0830(19) 0.0719(17) 0.0745(19) -0.0247(15) 0.0084(15) -0.0011(14)
Si24 0.0811(19) 0.085(2) 0.100(2) -0.0173(17) -0.0293(17) -0.0319(16)
Si25 0.0771(16) 0.114(2) 0.0990(19) -0.0363(16) -0.0016(14) -0.0164(14)
Si26 0.0208(8) 0.0557(11) 0.0614(13) -0.0228(10) 0.0068(8) -0.0061(7)
Si27 0.0451(11) 0.0469(11) 0.0534(13) -0.0082(9) -0.0115(9) -0.0041(8)
N5 0.027(2) 0.045(3) 0.039(3) -0.012(2) -0.006(2) -0.007(2)
N6 0.027(3) 0.040(3) 0.048(3) -0.010(3) -0.010(2) -0.003(2)
C109 0.020(3) 0.035(3) 0.044(4) -0.012(3) -0.002(2) 0.000(2)
C110 0.016(3) 0.039(3) 0.040(4) -0.009(3) 0.001(2) -0.005(2)
C111 0.019(3) 0.046(4) 0.045(4) -0.016(3) 0.001(2) -0.005(2)
C112 0.020(3) 0.036(3) 0.045(4) -0.017(3) -0.002(2) 0.000(2)
C113 0.039(3) 0.039(3) 0.034(4) -0.009(3) -0.004(3) -0.007(3)
C114 0.020(3) 0.038(3) 0.049(4) -0.011(3) 0.002(3) 0.000(2)
C115 0.021(3) 0.043(4) 0.055(4) -0.015(3) 0.003(3) -0.006(2)
C116 0.042(4) 0.038(4) 0.049(4) -0.007(3) -0.014(3) -0.005(3)
C117 0.043(4) 0.040(4) 0.070(5) -0.014(4) -0.024(4) -0.010(3)
C118 0.049(4) 0.040(4) 0.045(4) -0.011(3) -0.017(3) 0.000(3)
C119 0.023(3) 0.064(5) 0.081(6) -0.039(5) 0.007(3) -0.003(3)
C120 0.059(5) 0.035(4) 0.078(6) -0.019(4) -0.028(4) -0.003(3)
C121 0.051(4) 0.045(4) 0.081(6) -0.016(4) -0.022(4) -0.012(3)
C122 0.061(5) 0.047(4) 0.050(5) -0.014(4) -0.009(4) -0.007(4)
C123 0.035(4) 0.062(5) 0.075(6) -0.026(4) 0.008(4) -0.015(3)
C124 0.028(4) 0.098(7) 0.093(8) -0.049(6) -0.005(4) 0.008(4)
C125 0.065(6) 0.106(9) 0.073(7) -0.019(6) -0.015(5) -0.013(6)
C126 0.108(9) 0.055(5) 0.078(7) -0.011(5) -0.016(6) -0.020(5)
C127 0.059(6) 0.096(8) 0.119(10) -0.046(7) 0.015(6) -0.047(6)
C128 0.120(9) 0.062(6) 0.076(7) 0.002(5) -0.027(6) -0.047(6)
C129 0.071(7) 0.112(10) 0.093(9) -0.034(8) -0.030(6) 0.005(6)
C130 0.092(6) 0.108(7) 0.111(7) -0.059(6) -0.007(5) -0.010(5)
C131 0.080(7) 0.083(7) 0.105(9) -0.022(7) 0.010(6) -0.037(6)
C132 0.044(5) 0.150(12) 0.109(10) -0.058(9) -0.027(6) 0.015(6)
C133 0.118(11) 0.121(11) 0.069(8) -0.029(7) 0.028(7) -0.026(9)
C134 0.091(6) 0.112(7) 0.122(8) 0.001(6) -0.002(5) -0.060(6)
C135 0.082(6) 0.096(6) 0.110(7) -0.024(5) 0.007(5) -0.049(5)
C136 0.121(7) 0.115(7) 0.096(7) -0.038(6) 0.000(6) -0.048(6)
C137 0.168(12) 0.070(7) 0.080(8) 0.000(6) -0.019(8) -0.019(7)
C138 0.114(7) 0.096(7) 0.109(7) -0.035(6) -0.045(6) -0.012(5)
C139 0.131(8) 0.128(8) 0.096(7) -0.048(6) 0.005(6) -0.039(6)
C140 0.095(10) 0.24(2) 0.105(12) -0.021(13) -0.044(9) -0.063(13)
C141 0.124(9) 0.065(6) 0.170(12) -0.050(7) 0.029(8) -0.047(6)
C142 0.120(8) 0.117(8) 0.139(9) -0.002(6) -0.011(6) -0.055(6)
C143 0.134(8) 0.111(8) 0.148(9) -0.042(7) -0.032(7) -0.026(6)
C144 0.0771(16) 0.114(2) 0.0990(19) -0.0363(16) -0.0016(14) -0.0164(14)
C145 0.0771(16) 0.114(2) 0.0990(19) -0.0363(16) -0.0016(14) -0.0164(14)
C146 0.143(12) 0.149(12) 0.199(14) -0.068(11) -0.022(11) -0.054(10)
C147 0.166(8) 0.165(8) 0.164(8) -0.038(3) -0.016(2) -0.049(3)
C148 0.0771(16) 0.114(2) 0.0990(19) -0.0363(16) -0.0016(14) -0.0164(14)
C149 0.024(3) 0.036(3) 0.039(4) -0.011(3) -0.006(2) -0.002(2)
C150 0.022(3) 0.042(4) 0.053(4) -0.012(3) 0.001(3) -0.008(2)
C151 0.032(3) 0.039(3) 0.043(4) -0.006(3) -0.009(3) -0.004(3)
C152 0.035(3) 0.045(4) 0.062(5) -0.008(3) -0.020(3) -0.012(3)
C153 0.030(3) 0.058(5) 0.069(6) -0.019(4) -0.009(3) -0.002(3)
C154 0.048(4) 0.044(4) 0.084(6) -0.022(4) -0.029(4) -0.005(3)
C155 0.039(4) 0.081(6) 0.069(6) -0.014(5) -0.007(4) -0.001(4)
C156 0.118(10) 0.119(10) 0.063(7) -0.005(6) -0.012(6) -0.079(9)
C157 0.103(9) 0.127(11) 0.077(8) 0.024(8) -0.037(7) -0.038(8)
C158 0.101(7) 0.104(7) 0.122(8) -0.015(6) 0.016(6) -0.055(6)
C159 0.141(11) 0.094(9) 0.151(12) -0.039(9) 0.033(10) 0.003(8)
C160 0.151(7) 0.150(7) 0.149(7) -0.034(3) -0.014(2) -0.044(3)
C161 0.108(11) 0.125(12) 0.147(15) 0.010(11) -0.038(10) -0.057(10)
C162 0.149(7) 0.150(7) 0.150(7) -0.033(2) -0.015(2) -0.046(3)
Si28 0.0422(11) 0.0721(15) 0.0780(18) -0.0181(13) -0.0006(11) -0.0229(10)
Si29 0.0503(12) 0.0547(13) 0.0780(17) -0.0177(12) 0.0001(11) -0.0107(10)
Si30 0.0555(13) 0.0866(18) 0.0775(18) -0.0434(15) -0.0050(12) -0.0109(12)
Si31 0.0781(18) 0.0692(17) 0.081(2) -0.0312(15) 0.0077(15) -0.0010(14)
Si32 0.099(2) 0.0704(17) 0.0709(19) -0.0145(14) 0.0105(16) -0.0280(16)
Si33 0.0777(13) 0.0948(14) 0.0925(15) -0.0190(12) -0.0182(11) -0.0275(11)
Si34 0.0163(7) 0.0527(11) 0.0551(12) -0.0224(9) 0.0025(7) -0.0038(7)
Si35 0.0291(9) 0.0512(11) 0.0636(14) -0.0151(10) -0.0101(8) -0.0097(8)
Si36 0.0387(10) 0.0479(11) 0.0566(13) -0.0123(10) -0.0069(9) 0.0045(8)
N7 0.021(2) 0.040(3) 0.046(3) -0.011(2) -0.003(2) -0.001(2)
N8 0.022(2) 0.044(3) 0.048(3) -0.007(3) -0.009(2) -0.008(2)
C169 0.0777(13) 0.0948(14) 0.0925(15) -0.0190(12) -0.0182(11) -0.0275(11)
C170 0.016(3) 0.046(4) 0.042(4) -0.011(3) -0.004(2) -0.002(2)
C171 0.017(3) 0.039(3) 0.033(3) -0.003(3) -0.001(2) -0.002(2)
C172 0.022(3) 0.041(3) 0.037(3) -0.009(3) -0.006(2) -0.006(2)
C173 0.020(3) 0.042(3) 0.035(3) -0.004(3) -0.006(2) -0.002(2)
C174 0.022(3) 0.048(4) 0.046(4) -0.012(3) 0.000(3) -0.010(3)
C175 0.019(3) 0.039(3) 0.041(4) -0.010(3) -0.004(2) -0.003(2)
C176 0.022(3) 0.046(4) 0.039(4) -0.010(3) 0.001(2) -0.002(2)
C177 0.025(3) 0.045(4) 0.046(4) -0.013(3) -0.003(3) -0.002(3)
C178 0.022(3) 0.040(3) 0.047(4) -0.008(3) -0.009(3) 0.000(2)
C179 0.024(3) 0.037(3) 0.059(5) -0.011(3) -0.010(3) 0.003(2)
C180 0.026(3) 0.050(4) 0.061(5) -0.006(3) -0.014(3) -0.008(3)
C181 0.029(3) 0.043(4) 0.065(5) -0.020(4) -0.005(3) 0.001(3)
C182 0.026(3) 0.047(4) 0.064(5) -0.018(4) -0.012(3) -0.001(3)
C183 0.029(3) 0.055(4) 0.056(5) -0.014(4) 0.002(3) -0.005(3)
C184 0.027(3) 0.052(4) 0.067(5) -0.024(4) -0.011(3) -0.002(3)
C185 0.046(4) 0.043(4) 0.065(5) -0.012(4) -0.012(3) -0.016(3)
C186 0.038(4) 0.049(4) 0.078(6) -0.025(4) -0.013(4) -0.010(3)
C187 0.046(4) 0.072(5) 0.050(5) -0.022(4) 0.011(4) -0.025(4)
C188 0.020(3) 0.081(6) 0.070(6) -0.040(5) 0.006(3) -0.013(3)
C189 0.039(4) 0.053(4) 0.053(5) -0.019(4) 0.000(3) -0.006(3)
C190 0.054(5) 0.066(5) 0.066(6) -0.017(4) -0.016(4) -0.010(4)
C191 0.072(7) 0.096(8) 0.081(8) -0.005(6) 0.009(6) -0.043(6)
C192 0.068(6) 0.108(8) 0.083(8) -0.047(7) 0.002(5) -0.041(6)
C193 0.104(9) 0.065(6) 0.107(10) -0.026(6) -0.045(7) -0.009(6)
C194 0.089(3) 0.090(3) 0.089(3) -0.0216(12) -0.0094(10) -0.0255(13)
C195 0.084(3) 0.085(3) 0.085(3) -0.0193(12) -0.0074(10) -0.0258(13)
C196 0.093(8) 0.069(6) 0.107(10) -0.024(6) 0.031(7) -0.039(6)
C197 0.091(8) 0.085(7) 0.097(9) -0.021(7) 0.023(7) -0.045(6)
C198 0.123(11) 0.080(8) 0.128(12) -0.031(8) -0.009(9) -0.051(8)
C199 0.101(4) 0.101(4) 0.102(4) -0.0223(13) -0.0090(11) -0.0305(15)
C200 0.125(5) 0.125(5) 0.124(5) -0.0275(15) -0.0122(11) -0.0366(18)
C201 0.041(5) 0.166(14) 0.123(12) -0.022(10) -0.007(6) -0.024(7)
C202 0.193(19) 0.094(10) 0.147(16) -0.068(11) -0.023(14) -0.013(11)
C203 0.123(13) 0.092(10) 0.20(2) 0.018(11) -0.086(13) -0.020(9)
C204 0.177(17) 0.170(17) 0.092(11) -0.068(11) 0.061(11) -0.073(14)
C205 0.25(2) 0.079(9) 0.093(11) 0.012(8) -0.005(13) -0.010(12)
C206 0.127(12) 0.068(8) 0.165(16) -0.043(9) 0.018(11) 0.025(8)
C207 0.177(18) 0.20(2) 0.147(17) -0.047(15) 0.046(14) -0.143(17)
C208 0.056(7) 0.139(13) 0.183(18) -0.022(12) -0.027(9) -0.022(8)
C209 0.0777(13) 0.0948(14) 0.0925(15) -0.0190(12) -0.0182(11) -0.0275(11)
C210 0.023(3) 0.049(4) 0.035(4) -0.007(3) 0.001(2) -0.006(3)
C211 0.039(4) 0.035(4) 0.080(6) -0.020(4) -0.010(4) -0.002(3)
C212 0.052(5) 0.090(7) 0.069(6) -0.032(5) 0.015(4) -0.034(5)
C213 0.049(5) 0.095(7) 0.068(6) -0.027(5) -0.020(4) 0.003(5)
C214 0.033(4) 0.085(6) 0.074(6) -0.038(5) 0.003(4) 0.004(4)
C215 0.093(4) 0.094(4) 0.093(4) -0.0214(12) -0.0091(11) -0.0274(14)
C216 0.046(5) 0.096(8) 0.102(9) -0.046(7) -0.028(5) 0.026(5)
C217 0.105(4) 0.105(4) 0.106(4) -0.0242(13) -0.0112(11) -0.0307(15)
C218 0.138(13) 0.118(12) 0.107(12) -0.047(10) 0.044(10) -0.032(10)
C219 0.105(4) 0.104(4) 0.104(4) -0.025(2) -0.008(2) -0.030(2)
C220 0.124(5) 0.122(5) 0.122(5) -0.028(2) -0.010(2) -0.035(2)
C221 0.135(6) 0.137(6) 0.134(6) -0.033(2) -0.015(2) -0.038(3)
C222 0.162(18) 0.25(3) 0.17(2) -0.15(2) -0.023(15) -0.020(18)
C223 0.152(7) 0.152(7) 0.152(7) -0.0341(18) -0.0149(12) -0.044(2)
C224 0.205(10) 0.205(10) 0.205(10) -0.046(3) -0.0203(14) -0.060(3)
C225 0.210(11) 0.210(11) 0.210(11) -0.047(3) -0.0209(15) -0.062(3)
C226 0.200(10) 0.200(10) 0.199(10) -0.045(2) -0.0198(14) -0.058(3)
C227 0.179(9) 0.179(9) 0.179(9) -0.040(2) -0.0178(13) -0.052(3)
C228 0.135(6) 0.135(6) 0.135(6) -0.0302(16) -0.0135(12) -0.0398(19)
C229 0.32(2) 0.32(2) 0.32(2) -0.073(5) -0.032(3) -0.095(6)
C230 0.131(6) 0.131(6) 0.131(6) -0.0295(16) -0.0134(11) -0.0381(19)
C231 0.138(6) 0.138(6) 0.138(6) -0.0309(17) -0.0134(12) -0.041(2)
C232 0.144(6) 0.144(6) 0.143(6) -0.0322(17) -0.0146(12) -0.042(2)
C233 0.166(8) 0.166(8) 0.166(8) -0.037(2) -0.0167(13) -0.049(2)
C234 0.167(8) 0.167(8) 0.167(8) -0.037(2) -0.0165(13) -0.049(3)
C235 0.121(5) 0.121(5) 0.121(5) -0.0273(15) -0.0119(11) -0.0351(17)
C236 0.168(8) 0.168(8) 0.167(8) -0.039(3) -0.016(2) -0.048(3)

loop_
_atom_type_symbol
_atom_type_description
_atom_type_scat_dispersion_real
_atom_type_scat_dispersion_imag
_atom_type_scat_source
C C 0.0181 0.0091 'International Tables Vol C Tables 4.2.6.8 and 6.1.1.4'
H H 0 0 'International Tables Vol C Tables 4.2.6.8 and 6.1.1.4'
N N 0.0311 0.018 'International Tables Vol C Tables 4.2.6.8 and 6.1.1.4'
Si Si 0.2541 0.3302 'International Tables Vol C Tables 4.2.6.8 and 6.1.1.4'

loop_
_exptl_crystal_face_index_h
_exptl_crystal_face_index_k
_exptl_crystal_face_index_l
_exptl_crystal_face_perp_dist
-7 5 13 0.0918
-1 -1 -1 0.0283
5 0 -4 0.0932
-1 5 -15 0.1951
7 -5 -13 0.0836
0 -1 4 0.1459
5 6 6 0.029

loop_
_geom_angle_atom_site_label_1
_geom_angle_atom_site_label_2
_geom_angle_atom_site_label_3
_geom_angle
_geom_angle_site_symmetry_1
_geom_angle_site_symmetry_3
_geom_angle_publ_flag
C62 Si1 Si2 108.4(4) . . ?
C62 Si1 C73 111.3(8) . . ?
C62 Si1 C77 108.6(8) . . ?
C73 Si1 Si2 110.6(5) . . ?
C77 Si1 Si2 107.8(6) . . ?
C77 Si1 C73 110.0(9) . . ?
Si11 Si2 Si1 110.67(17) . . ?
Si12 Si2 Si1 111.87(14) . . ?
Si12 Si2 Si11 112.27(14) . . ?
C32 Si2 Si1 105.1(3) . . ?
C32 Si2 Si11 105.1(3) . . ?
C32 Si2 Si12 111.4(3) . . ?
C47 Si3 Si17 106.8(4) . . ?
C47 Si3 C49 111.8(5) . . ?
C47 Si3 C56 108.1(5) . . ?
C49 Si3 Si17 112.8(4) . . ?
C56 Si3 Si17 108.7(4) . . ?
C56 Si3 C49 108.5(6) . . ?
C51 Si4 Si18 108.5(4) . . ?
C51 Si4 C60 107.9(5) . . ?
C53 Si4 Si18 110.0(4) . . ?
C53 Si4 C51 111.7(5) . . ?
C53 Si4 C60 110.5(6) . . ?
C60 Si4 Si18 108.1(4) . . ?
C54 Si5 Si18 109.4(4) . . ?
C54 Si5 C99 110.7(6) . . ?
C54 Si5 C103 110.7(6) . . ?
C99 Si5 Si18 109.1(4) . . ?
C103 Si5 Si18 107.9(4) . . ?
C103 Si5 C99 109.1(6) . . ?
C65 Si6 Si17 106.7(4) . . ?
C68 Si6 Si17 109.8(4) . . ?
C68 Si6 C65 105.7(6) . . ?
C101 Si6 Si17 111.1(4) . . ?
C101 Si6 C65 112.3(6) . . ?
C101 Si6 C68 111.0(6) . . ?
C66 Si7 Si17 109.6(5) . . ?
C66 Si7 C67 108.2(7) . . ?
C66 Si7 C100 108.0(6) . . ?
C67 Si7 Si17 111.3(4) . . ?
C100 Si7 Si17 110.5(4) . . ?
C100 Si7 C67 109.3(6) . . ?
Si10 Si8 Si14 115.31(15) . . ?
Si10 Si8 Si15 109.91(18) . . ?
Si14 Si8 Si15 114.13(17) . . ?
C34 Si8 Si10 111.3(3) . . ?
C34 Si8 Si14 104.7(3) . . ?
C34 Si8 Si15 100.3(3) . . ?
C61 Si9 Si18 112.4(5) . . ?
C61 Si9 C63 108.2(7) . . ?
C61 Si9 C70 108.7(7) . . ?
C63 Si9 Si18 109.4(4) . . ?
C70 Si9 Si18 108.9(4) . . ?
C70 Si9 C63 109.2(7) . . ?
C64 Si10 Si8 110.2(5) . . ?
C071 Si10 Si8 109.2(5) . . ?
C071 Si10 C64 109.8(7) . . ?
C071 Si10 C98 108.4(7) . . ?
C98 Si10 Si8 106.9(4) . . ?
C98 Si10 C64 112.2(6) . . ?
C58 Si11 Si2 108.7(5) . . ?
C58 Si11 C72 108.4(6) . . ?
C58 Si11 C104 111.0(7) . . ?
C72 Si11 Si2 108.9(5) . . ?
C72 Si11 C104 111.0(7) . . ?
C104 Si11 Si2 108.9(5) . . ?
C59 Si12 Si2 112.1(4) . . ?
C69 Si12 Si2 108.4(4) . . ?
C69 Si12 C59 108.4(6) . . ?
C69 Si12 C105 109.2(7) . . ?
C105 Si12 Si2 104.7(5) . . ?
C105 Si12 C59 113.8(7) . . ?
C12 Si13 C24 110.3(3) . . ?
C12 Si13 C82 110.0(3) . . ?
C24 Si13 C82 109.3(3) . . ?
C83 Si13 C12 108.3(3) . . ?
C83 Si13 C24 109.6(3) . . ?
C83 Si13 C82 109.2(3) . . ?
C74 Si14 Si8 112.2(5) . . ?
C75 Si14 Si8 106.6(6) . . ?
C75 Si14 C74 108.0(9) . . ?
C75 Si14 C106 112.1(8) . . ?
C106 Si14 Si8 109.5(5) . . ?
C106 Si14 C74 108.4(9) . . ?
C76 Si15 Si8 112.7(6) . . ?
C76 Si15 C108 109.9(10) . . ?
C107 Si15 Si8 110.3(6) . . ?
C107 Si15 C76 109.3(8) . . ?
C107 Si15 C108 106.8(8) . . ?
C108 Si15 Si8 107.6(5) . . ?
C22 Si16 C88 108.3(3) . . ?
C33 Si16 C22 107.4(4) . . ?
C33 Si16 C88 110.5(4) . . ?
C86 Si16 C22 109.6(3) . . ?
C86 Si16 C33 112.7(4) . . ?
C86 Si16 C88 108.3(4) . . ?
Si6 Si17 Si3 112.63(13) . . ?
Si6 Si17 Si7 110.72(11) . . ?
Si7 Si17 Si3 114.52(13) . . ?
C25 Si17 Si3 96.2(3) . . ?
C25 Si17 Si6 113.9(3) . . ?
C25 Si17 Si7 108.2(3) . . ?
Si4 Si18 Si9 114.62(14) . . ?
Si5 Si18 Si4 114.13(13) . . ?
Si5 Si18 Si9 114.12(13) . . ?
C89 Si18 Si4 95.9(3) . . ?
C89 Si18 Si5 111.6(3) . . ?
C89 Si18 Si9 104.5(3) . . ?
C1 N1 C78 118.0(5) . . ?
C9 N2 C5 117.0(5) . . ?
C6 N3 C79 118.1(5) . . ?
C14 N4 C10 117.9(6) . . ?
N1 C1 C6 121.1(6) . . ?
N1 C1 C81 119.6(5) . . ?
C6 C1 C81 119.3(6) . . ?
C3 C2 C6 120.6(5) . . ?
C3 C2 C13 119.3(6) . . ?
C13 C2 C6 119.9(6) . . ?
C2 C3 C7 120.1(6) . . ?
C2 C3 C80 119.5(6) . . ?
C80 C3 C7 120.3(6) . . ?
C7 C4 C10 120.1(5) . . ?
C7 C4 C15 120.8(6) . . ?
C15 C4 C10 119.0(6) . . ?
N2 C5 C14 121.0(6) . . ?
N2 C5 C21 118.8(6) . . ?
C14 C5 C21 120.2(7) . . ?
N3 C6 C1 121.0(6) . . ?
N3 C6 C2 119.7(5) . . ?
C1 C6 C2 119.3(6) . . ?
C4 C7 C3 120.3(6) . . ?
C4 C7 C81 118.5(5) . . ?
C81 C7 C3 121.2(6) . . ?
C80 C8 H8 119.3 . . ?
C82 C8 H8 119.3 . . ?
C82 C8 C80 121.4(6) . . ?
N2 C9 C10 121.3(6) . . ?
N2 C9 C80 119.6(6) . . ?
C10 C9 C80 119.1(6) . . ?
N4 C10 C4 119.6(6) . . ?
N4 C10 C9 120.7(7) . . ?
C9 C10 C4 119.7(6) . . ?
C28 C11 C20 119.8(7) . . ?
C28 C11 C78 119.3(6) . . ?
C78 C11 C20 120.9(7) . . ?
C16 C12 Si13 122.2(6) . . ?
C40 C12 Si13 120.6(6) . . ?
C40 C12 C16 117.2(8) . . ?
C2 C13 H13 119.6 . . ?
C82 C13 C2 120.9(7) . . ?
C82 C13 H13 119.6 . . ?
N4 C14 C5 121.0(7) . . ?
N4 C14 C23 119.6(6) . . ?
C23 C14 C5 119.4(7) . . ?
C4 C15 H15 119.3 . . ?
C22 C15 C4 121.3(7) . . ?
C22 C15 H15 119.3 . . ?
C12 C16 H16 119.2 . . ?
C12 C16 C41 121.6(9) . . ?
C41 C16 H16 119.2 . . ?
C89 C17 C21 171.5(9) . . ?
C29 C18 C27 119.8(7) . . ?
C29 C18 C79 119.2(6) . . ?
C79 C18 C27 120.8(7) . . ?
C22 C19 H19 119.4 . . ?
C81 C19 H19 119.4 . . ?
C81 C19 C22 121.2(7) . . ?
C25 C20 C11 174.5(9) . . ?
C17 C21 C5 121.2(7) . . ?
C87 C21 C5 117.6(6) . . ?
C87 C21 C17 121.0(7) . . ?
C15 C22 Si16 117.7(5) . . ?
C15 C22 C19 118.0(6) . . ?
C19 C22 Si16 124.2(5) . . ?
C14 C23 C85 121.4(7) . . ?
C30 C23 C14 118.4(7) . . ?
C30 C23 C85 120.0(7) . . ?
C31 C24 Si13 119.8(6) . . ?
C31 C24 C96 118.6(8) . . ?
C96 C24 Si13 121.6(7) . . ?
C20 C25 Si17 163.6(7) . . ?
C86 C26 H26 119 . . ?
C86 C26 C95 121.9(8) . . ?
C95 C26 H26 119 . . ?
C32 C27 C18 172.7(10) . . ?
C11 C28 H28 118.6 . . ?
C11 C28 C29 122.7(7) . . ?
C29 C28 H28 118.6 . . ?
C18 C29 C28 119.8(7) . . ?
C18 C29 H29 120.1 . . ?
C28 C29 H29 120.1 . . ?
C23 C30 H30 118.9 . . ?
C23 C30 C87 122.2(7) . . ?
C87 C30 H30 118.9 . . ?
C24 C31 H31 119.4 . . ?
C24 C31 C55 121.3(9) . . ?
C55 C31 H31 119.4 . . ?
C27 C32 Si2 170.1(8) . . ?
C35 C33 Si16 121.2(6) . . ?
C35 C33 C42 117.9(9) . . ?
C42 C33 Si16 120.9(8) . . ?
C85 C34 Si8 166.6(8) . . ?
C33 C35 H35 118.9 . . ?
C50 C35 C33 122.2(8) . . ?
C50 C35 H35 118.9 . . ?
C84 C36 H36 120.2 . . ?
C91 C36 H36 120.2 . . ?
C91 C36 C84 119.6(8) . . ?
C43 C37 H37 119 . . ?
C43 C37 C83 122.0(8) . . ?
C83 C37 H37 119 . . ?
C41 C38 H38 120 . . ?
C41 C38 C44 120.0(10) . . ?
C44 C38 H38 120 . . ?
C90 C39 H39 120.3 . . ?
C94 C39 H39 120.3 . . ?
C94 C39 C90 119.3(10) . . ?
C12 C40 H40 119.5 . . ?
C12 C40 C44 120.9(9) . . ?
C44 C40 H40 119.5 . . ?
C16 C41 H41 119.9 . . ?
C38 C41 C16 120.2(9) . . ?
C38 C41 H41 119.9 . . ?
C33 C42 H42 119.8 . . ?
C48 C42 C33 120.3(11) . . ?
C48 C42 H42 119.8 . . ?
C37 C43 H43 120.1 . . ?
C37 C43 C91 119.9(8) . . ?
C91 C43 H43 120.1 . . ?
C38 C44 C40 120.1(10) . . ?
C38 C44 H44 120 . . ?
C40 C44 H44 120 . . ?
C93 C45 H45 120.4 . . ?
C93 C45 C94 119.1(11) . . ?
C94 C45 H45 120.4 . . ?
C48 C46 H46 120.3 . . ?
C48 C46 C50 119.4(10) . . ?
C50 C46 H46 120.3 . . ?
Si3 C47 H47A 109.5 . . ?
Si3 C47 H47B 109.5 . . ?
Si3 C47 H47C 109.5 . . ?
H47A C47 H47B 109.5 . . ?
H47A C47 H47C 109.5 . . ?
H47B C47 H47C 109.5 . . ?
C42 C48 C46 120.9(9) . . ?
C42 C48 H48 119.5 . . ?
C46 C48 H48 119.5 . . ?
Si3 C49 H49A 109.5 . . ?
Si3 C49 H49B 109.5 . . ?
Si3 C49 H49C 109.5 . . ?
H49A C49 H49B 109.5 . . ?
H49A C49 H49C 109.5 . . ?
H49B C49 H49C 109.5 . . ?
C35 C50 C46 119.3(11) . . ?
C35 C50 H50 120.4 . . ?
C46 C50 H50 120.4 . . ?
Si4 C51 H51A 109.5 . . ?
Si4 C51 H51B 109.5 . . ?
Si4 C51 H51C 109.5 . . ?
H51A C51 H51B 109.5 . . ?
H51A C51 H51C 109.5 . . ?
H51B C51 H51C 109.5 . . ?
C57 C52 H52 119.5 . . ?
C95 C52 H52 119.5 . . ?
C95 C52 C57 121.0(10) . . ?
Si4 C53 H53A 109.5 . . ?
Si4 C53 H53B 109.5 . . ?
Si4 C53 H53C 109.5 . . ?
H53A C53 H53B 109.5 . . ?
H53A C53 H53C 109.5 . . ?
H53B C53 H53C 109.5 . . ?
Si5 C54 H54A 109.5 . . ?
Si5 C54 H54B 109.5 . . ?
Si5 C54 H54C 109.5 . . ?
H54A C54 H54B 109.5 . . ?
H54A C54 H54C 109.5 . . ?
H54B C54 H54C 109.5 . . ?
C31 C55 H55 120.3 . . ?
C102 C55 C31 119.3(12) . . ?
C102 C55 H55 120.3 . . ?
Si3 C56 H56A 109.5 . . ?
Si3 C56 H56B 109.5 . . ?
Si3 C56 H56C 109.5 . . ?
H56A C56 H56B 109.5 . . ?
H56A C56 H56C 109.5 . . ?
H56B C56 H56C 109.5 . . ?
C52 C57 H57 119.9 . . ?
C92 C57 C52 120.2(9) . . ?
C92 C57 H57 119.9 . . ?
Si11 C58 H58A 109.5 . . ?
Si11 C58 H58B 109.5 . . ?
Si11 C58 H58C 109.5 . . ?
H58A C58 H58B 109.5 . . ?
H58A C58 H58C 109.5 . . ?
H58B C58 H58C 109.5 . . ?
Si12 C59 H59A 109.5 . . ?
Si12 C59 H59B 109.5 . . ?
Si12 C59 H59C 109.5 . . ?
H59A C59 H59B 109.5 . . ?
H59A C59 H59C 109.5 . . ?
H59B C59 H59C 109.5 . . ?
Si4 C60 H60A 109.5 . . ?
Si4 C60 H60B 109.5 . . ?
Si4 C60 H60C 109.5 . . ?
H60A C60 H60B 109.5 . . ?
H60A C60 H60C 109.5 . . ?
H60B C60 H60C 109.5 . . ?
Si9 C61 H61A 109.5 . . ?
Si9 C61 H61B 109.5 . . ?
Si9 C61 H61C 109.5 . . ?
H61A C61 H61B 109.5 . . ?
H61A C61 H61C 109.5 . . ?
H61B C61 H61C 109.5 . . ?
Si1 C62 H62A 109.5 . . ?
Si1 C62 H62B 109.5 . . ?
Si1 C62 H62C 109.5 . . ?
H62A C62 H62B 109.5 . . ?
H62A C62 H62C 109.5 . . ?
H62B C62 H62C 109.5 . . ?
Si9 C63 H63A 109.5 . . ?
Si9 C63 H63B 109.5 . . ?
Si9 C63 H63C 109.5 . . ?
H63A C63 H63B 109.5 . . ?
H63A C63 H63C 109.5 . . ?
H63B C63 H63C 109.5 . . ?
Si10 C64 H64A 109.5 . . ?
Si10 C64 H64B 109.5 . . ?
Si10 C64 H64C 109.5 . . ?
H64A C64 H64B 109.5 . . ?
H64A C64 H64C 109.5 . . ?
H64B C64 H64C 109.5 . . ?
Si6 C65 H65A 109.5 . . ?
Si6 C65 H65B 109.5 . . ?
Si6 C65 H65C 109.5 . . ?
H65A C65 H65B 109.5 . . ?
H65A C65 H65C 109.5 . . ?
H65B C65 H65C 109.5 . . ?
Si7 C66 H66A 109.5 . . ?
Si7 C66 H66B 109.5 . . ?
Si7 C66 H66C 109.5 . . ?
H66A C66 H66B 109.5 . . ?
H66A C66 H66C 109.5 . . ?
H66B C66 H66C 109.5 . . ?
Si7 C67 H67A 109.5 . . ?
Si7 C67 H67B 109.5 . . ?
Si7 C67 H67C 109.5 . . ?
H67A C67 H67B 109.5 . . ?
H67A C67 H67C 109.5 . . ?
H67B C67 H67C 109.5 . . ?
Si6 C68 H68A 109.5 . . ?
Si6 C68 H68B 109.5 . . ?
Si6 C68 H68C 109.5 . . ?
H68A C68 H68B 109.5 . . ?
H68A C68 H68C 109.5 . . ?
H68B C68 H68C 109.5 . . ?
Si12 C69 H69A 109.5 . . ?
Si12 C69 H69B 109.5 . . ?
Si12 C69 H69C 109.5 . . ?
H69A C69 H69B 109.5 . . ?
H69A C69 H69C 109.5 . . ?
H69B C69 H69C 109.5 . . ?
Si9 C70 H70A 109.5 . . ?
Si9 C70 H70B 109.5 . . ?
Si9 C70 H70C 109.5 . . ?
H70A C70 H70B 109.5 . . ?
H70A C70 H70C 109.5 . . ?
H70B C70 H70C 109.5 . . ?
Si10 C071 H07A 109.5 . . ?
Si10 C071 H07B 109.5 . . ?
Si10 C071 H07C 109.5 . . ?
H07A C071 H07B 109.5 . . ?
H07A C071 H07C 109.5 . . ?
H07B C071 H07C 109.5 . . ?
Si11 C72 H72A 109.5 . . ?
Si11 C72 H72B 109.5 . . ?
Si11 C72 H72C 109.5 . . ?
H72A C72 H72B 109.5 . . ?
H72A C72 H72C 109.5 . . ?
H72B C72 H72C 109.5 . . ?
Si1 C73 H73A 109.5 . . ?
Si1 C73 H73B 109.5 . . ?
Si1 C73 H73C 109.5 . . ?
H73A C73 H73B 109.5 . . ?
H73A C73 H73C 109.5 . . ?
H73B C73 H73C 109.5 . . ?
Si14 C74 H74A 109.5 . . ?
Si14 C74 H74B 109.5 . . ?
Si14 C74 H74C 109.5 . . ?
H74A C74 H74B 109.5 . . ?
H74A C74 H74C 109.5 . . ?
H74B C74 H74C 109.5 . . ?
Si14 C75 H75A 109.5 . . ?
Si14 C75 H75B 109.5 . . ?
Si14 C75 H75C 109.5 . . ?
H75A C75 H75B 109.5 . . ?
H75A C75 H75C 109.5 . . ?
H75B C75 H75C 109.5 . . ?
Si15 C76 H76A 109.5 . . ?
Si15 C76 H76B 109.5 . . ?
Si15 C76 H76C 109.5 . . ?
H76A C76 H76B 109.5 . . ?
H76A C76 H76C 109.5 . . ?
H76B C76 H76C 109.5 . . ?
Si1 C77 H77A 109.5 . . ?
Si1 C77 H77B 109.5 . . ?
Si1 C77 H77C 109.5 . . ?
H77A C77 H77B 109.5 . . ?
H77A C77 H77C 109.5 . . ?
H77B C77 H77C 109.5 . . ?
N1 C78 C11 121.3(6) . . ?
N1 C78 C79 120.2(6) . . ?
C11 C78 C79 118.5(6) . . ?
N3 C79 C18 119.2(6) . . ?
N3 C79 C78 120.8(6) . . ?
C18 C79 C78 119.9(6) . . ?
C3 C80 C9 119.9(6) . . ?
C8 C80 C3 119.3(6) . . ?
C8 C80 C9 120.5(6) . . ?
C7 C81 C1 118.9(5) . . ?
C19 C81 C1 121.4(6) . . ?
C19 C81 C7 119.7(6) . . ?
C8 C82 Si13 121.4(5) . . ?
C8 C82 C13 118.9(6) . . ?
C13 C82 Si13 119.6(5) . . ?
C37 C83 Si13 120.6(6) . . ?
C37 C83 C84 116.9(7) . . ?
C84 C83 Si13 122.2(5) . . ?
C36 C84 C83 122.1(7) . . ?
C36 C84 H84 119 . . ?
C83 C84 H84 119 . . ?
C34 C85 C23 171.0(9) . . ?
C26 C86 Si16 121.6(6) . . ?
C26 C86 C92 117.1(9) . . ?
C92 C86 Si16 121.0(8) . . ?
C21 C87 C30 121.8(7) . . ?
C21 C87 H87 119.1 . . ?
C30 C87 H87 119.1 . . ?
C90 C88 Si16 119.8(7) . . ?
C90 C88 C93 118.9(9) . . ?
C93 C88 Si16 121.2(7) . . ?
C17 C89 Si18 165.6(8) . . ?
C39 C90 H90 119 . . ?
C88 C90 C39 121.9(10) . . ?
C88 C90 H90 119 . . ?
C36 C91 C43 119.5(8) . . ?
C36 C91 H91 120.2 . . ?
C43 C91 H91 120.2 . . ?
C57 C92 C86 120.2(10) . . ?
C57 C92 H92 119.9 . . ?
C86 C92 H92 119.9 . . ?
C45 C93 H93 119.7 . . ?
C88 C93 C45 120.6(9) . . ?
C88 C93 H93 119.7 . . ?
C39 C94 C45 119.8(11) . . ?
C39 C94 H94 120.1 . . ?
C45 C94 H94 120.1 . . ?
C26 C95 H95 120.3 . . ?
C52 C95 C26 119.5(10) . . ?
C52 C95 H95 120.3 . . ?
C24 C96 H96 120.3 . . ?
C97 C96 C24 119.4(11) . . ?
C97 C96 H96 120.3 . . ?
C96 C97 H97 119.4 . . ?
C102 C97 C96 121.2(11) . . ?
C102 C97 H97 119.4 . . ?
Si10 C98 H98A 109.5 . . ?
Si10 C98 H98B 109.5 . . ?
Si10 C98 H98C 109.5 . . ?
H98A C98 H98B 109.5 . . ?
H98A C98 H98C 109.5 . . ?
H98B C98 H98C 109.5 . . ?
Si5 C99 H99A 109.5 . . ?
Si5 C99 H99B 109.5 . . ?
Si5 C99 H99C 109.5 . . ?
H99A C99 H99B 109.5 . . ?
H99A C99 H99C 109.5 . . ?
H99B C99 H99C 109.5 . . ?
Si7 C100 H10A 109.5 . . ?
Si7 C100 H10B 109.5 . . ?
Si7 C100 H10C 109.5 . . ?
H10A C100 H10B 109.5 . . ?
H10A C100 H10C 109.5 . . ?
H10B C100 H10C 109.5 . . ?
Si6 C101 H10D 109.5 . . ?
Si6 C101 H10E 109.5 . . ?
Si6 C101 H10F 109.5 . . ?
H10D C101 H10E 109.5 . . ?
H10D C101 H10F 109.5 . . ?
H10E C101 H10F 109.5 . . ?
C55 C102 H102 119.9 . . ?
C97 C102 C55 120.2(11) . . ?
C97 C102 H102 119.9 . . ?
Si5 C103 H10G 109.5 . . ?
Si5 C103 H10H 109.5 . . ?
Si5 C103 H10I 109.5 . . ?
H10G C103 H10H 109.5 . . ?
H10G C103 H10I 109.5 . . ?
H10H C103 H10I 109.5 . . ?
Si11 C104 H10J 109.5 . . ?
Si11 C104 H10K 109.5 . . ?
Si11 C104 H10L 109.5 . . ?
H10J C104 H10K 109.5 . . ?
H10J C104 H10L 109.5 . . ?
H10K C104 H10L 109.5 . . ?
Si12 C105 H10M 109.5 . . ?
Si12 C105 H10N 109.5 . . ?
Si12 C105 H10O 109.5 . . ?
H10M C105 H10N 109.5 . . ?
H10M C105 H10O 109.5 . . ?
H10N C105 H10O 109.5 . . ?
Si14 C106 H10P 109.5 . . ?
Si14 C106 H10Q 109.5 . . ?
Si14 C106 H10R 109.5 . . ?
H10P C106 H10Q 109.5 . . ?
H10P C106 H10R 109.5 . . ?
H10Q C106 H10R 109.5 . . ?
Si15 C107 H10S 109.5 . . ?
Si15 C107 H10T 109.5 . . ?
Si15 C107 H10U 109.5 . . ?
H10S C107 H10T 109.5 . . ?
H10S C107 H10U 109.5 . . ?
H10T C107 H10U 109.5 . . ?
Si15 C108 H10V 109.5 . . ?
Si15 C108 H10W 109.5 . . ?
Si15 C108 H10X 109.5 . . ?
H10V C108 H10W 109.5 . . ?
H10V C108 H10X 109.5 . . ?
H10W C108 H10X 109.5 . . ?
Si20 Si19 Si22 114.27(15) . . ?
Si25 Si19 Si20 113.15(16) . . ?
Si25 Si19 Si22 112.09(16) . . ?
C121 Si19 Si20 99.1(3) . . ?
C121 Si19 Si22 104.7(3) . . ?
C121 Si19 Si25 112.5(3) . . ?
C126 Si20 Si19 109.3(3) . . ?
C126 Si20 C128 107.6(6) . . ?
C126 Si20 C156 109.9(6) . . ?
C128 Si20 Si19 107.4(3) . . ?
C156 Si20 Si19 111.5(5) . . ?
C156 Si20 C128 111.0(5) . . ?
C133 Si21 Si27 110.4(5) . . ?
C137 Si21 Si27 111.5(5) . . ?
C137 Si21 C133 107.8(7) . . ?
C162 Si21 Si27 108.9(7) . . ?
C162 Si21 C133 109.9(8) . . ?
C162 Si21 C137 108.3(8) . . ?
C131 Si22 Si19 110.4(4) . . ?
C131 Si22 C141 108.2(6) . . ?
C131 Si22 C157 109.8(7) . . ?
C141 Si22 Si19 107.4(5) . . ?
C157 Si22 Si19 111.7(4) . . ?
C157 Si22 C141 109.2(7) . . ?
C147 Si23 Si27 109.3(7) . . ?
C159 Si23 Si27 109.6(6) . . ?
C159 Si23 C147 105.8(10) . . ?
C160 Si23 Si27 112.3(6) . . ?
C160 Si23 C147 104.9(10) . . ?
C160 Si23 C159 114.6(8) . . ?
C140 Si24 Si27 108.9(6) . . ?
C140 Si24 C161 103.1(7) . . ?
C146 Si24 Si27 107.1(6) . . ?
C146 Si24 C140 115.2(10) . . ?
C146 Si24 C161 110.7(8) . . ?
C161 Si24 Si27 112.0(5) . . ?
C144 Si25 Si19 112.5(4) . . ?
C145 Si25 Si19 112.4(5) . . ?
C145 Si25 C144 114.0(7) . . ?
C145 Si25 C148 89.6(7) . . ?
C148 Si25 Si19 109.3(4) . . ?
C148 Si25 C144 117.2(6) . . ?
C119 Si26 C115 105.3(3) . . ?
C119 Si26 C123 107.6(4) . . ?
C123 Si26 C115 109.5(3) . . ?
C153 Si26 C115 108.2(4) . . ?
C153 Si26 C119 113.0(4) . . ?
C153 Si26 C123 113.1(4) . . ?
Si21 Si27 Si23 111.27(15) . . ?
Si21 Si27 Si24 110.52(15) . . ?
Si24 Si27 Si23 114.61(16) . . ?
C122 Si27 Si21 105.5(3) . . ?
C122 Si27 Si23 104.6(3) . . ?
C122 Si27 Si24 109.8(3) . . ?
C149 N5 C113 116.6(5) . . ?
C112 N6 C151 116.4(5) . . ?
C110 C109 C112 119.7(5) . 2_756 ?
C150 C109 C110 120.1(6) . . ?
C150 C109 C112 120.2(6) . 2_756 ?
C109 C110 C110 120.5(7) . 2_756 ?
C111 C110 C109 118.6(5) . . ?
C111 C110 C110 120.9(7) . 2_756 ?
C110 C111 C149 118.6(5) . . ?
C114 C111 C110 120.1(6) . . ?
C114 C111 C149 121.2(6) . . ?
N6 C112 C109 119.1(5) . 2_756 ?
N6 C112 C149 122.0(6) . . ?
C149 C112 C109 118.9(6) . 2_756 ?
N5 C113 C116 120.0(6) . . ?
N5 C113 C151 120.7(6) . . ?
C116 C113 C151 119.3(6) . . ?
C111 C114 H114 119.4 . . ?
C111 C114 C115 121.3(6) . . ?
C115 C114 H114 119.4 . . ?
C114 C115 Si26 121.0(5) . . ?
C150 C115 Si26 120.8(5) . . ?
C150 C115 C114 118.2(6) . . ?
C113 C116 C118 122.3(7) . . ?
C120 C116 C113 118.1(7) . . ?
C120 C116 C118 119.4(7) . . ?
C121 C117 C152 172.5(8) . . ?
C122 C118 C116 171.6(9) . . ?
C136 C119 Si26 122.3(9) . . ?
C136 C119 C138 116.7(11) . . ?
C138 C119 Si26 120.4(9) . . ?
C116 C120 H120 119 . . ?
C154 C120 C116 122.0(7) . . ?
C154 C120 H120 119 . . ?
C117 C121 Si19 166.2(8) . . ?
C118 C122 Si27 174.2(8) . . ?
C127 C123 Si26 123.9(9) . . ?
C134 C123 Si26 120.4(7) . . ?
C134 C123 C127 115.4(10) . . ?
C132 C124 H124 119.1 . . ?
C132 C124 C153 121.7(10) . . ?
C153 C124 H124 119.1 . . ?
C129 C125 H125 120.5 . . ?
C129 C125 C155 119.0(12) . . ?
C155 C125 H125 120.5 . . ?
Si20 C126 H12A 109.5 . . ?
Si20 C126 H12B 109.5 . . ?
Si20 C126 H12C 109.5 . . ?
H12A C126 H12B 109.5 . . ?
H12A C126 H12C 109.5 . . ?
H12B C126 H12C 109.5 . . ?
C123 C127 H127 119.4 . . ?
C135 C127 C123 121.1(13) . . ?
C135 C127 H127 119.4 . . ?
Si20 C128 H12D 109.5 . . ?
Si20 C128 H12E 109.5 . . ?
Si20 C128 H12F 109.5 . . ?
H12D C128 H12E 109.5 . . ?
H12D C128 H12F 109.5 . . ?
H12E C128 H12F 109.5 . . ?
C125 C129 H129 120.1 . . ?
C132 C129 C125 119.8(12) . . ?
C132 C129 H129 120.1 . . ?
C139 C130 H130 118.6 . . ?
C139 C130 C143 122.8(14) . . ?
C143 C130 H130 118.6 . . ?
Si22 C131 H13A 109.5 . . ?
Si22 C131 H13B 109.5 . . ?
Si22 C131 H13C 109.5 . . ?
H13A C131 H13B 109.5 . . ?
H13A C131 H13C 109.5 . . ?
H13B C131 H13C 109.5 . . ?
C124 C132 H132 119.6 . . ?
C129 C132 C124 120.9(10) . . ?
C129 C132 H132 119.6 . . ?
Si21 C133 H13D 109.5 . . ?
Si21 C133 H13E 109.5 . . ?
Si21 C133 H13F 109.5 . . ?
H13D C133 H13E 109.5 . . ?
H13D C133 H13F 109.5 . . ?
H13E C133 H13F 109.5 . . ?
C123 C134 H134 118.6 . . ?
C123 C134 C142 122.8(13) . . ?
C142 C134 H134 118.6 . . ?
C127 C135 H135 119.5 . . ?
C158 C135 C127 121.1(12) . . ?
C158 C135 H135 119.5 . . ?
C119 C136 H136 116.2 . . ?
C119 C136 C139 127.5(15) . . ?
C139 C136 H136 116.2 . . ?
Si21 C137 H13G 109.5 . . ?
Si21 C137 H13H 109.5 . . ?
Si21 C137 H13I 109.5 . . ?
H13G C137 H13H 109.5 . . ?
H13G C137 H13I 109.5 . . ?
H13H C137 H13I 109.5 . . ?
C119 C138 H138 119.3 . . ?
C119 C138 C143 121.3(15) . . ?
C143 C138 H138 119.3 . . ?
C130 C139 C136 113.8(17) . . ?
C130 C139 H139 123.1 . . ?
C136 C139 H139 123.1 . . ?
Si24 C140 H14A 109.5 . . ?
Si24 C140 H14B 109.5 . . ?
Si24 C140 H14C 109.5 . . ?
H14A C140 H14B 109.5 . . ?
H14A C140 H14C 109.5 . . ?
H14B C140 H14C 109.5 . . ?
Si22 C141 H14D 109.5 . . ?
Si22 C141 H14E 109.5 . . ?
Si22 C141 H14F 109.5 . . ?
H14D C141 H14E 109.5 . . ?
H14D C141 H14F 109.5 . . ?
H14E C141 H14F 109.5 . . ?
C134 C142 H142 119.9 . . ?
C158 C142 C134 120.1(17) . . ?
C158 C142 H142 119.9 . . ?
C130 C143 H143 122.2 . . ?
C138 C143 C130 115.6(16) . . ?
C138 C143 H143 122.2 . . ?
Si25 C144 H14G 109.5 . . ?
Si25 C144 H14H 109.5 . . ?
Si25 C144 H14I 109.5 . . ?
H14G C144 H14H 109.5 . . ?
H14G C144 H14I 109.5 . . ?
H14H C144 H14I 109.5 . . ?
Si25 C145 H14J 109.5 . . ?
Si25 C145 H14K 109.5 . . ?
Si25 C145 H14L 109.5 . . ?
H14J C145 H14K 109.5 . . ?
H14J C145 H14L 109.5 . . ?
H14K C145 H14L 109.5 . . ?
Si24 C146 H14M 109.5 . . ?
Si24 C146 H14N 109.5 . . ?
Si24 C146 H14O 109.5 . . ?
H14M C146 H14N 109.5 . . ?
H14M C146 H14O 109.5 . . ?
H14N C146 H14O 109.5 . . ?
Si23 C147 H14P 109.5 . . ?
Si23 C147 H14Q 109.5 . . ?
Si23 C147 H14R 109.5 . . ?
H14P C147 H14Q 109.5 . . ?
H14P C147 H14R 109.5 . . ?
H14Q C147 H14R 109.5 . . ?
Si25 C148 H14S 109.5 . . ?
Si25 C148 H14T 109.5 . . ?
Si25 C148 H14U 109.5 . . ?
H14S C148 H14T 109.5 . . ?
H14S C148 H14U 109.5 . . ?
H14T C148 H14U 109.5 . . ?
N5 C149 C111 118.4(5) . . ?
N5 C149 C112 121.2(6) . . ?
C112 C149 C111 120.4(6) . . ?
C109 C150 H150 119.4 . . ?
C115 C150 C109 121.3(6) . . ?
C115 C150 H150 119.4 . . ?
N6 C151 C113 121.5(6) . . ?
N6 C151 C152 118.2(6) . . ?
C113 C151 C152 120.3(6) . . ?
C117 C152 C151 121.2(6) . . ?
C154 C152 C117 121.1(6) . . ?
C154 C152 C151 117.8(6) . . ?
C124 C153 Si26 123.5(8) . . ?
C155 C153 Si26 121.9(6) . . ?
C155 C153 C124 114.6(9) . . ?
C120 C154 H154 119.1 . . ?
C152 C154 C120 121.9(7) . . ?
C152 C154 H154 119.1 . . ?
C125 C155 H155 118 . . ?
C153 C155 C125 124.0(9) . . ?
C153 C155 H155 118 . . ?
Si20 C156 H15A 109.5 . . ?
Si20 C156 H15B 109.5 . . ?
Si20 C156 H15C 109.5 . . ?
H15A C156 H15B 109.5 . . ?
H15A C156 H15C 109.5 . . ?
H15B C156 H15C 109.5 . . ?
Si22 C157 H15D 109.5 . . ?
Si22 C157 H15E 109.5 . . ?
Si22 C157 H15F 109.5 . . ?
H15D C157 H15E 109.5 . . ?
H15D C157 H15F 109.5 . . ?
H15E C157 H15F 109.5 . . ?
C135 C158 H158 120.3 . . ?
C142 C158 C135 119.4(14) . . ?
C142 C158 H158 120.3 . . ?
Si23 C159 H15G 109.5 . . ?
Si23 C159 H15H 109.5 . . ?
Si23 C159 H15I 109.5 . . ?
H15G C159 H15H 109.5 . . ?
H15G C159 H15I 109.5 . . ?
H15H C159 H15I 109.5 . . ?
Si23 C160 H16A 109.5 . . ?
Si23 C160 H16B 109.5 . . ?
Si23 C160 H16C 109.5 . . ?
H16A C160 H16B 109.5 . . ?
H16A C160 H16C 109.5 . . ?
H16B C160 H16C 109.5 . . ?
Si24 C161 H16D 109.5 . . ?
Si24 C161 H16E 109.5 . . ?
Si24 C161 H16F 109.5 . . ?
H16D C161 H16E 109.5 . . ?
H16D C161 H16F 109.5 . . ?
H16E C161 H16F 109.5 . . ?
Si21 C162 H16G 109.5 . . ?
Si21 C162 H16H 109.5 . . ?
Si21 C162 H16I 109.5 . . ?
H16G C162 H16H 109.5 . . ?
H16G C162 H16I 109.5 . . ?
H16H C162 H16I 109.5 . . ?
C197 Si28 Si35 112.1(4) . . ?
C197 Si28 C198 110.8(6) . . ?
C197 Si28 C201 110.2(6) . . ?
C198 Si28 Si35 108.9(5) . . ?
C198 Si28 C201 108.2(7) . . ?
C201 Si28 Si35 106.4(5) . . ?
C196 Si29 Si35 107.4(4) . . ?
C196 Si29 C203 108.5(8) . . ?
C203 Si29 Si35 110.4(5) . . ?
C219 Si29 Si35 110.8(5) . . ?
C219 Si29 C196 110.6(6) . . ?
C219 Si29 C203 109.2(8) . . ?
C202 Si30 Si35 108.9(6) . . ?
C204 Si30 Si35 107.5(5) . . ?
C204 Si30 C202 108.9(8) . . ?
C221 Si30 Si35 108.0(6) . . ?
C221 Si30 C202 108.9(8) . . ?
C221 Si30 C204 114.5(9) . . ?
C206 Si31 Si36 108.8(5) . . ?
C220 Si31 Si36 113.7(5) . . ?
C220 Si31 C206 108.9(7) . . ?
C220 Si31 C222 103.9(9) . . ?
C222 Si31 Si36 108.6(6) . . ?
C222 Si31 C206 112.9(10) . . ?
C205 Si32 Si36 111.6(6) . . ?
C207 Si32 Si36 107.4(6) . . ?
C207 Si32 C205 108.7(10) . . ?
C207 Si32 C218 111.1(9) . . ?
C218 Si32 Si36 109.8(5) . . ?
C218 Si32 C205 108.3(8) . . ?
C169 Si33 Si36 106.3(4) . . ?
C169 Si33 C208 103.6(6) . . ?
C208 Si33 Si36 112.4(5) . . ?
C209 Si33 Si36 105.5(4) . . ?
C209 Si33 C169 121.6(6) . . ?
C209 Si33 C208 107.5(7) . . ?
C184 Si34 C187 113.6(4) . . ?
C188 Si34 C184 110.1(4) . . ?
C188 Si34 C187 108.6(4) . . ?
C210 Si34 C184 108.7(3) . . ?
C210 Si34 C187 109.3(3) . . ?
C210 Si34 C188 106.4(3) . . ?
Si29 Si35 Si28 111.47(12) . . ?
Si30 Si35 Si28 112.92(13) . . ?
Si30 Si35 Si29 111.29(15) . . ?
C185 Si35 Si28 112.3(3) . . ?
C185 Si35 Si29 106.0(2) . . ?
C185 Si35 Si30 102.3(3) . . ?
Si32 Si36 Si31 111.15(15) . . ?
Si32 Si36 Si33 111.07(16) . . ?
Si33 Si36 Si31 115.78(15) . . ?
C189 Si36 Si31 105.3(3) . . ?
C189 Si36 Si32 102.0(3) . . ?
C189 Si36 Si33 110.5(3) . . ?
C172 N7 C178 116.8(5) . . ?
C175 N8 C177 116.5(5) . . ?
Si33 C169 H16J 109.5 . . ?
Si33 C169 H16K 109.5 . . ?
Si33 C169 H16L 109.5 . . ?
H16J C169 H16K 109.5 . . ?
H16J C169 H16L 109.5 . . ?
H16K C169 H16L 109.5 . . ?
C171 C170 C172 118.7(5) . . ?
C176 C170 C171 120.8(6) . . ?
C176 C170 C172 120.4(6) . . ?
C170 C171 C171 120.1(7) . 2_675 ?
C170 C171 C173 117.8(5) . . ?
C173 C171 C171 122.1(8) . 2_675 ?
N7 C172 C170 118.4(5) . . ?
N7 C172 C175 120.8(6) . . ?
C175 C172 C170 120.7(6) . . ?
C171 C173 C175 118.3(5) . 2_675 ?
C174 C173 C171 120.3(6) . . ?
C174 C173 C175 121.3(6) . 2_675 ?
C173 C174 H174 119.1 . . ?
C173 C174 C210 121.9(6) . . ?
C210 C174 H174 119.1 . . ?
N8 C175 C172 122.4(6) . . ?
N8 C175 C173 118.5(5) . 2_675 ?
C172 C175 C173 119.0(6) . 2_675 ?
C170 C176 H176 119.2 . . ?
C170 C176 C210 121.6(6) . . ?
C210 C176 H176 119.2 . . ?
N8 C177 C178 120.3(6) . . ?
N8 C177 C180 119.2(6) . . ?
C178 C177 C180 120.4(6) . . ?
N7 C178 C177 121.9(6) . . ?
N7 C178 C179 119.0(5) . . ?
C177 C178 C179 119.1(6) . . ?
C181 C179 C178 121.8(6) . . ?
C211 C179 C178 117.9(6) . . ?
C211 C179 C181 120.1(6) . . ?
C177 C180 C182 121.9(7) . . ?
C186 C180 C177 118.8(6) . . ?
C186 C180 C182 119.3(7) . . ?
C189 C181 C179 171.2(9) . . ?
C185 C182 C180 172.7(8) . . ?
C184 C183 H183 119.2 . . ?
C190 C183 H183 119.2 . . ?
C190 C183 C184 121.5(7) . . ?
C183 C184 Si34 120.9(5) . . ?
C183 C184 C214 118.1(8) . . ?
C214 C184 Si34 121.0(7) . . ?
C182 C185 Si35 167.5(8) . . ?
C180 C186 H186 119.2 . . ?
C180 C186 C211 121.5(7) . . ?
C211 C186 H186 119.2 . . ?
C191 C187 Si34 118.0(7) . . ?
C191 C187 C212 118.4(9) . . ?
C212 C187 Si34 123.5(8) . . ?
C192 C188 Si34 121.5(8) . . ?
C192 C188 C193 117.5(9) . . ?
C193 C188 Si34 120.4(8) . . ?
C181 C189 Si36 169.0(8) . . ?
C183 C190 H190 119.5 . . ?
C183 C190 C213 121.0(9) . . ?
C213 C190 H190 119.5 . . ?
C187 C191 H191 119.7 . . ?
C187 C191 C200 120.6(12) . . ?
C200 C191 H191 119.7 . . ?
C188 C192 H192 120 . . ?
C188 C192 C215 120.0(12) . . ?
C215 C192 H192 120 . . ?
C188 C193 H193 119.3 . . ?
C188 C193 C217 121.4(13) . . ?
C217 C193 H193 119.3 . . ?
C215 C194 H194 118.8 . . ?
C215 C194 C217 122.3(14) . . ?
C217 C194 H194 118.8 . . ?
C199 C195 H195 119 . . ?
C199 C195 C212 122.1(13) . . ?
C212 C195 H195 119 . . ?
Si29 C196 H19A 109.5 . . ?
Si29 C196 H19B 109.5 . . ?
Si29 C196 H19C 109.5 . . ?
H19A C196 H19B 109.5 . . ?
H19A C196 H19C 109.5 . . ?
H19B C196 H19C 109.5 . . ?
Si28 C197 H19D 109.5 . . ?
Si28 C197 H19E 109.5 . . ?
Si28 C197 H19F 109.5 . . ?
H19D C197 H19E 109.5 . . ?
H19D C197 H19F 109.5 . . ?
H19E C197 H19F 109.5 . . ?
Si28 C198 H19G 109.5 . . ?
Si28 C198 H19H 109.5 . . ?
Si28 C198 H19I 109.5 . . ?
H19G C198 H19H 109.5 . . ?
H19G C198 H19I 109.5 . . ?
H19H C198 H19I 109.5 . . ?
C195 C199 H199 119.2 . . ?
C195 C199 C200 121.5(16) . . ?
C200 C199 H199 119.2 . . ?
C191 C200 H200 121.4 . . ?
C199 C200 C191 117.3(16) . . ?
C199 C200 H200 121.4 . . ?
Si28 C201 H20A 109.5 . . ?
Si28 C201 H20B 109.5 . . ?
Si28 C201 H20C 109.5 . . ?
H20A C201 H20B 109.5 . . ?
H20A C201 H20C 109.5 . . ?
H20B C201 H20C 109.5 . . ?
Si30 C202 H20D 109.5 . . ?
Si30 C202 H20E 109.5 . . ?
Si30 C202 H20F 109.5 . . ?
H20D C202 H20E 109.5 . . ?
H20D C202 H20F 109.5 . . ?
H20E C202 H20F 109.5 . . ?
Si29 C203 H20G 109.5 . . ?
Si29 C203 H20H 109.5 . . ?
Si29 C203 H20I 109.5 . . ?
H20G C203 H20H 109.5 . . ?
H20G C203 H20I 109.5 . . ?
H20H C203 H20I 109.5 . . ?
Si30 C204 H20J 109.5 . . ?
Si30 C204 H20K 109.5 . . ?
Si30 C204 H20L 109.5 . . ?
H20J C204 H20K 109.5 . . ?
H20J C204 H20L 109.5 . . ?
H20K C204 H20L 109.5 . . ?
Si32 C205 H20M 109.5 . . ?
Si32 C205 H20N 109.5 . . ?
Si32 C205 H20O 109.5 . . ?
H20M C205 H20N 109.5 . . ?
H20M C205 H20O 109.5 . . ?
H20N C205 H20O 109.5 . . ?
Si31 C206 H20P 109.5 . . ?
Si31 C206 H20Q 109.5 . . ?
Si31 C206 H20R 109.5 . . ?
H20P C206 H20Q 109.5 . . ?
H20P C206 H20R 109.5 . . ?
H20Q C206 H20R 109.5 . . ?
Si32 C207 H20S 109.5 . . ?
Si32 C207 H20T 109.5 . . ?
Si32 C207 H20U 109.5 . . ?
H20S C207 H20T 109.5 . . ?
H20S C207 H20U 109.5 . . ?
H20T C207 H20U 109.5 . . ?
Si33 C208 H20V 109.5 . . ?
Si33 C208 H20W 109.5 . . ?
Si33 C208 H20X 109.5 . . ?
H20V C208 H20W 109.5 . . ?
H20V C208 H20X 109.5 . . ?
H20W C208 H20X 109.5 . . ?
Si33 C209 H20Y 109.5 . . ?
Si33 C209 H 109.5 . . ?
Si33 C209 HA 109.5 . . ?
H20Y C209 H 109.5 . . ?
H20Y C209 HA 109.5 . . ?
H C209 HA 109.5 . . ?
C174 C210 Si34 122.6(5) . . ?
C174 C210 C176 117.2(5) . . ?
C176 C210 Si34 120.2(5) . . ?
C179 C211 C186 121.7(6) . . ?
C179 C211 H211 119.2 . . ?
C186 C211 H211 119.2 . . ?
C187 C212 C195 119.9(11) . . ?
C187 C212 H212 120 . . ?
C195 C212 H212 120 . . ?
C190 C213 H213 121.3 . . ?
C216 C213 C190 117.5(9) . . ?
C216 C213 H213 121.3 . . ?
C184 C214 H214 120 . . ?
C184 C214 C216 119.9(9) . . ?
C216 C214 H214 120 . . ?
C192 C215 H215 120.1 . . ?
C194 C215 C192 119.9(14) . . ?
C194 C215 H215 120.1 . . ?
C213 C216 C214 122.0(8) . . ?
C213 C216 H216 119 . . ?
C214 C216 H216 119 . . ?
C193 C217 H217 120.7 . . ?
C194 C217 C193 118.6(14) . . ?
C194 C217 H217 120.7 . . ?
Si32 C218 H21A 109.5 . . ?
Si32 C218 H21B 109.5 . . ?
Si32 C218 H21C 109.5 . . ?
H21A C218 H21B 109.5 . . ?
H21A C218 H21C 109.5 . . ?
H21B C218 H21C 109.5 . . ?
Si29 C219 H21D 109.5 . . ?
Si29 C219 H21E 109.5 . . ?
Si29 C219 H21F 109.5 . . ?
H21D C219 H21E 109.5 . . ?
H21D C219 H21F 109.5 . . ?
H21E C219 H21F 109.5 . . ?
Si31 C220 H22A 109.5 . . ?
Si31 C220 H22B 109.5 . . ?
Si31 C220 H22C 109.5 . . ?
H22A C220 H22B 109.5 . . ?
H22A C220 H22C 109.5 . . ?
H22B C220 H22C 109.5 . . ?
Si30 C221 H22D 109.5 . . ?
Si30 C221 H22E 109.5 . . ?
Si30 C221 H22F 109.5 . . ?
H22D C221 H22E 109.5 . . ?
H22D C221 H22F 109.5 . . ?
H22E C221 H22F 109.5 . . ?
Si31 C222 H22G 109.5 . . ?
Si31 C222 H22H 109.5 . . ?
Si31 C222 H22I 109.5 . . ?
H22G C222 H22H 109.5 . . ?
H22G C222 H22I 109.5 . . ?
H22H C222 H22I 109.5 . . ?
C224 C223 C228 120 . . ?
C224 C223 C229 119.3(6) . . ?
C228 C223 C229 120.7(6) . . ?
C223 C224 H224 120 . . ?
C223 C224 C225 120 . . ?
C225 C224 H224 120 . . ?
C224 C225 H225 120 . . ?
C226 C225 C224 120 . . ?
C226 C225 H225 120 . . ?
C225 C226 H226 120 . . ?
C225 C226 C227 120 . . ?
C227 C226 H226 120 . . ?
C226 C227 H227 120 . . ?
C226 C227 C228 120 . . ?
C228 C227 H227 120 . . ?
C223 C228 H228 120 . . ?
C227 C228 C223 120 . . ?
C227 C228 H228 120 . . ?
C223 C229 H22J 109.5 . . ?
C223 C229 H22K 109.5 . . ?
C223 C229 H22L 109.5 . . ?
H22J C229 H22K 109.5 . . ?
H22J C229 H22L 109.5 . . ?
H22K C229 H22L 109.5 . . ?
C232 C230 H230 122.4 . . ?
C235 C230 H230 122.4 . . ?
C235 C230 C232 115.2(19) . . ?
C234 C231 H231 116.5 . . ?
C235 C231 H231 116.5 . . ?
C235 C231 C234 127(2) . . ?
C230 C232 H232 117.2 . . ?
C233 C232 C230 126(2) . . ?
C233 C232 H232 117.2 . . ?
C232 C233 H233 120.9 . . ?
C234 C233 C232 118(2) . . ?
C234 C233 H233 120.9 . . ?
C231 C234 H234 122.5 . . ?
C233 C234 C231 115(2) . . ?
C233 C234 H234 122.5 . . ?
C230 C235 C236 114.7(18) . . ?
C231 C235 C230 118.1(19) . . ?
C231 C235 C236 127(2) . . ?
C235 C236 H23A 109.5 . . ?
C235 C236 H23B 109.5 . . ?
C235 C236 H23C 109.5 . . ?
H23A C236 H23B 109.5 . . ?
H23A C236 H23C 109.5 . . ?
H23B C236 H23C 109.5 . . ?

loop_
_geom_bond_atom_site_label_1
_geom_bond_atom_site_label_2
_geom_bond_distance
_geom_bond_site_symmetry_2
_geom_bond_publ_flag
Si1 Si2 2.361(4) . ?
Si1 C62 1.864(12) . ?
Si1 C73 1.879(17) . ?
Si1 C77 1.864(15) . ?
Si2 Si11 2.354(4) . ?
Si2 Si12 2.338(4) . ?
Si2 C32 1.821(9) . ?
Si3 Si17 2.355(3) . ?
Si3 C47 1.864(9) . ?
Si3 C49 1.879(10) . ?
Si3 C56 1.874(11) . ?
Si4 Si18 2.338(3) . ?
Si4 C51 1.876(10) . ?
Si4 C53 1.857(11) . ?
Si4 C60 1.906(11) . ?
Si5 Si18 2.337(3) . ?
Si5 C54 1.855(12) . ?
Si5 C99 1.877(12) . ?
Si5 C103 1.870(11) . ?
Si6 Si17 2.342(3) . ?
Si6 C65 1.913(12) . ?
Si6 C68 1.873(12) . ?
Si6 C101 1.825(13) . ?
Si7 Si17 2.348(3) . ?
Si7 C66 1.855(12) . ?
Si7 C67 1.873(11) . ?
Si7 C100 1.872(11) . ?
Si8 Si10 2.342(4) . ?
Si8 Si14 2.350(4) . ?
Si8 Si15 2.364(5) . ?
Si8 C34 1.847(8) . ?
Si9 Si18 2.345(4) . ?
Si9 C61 1.867(12) . ?
Si9 C63 1.900(13) . ?
Si9 C70 1.883(14) . ?
Si10 C64 1.922(13) . ?
Si10 C071 1.874(13) . ?
Si10 C98 1.884(12) . ?
Si11 C58 1.866(11) . ?
Si11 C72 1.874(12) . ?
Si11 C104 1.904(12) . ?
Si12 C59 1.890(13) . ?
Si12 C69 1.873(11) . ?
Si12 C105 1.874(13) . ?
Si13 C12 1.881(8) . ?
Si13 C24 1.885(8) . ?
Si13 C82 1.889(6) . ?
Si13 C83 1.868(7) . ?
Si14 C74 1.897(18) . ?
Si14 C75 1.850(16) . ?
Si14 C106 1.856(14) . ?
Si15 C76 1.864(16) . ?
Si15 C107 1.847(14) . ?
Si15 C108 1.894(17) . ?
Si16 C22 1.895(6) . ?
Si16 C33 1.879(9) . ?
Si16 C86 1.856(9) . ?
Si16 C88 1.907(8) . ?
Si17 C25 1.839(7) . ?
Si18 C89 1.842(8) . ?
N1 C1 1.317(9) . ?
N1 C78 1.348(9) . ?
N2 C5 1.344(9) . ?
N2 C9 1.336(9) . ?
N3 C6 1.313(9) . ?
N3 C79 1.344(9) . ?
N4 C10 1.335(9) . ?
N4 C14 1.327(10) . ?
C1 C6 1.452(8) . ?
C1 C81 1.469(9) . ?
C2 C3 1.402(10) . ?
C2 C6 1.453(10) . ?
C2 C13 1.416(8) . ?
C3 C7 1.453(8) . ?
C3 C80 1.408(10) . ?
C4 C7 1.383(10) . ?
C4 C10 1.463(10) . ?
C4 C15 1.403(9) . ?
C5 C14 1.430(9) . ?
C5 C21 1.444(10) . ?
C7 C81 1.417(10) . ?
C8 H8 0.95 . ?
C8 C80 1.406(9) . ?
C8 C82 1.390(10) . ?
C9 C10 1.425(9) . ?
C9 C80 1.454(10) . ?
C11 C20 1.441(9) . ?
C11 C28 1.368(11) . ?
C11 C78 1.415(11) . ?
C12 C16 1.380(11) . ?
C12 C40 1.379(12) . ?
C13 H13 0.95 . ?
C13 C82 1.392(10) . ?
C14 C23 1.426(11) . ?
C15 H15 0.95 . ?
C15 C22 1.383(10) . ?
C16 H16 0.95 . ?
C16 C41 1.388(14) . ?
C17 C21 1.414(11) . ?
C17 C89 1.193(11) . ?
C18 C27 1.443(10) . ?
C18 C29 1.388(11) . ?
C18 C79 1.416(10) . ?
C19 H19 0.95 . ?
C19 C22 1.403(11) . ?
C19 C81 1.400(9) . ?
C20 C25 1.206(10) . ?
C21 C87 1.378(11) . ?
C23 C30 1.380(11) . ?
C23 C85 1.432(11) . ?
C24 C31 1.384(13) . ?
C24 C96 1.397(11) . ?
C26 H26 0.95 . ?
C26 C86 1.389(13) . ?
C26 C95 1.390(14) . ?
C27 C32 1.214(11) . ?
C28 H28 0.95 . ?
C28 C29 1.400(10) . ?
C29 H29 0.95 . ?
C30 H30 0.95 . ?
C30 C87 1.396(11) . ?
C31 H31 0.95 . ?
C31 C55 1.394(14) . ?
C33 C35 1.370(13) . ?
C33 C42 1.416(11) . ?
C34 C85 1.200(11) . ?
C35 H35 0.95 . ?
C35 C50 1.369(14) . ?
C36 H36 0.95 . ?
C36 C84 1.391(12) . ?
C36 C91 1.376(13) . ?
C37 H37 0.95 . ?
C37 C43 1.383(13) . ?
C37 C83 1.385(10) . ?
C38 H38 0.95 . ?
C38 C41 1.347(15) . ?
C38 C44 1.366(15) . ?
C39 H39 0.95 . ?
C39 C90 1.383(14) . ?
C39 C94 1.341(16) . ?
C40 H40 0.95 . ?
C40 C44 1.394(13) . ?
C41 H41 0.95 . ?
C42 H42 0.95 . ?
C42 C48 1.357(16) . ?
C43 H43 0.95 . ?
C43 C91 1.396(14) . ?
C44 H44 0.95 . ?
C45 H45 0.95 . ?
C45 C93 1.374(16) . ?
C45 C94 1.402(17) . ?
C46 H46 0.95 . ?
C46 C48 1.379(17) . ?
C46 C50 1.396(14) . ?
C47 H47A 0.98 . ?
C47 H47B 0.98 . ?
C47 H47C 0.98 . ?
C48 H48 0.95 . ?
C49 H49A 0.98 . ?
C49 H49B 0.98 . ?
C49 H49C 0.98 . ?
C50 H50 0.95 . ?
C51 H51A 0.98 . ?
C51 H51B 0.98 . ?
C51 H51C 0.98 . ?
C52 H52 0.95 . ?
C52 C57 1.382(16) . ?
C52 C95 1.346(14) . ?
C53 H53A 0.98 . ?
C53 H53B 0.98 . ?
C53 H53C 0.98 . ?
C54 H54A 0.98 . ?
C54 H54B 0.98 . ?
C54 H54C 0.98 . ?
C55 H55 0.95 . ?
C55 C102 1.369(18) . ?
C56 H56A 0.98 . ?
C56 H56B 0.98 . ?
C56 H56C 0.98 . ?
C57 H57 0.95 . ?
C57 C92 1.380(15) . ?
C58 H58A 0.98 . ?
C58 H58B 0.98 . ?
C58 H58C 0.98 . ?
C59 H59A 0.98 . ?
C59 H59B 0.98 . ?
C59 H59C 0.98 . ?
C60 H60A 0.98 . ?
C60 H60B 0.98 . ?
C60 H60C 0.98 . ?
C61 H61A 0.98 . ?
C61 H61B 0.98 . ?
C61 H61C 0.98 . ?
C62 H62A 0.98 . ?
C62 H62B 0.98 . ?
C62 H62C 0.98 . ?
C63 H63A 0.98 . ?
C63 H63B 0.98 . ?
C63 H63C 0.98 . ?
C64 H64A 0.98 . ?
C64 H64B 0.98 . ?
C64 H64C 0.98 . ?
C65 H65A 0.98 . ?
C65 H65B 0.98 . ?
C65 H65C 0.98 . ?
C66 H66A 0.98 . ?
C66 H66B 0.98 . ?
C66 H66C 0.98 . ?
C67 H67A 0.98 . ?
C67 H67B 0.98 . ?
C67 H67C 0.98 . ?
C68 H68A 0.98 . ?
C68 H68B 0.98 . ?
C68 H68C 0.98 . ?
C69 H69A 0.98 . ?
C69 H69B 0.98 . ?
C69 H69C 0.98 . ?
C70 H70A 0.98 . ?
C70 H70B 0.98 . ?
C70 H70C 0.98 . ?
C071 H07A 0.98 . ?
C071 H07B 0.98 . ?
C071 H07C 0.98 . ?
C72 H72A 0.98 . ?
C72 H72B 0.98 . ?
C72 H72C 0.98 . ?
C73 H73A 0.98 . ?
C73 H73B 0.98 . ?
C73 H73C 0.98 . ?
C74 H74A 0.98 . ?
C74 H74B 0.98 . ?
C74 H74C 0.98 . ?
C75 H75A 0.98 . ?
C75 H75B 0.98 . ?
C75 H75C 0.98 . ?
C76 H76A 0.98 . ?
C76 H76B 0.98 . ?
C76 H76C 0.98 . ?
C77 H77A 0.98 . ?
C77 H77B 0.98 . ?
C77 H77C 0.98 . ?
C78 C79 1.443(8) . ?
C83 C84 1.396(11) . ?
C84 H84 0.95 . ?
C86 C92 1.414(12) . ?
C87 H87 0.95 . ?
C88 C90 1.346(12) . ?
C88 C93 1.365(13) . ?
C90 H90 0.95 . ?
C91 H91 0.95 . ?
C92 H92 0.95 . ?
C93 H93 0.95 . ?
C94 H94 0.95 . ?
C95 H95 0.95 . ?
C96 H96 0.95 . ?
C96 C97 1.388(16) . ?
C97 H97 0.95 . ?
C97 C102 1.367(18) . ?
C98 H98A 0.98 . ?
C98 H98B 0.98 . ?
C98 H98C 0.98 . ?
C99 H99A 0.98 . ?
C99 H99B 0.98 . ?
C99 H99C 0.98 . ?
C100 H10A 0.98 . ?
C100 H10B 0.98 . ?
C100 H10C 0.98 . ?
C101 H10D 0.98 . ?
C101 H10E 0.98 . ?
C101 H10F 0.98 . ?
C102 H102 0.95 . ?
C103 H10G 0.98 . ?
C103 H10H 0.98 . ?
C103 H10I 0.98 . ?
C104 H10J 0.98 . ?
C104 H10K 0.98 . ?
C104 H10L 0.98 . ?
C105 H10M 0.98 . ?
C105 H10N 0.98 . ?
C105 H10O 0.98 . ?
C106 H10P 0.98 . ?
C106 H10Q 0.98 . ?
C106 H10R 0.98 . ?
C107 H10S 0.98 . ?
C107 H10T 0.98 . ?
C107 H10U 0.98 . ?
C108 H10V 0.98 . ?
C108 H10W 0.98 . ?
C108 H10X 0.98 . ?
Si19 Si20 2.347(3) . ?
Si19 Si22 2.349(4) . ?
Si19 Si25 2.342(4) . ?
Si19 C121 1.836(8) . ?
Si20 C126 1.877(12) . ?
Si20 C128 1.897(11) . ?
Si20 C156 1.881(12) . ?
Si21 Si27 2.334(4) . ?
Si21 C133 1.891(12) . ?
Si21 C137 1.873(14) . ?
Si21 C162 1.847(19) . ?
Si22 C131 1.861(11) . ?
Si22 C141 1.902(11) . ?
Si22 C157 1.900(13) . ?
Si23 Si27 2.351(4) . ?
Si23 C147 1.86(2) . ?
Si23 C159 1.849(16) . ?
Si23 C160 1.823(19) . ?
Si24 Si27 2.349(4) . ?
Si24 C140 1.837(16) . ?
Si24 C146 1.818(19) . ?
Si24 C161 1.939(16) . ?
Si25 C144 1.866(14) . ?
Si25 C145 1.643(15) . ?
Si25 C148 1.840(14) . ?
Si26 C115 1.881(6) . ?
Si26 C119 1.861(8) . ?
Si26 C123 1.862(9) . ?
Si26 C153 1.857(9) . ?
Si27 C122 1.849(9) . ?
N5 C113 1.356(9) . ?
N5 C149 1.338(8) . ?
N6 C112 1.323(9) . ?
N6 C151 1.353(9) . ?
C109 C110 1.407(9) . ?
C109 C112 1.473(8) 2_756 ?
C109 C150 1.402(8) . ?
C110 C110 1.455(11) 2_756 ?
C110 C111 1.406(9) . ?
C111 C114 1.394(8) . ?
C111 C149 1.474(9) . ?
C112 C149 1.420(8) . ?
C113 C116 1.414(10) . ?
C113 C151 1.419(9) . ?
C114 H114 0.95 . ?
C114 C115 1.403(10) . ?
C115 C150 1.391(10) . ?
C116 C118 1.427(10) . ?
C116 C120 1.394(11) . ?
C117 C121 1.203(11) . ?
C117 C152 1.435(10) . ?
C118 C122 1.199(11) . ?
C119 C136 1.296(18) . ?
C119 C138 1.330(17) . ?
C120 H120 0.95 . ?
C120 C154 1.384(11) . ?
C123 C127 1.410(12) . ?
C123 C134 1.352(18) . ?
C124 H124 0.95 . ?
C124 C132 1.391(17) . ?
C124 C153 1.408(10) . ?
C125 H125 0.95 . ?
C125 C129 1.369(16) . ?
C125 C155 1.388(15) . ?
C126 H12A 0.98 . ?
C126 H12B 0.98 . ?
C126 H12C 0.98 . ?
C127 H127 0.95 . ?
C127 C135 1.403(17) . ?
C128 H12D 0.98 . ?
C128 H12E 0.98 . ?
C128 H12F 0.98 . ?
C129 H129 0.95 . ?
C129 C132 1.352(19) . ?
C130 H130 0.95 . ?
C130 C139 1.29(2) . ?
C130 C143 1.42(2) . ?
C131 H13A 0.98 . ?
C131 H13B 0.98 . ?
C131 H13C 0.98 . ?
C132 H132 0.95 . ?
C133 H13D 0.98 . ?
C133 H13E 0.98 . ?
C133 H13F 0.98 . ?
C134 H134 0.95 . ?
C134 C142 1.42(2) . ?
C135 H135 0.95 . ?
C135 C158 1.35(2) . ?
C136 H136 0.95 . ?
C136 C139 1.41(2) . ?
C137 H13G 0.98 . ?
C137 H13H 0.98 . ?
C137 H13I 0.98 . ?
C138 H138 0.95 . ?
C138 C143 1.42(2) . ?
C139 H139 0.95 . ?
C140 H14A 0.98 . ?
C140 H14B 0.98 . ?
C140 H14C 0.98 . ?
C141 H14D 0.98 . ?
C141 H14E 0.98 . ?
C141 H14F 0.98 . ?
C142 H142 0.95 . ?
C142 C158 1.34(2) . ?
C143 H143 0.95 . ?
C144 H14G 0.98 . ?
C144 H14H 0.98 . ?
C144 H14I 0.98 . ?
C145 H14J 0.98 . ?
C145 H14K 0.98 . ?
C145 H14L 0.98 . ?
C146 H14M 0.98 . ?
C146 H14N 0.98 . ?
C146 H14O 0.98 . ?
C147 H14P 0.98 . ?
C147 H14Q 0.98 . ?
C147 H14R 0.98 . ?
C148 H14S 0.98 . ?
C148 H14T 0.98 . ?
C148 H14U 0.98 . ?
C150 H150 0.95 . ?
C151 C152 1.441(10) . ?
C152 C154 1.365(11) . ?
C153 C155 1.381(13) . ?
C154 H154 0.95 . ?
C155 H155 0.95 . ?
C156 H15A 0.98 . ?
C156 H15B 0.98 . ?
C156 H15C 0.98 . ?
C157 H15D 0.98 . ?
C157 H15E 0.98 . ?
C157 H15F 0.98 . ?
C158 H158 0.95 . ?
C159 H15G 0.98 . ?
C159 H15H 0.98 . ?
C159 H15I 0.98 . ?
C160 H16A 0.98 . ?
C160 H16B 0.98 . ?
C160 H16C 0.98 . ?
C161 H16D 0.98 . ?
C161 H16E 0.98 . ?
C161 H16F 0.98 . ?
C162 H16G 0.98 . ?
C162 H16H 0.98 . ?
C162 H16I 0.98 . ?
Si28 Si35 2.351(3) . ?
Si28 C197 1.861(13) . ?
Si28 C198 1.869(12) . ?
Si28 C201 1.897(12) . ?
Si29 Si35 2.343(3) . ?
Si29 C196 1.862(11) . ?
Si29 C203 1.880(15) . ?
Si29 C219 1.845(14) . ?
Si30 Si35 2.333(3) . ?
Si30 C202 1.888(15) . ?
Si30 C204 1.871(15) . ?
Si30 C221 1.818(18) . ?
Si31 Si36 2.354(4) . ?
Si31 C206 1.878(14) . ?
Si31 C220 1.849(16) . ?
Si31 C222 1.85(2) . ?
Si32 Si36 2.339(4) . ?
Si32 C205 1.886(16) . ?
Si32 C207 1.879(18) . ?
Si32 C218 1.879(14) . ?
Si33 Si36 2.344(4) . ?
Si33 C169 1.883(13) . ?
Si33 C208 1.905(16) . ?
Si33 C209 1.868(12) . ?
Si34 C184 1.878(8) . ?
Si34 C187 1.880(9) . ?
Si34 C188 1.877(8) . ?
Si34 C210 1.873(6) . ?
Si35 C185 1.835(8) . ?
Si36 C189 1.856(8) . ?
N7 C172 1.336(9) . ?
N7 C178 1.341(9) . ?
N8 C175 1.322(8) . ?
N8 C177 1.365(9) . ?
C169 H16J 0.98 . ?
C169 H16K 0.98 . ?
C169 H16L 0.98 . ?
C170 C171 1.412(9) . ?
C170 C172 1.470(9) . ?
C170 C176 1.381(8) . ?
C171 C171 1.443(11) 2_675 ?
C171 C173 1.416(9) . ?
C172 C175 1.422(8) . ?
C173 C174 1.391(9) . ?
C173 C175 1.477(9) 2_675 ?
C174 H174 0.95 . ?
C174 C210 1.400(10) . ?
C176 H176 0.95 . ?
C176 C210 1.413(10) . ?
C177 C178 1.418(9) . ?
C177 C180 1.428(10) . ?
C178 C179 1.447(10) . ?
C179 C181 1.438(9) . ?
C179 C211 1.387(11) . ?
C180 C182 1.447(9) . ?
C180 C186 1.365(11) . ?
C181 C189 1.192(11) . ?
C182 C185 1.209(10) . ?
C183 H183 0.95 . ?
C183 C184 1.395(12) . ?
C183 C190 1.380(13) . ?
C184 C214 1.400(10) . ?
C186 H186 0.95 . ?
C186 C211 1.408(10) . ?
C187 C191 1.368(16) . ?
C187 C212 1.390(12) . ?
C188 C192 1.366(15) . ?
C188 C193 1.374(15) . ?
C190 H190 0.95 . ?
C190 C213 1.406(12) . ?
C191 H191 0.95 . ?
C191 C200 1.42(2) . ?
C192 H192 0.95 . ?
C192 C215 1.455(16) . ?
C193 H193 0.95 . ?
C193 C217 1.412(18) . ?
C194 H194 0.95 . ?
C194 C215 1.285(18) . ?
C194 C217 1.359(19) . ?
C195 H195 0.95 . ?
C195 C199 1.269(19) . ?
C195 C212 1.394(16) . ?
C196 H19A 0.98 . ?
C196 H19B 0.98 . ?
C196 H19C 0.98 . ?
C197 H19D 0.98 . ?
C197 H19E 0.98 . ?
C197 H19F 0.98 . ?
C198 H19G 0.98 . ?
C198 H19H 0.98 . ?
C198 H19I 0.98 . ?
C199 H199 0.95 . ?
C199 C200 1.41(2) . ?
C200 H200 0.95 . ?
C201 H20A 0.98 . ?
C201 H20B 0.98 . ?
C201 H20C 0.98 . ?
C202 H20D 0.98 . ?
C202 H20E 0.98 . ?
C202 H20F 0.98 . ?
C203 H20G 0.98 . ?
C203 H20H 0.98 . ?
C203 H20I 0.98 . ?
C204 H20J 0.98 . ?
C204 H20K 0.98 . ?
C204 H20L 0.98 . ?
C205 H20M 0.98 . ?
C205 H20N 0.98 . ?
C205 H20O 0.98 . ?
C206 H20P 0.98 . ?
C206 H20Q 0.98 . ?
C206 H20R 0.98 . ?
C207 H20S 0.98 . ?
C207 H20T 0.98 . ?
C207 H20U 0.98 . ?
C208 H20V 0.98 . ?
C208 H20W 0.98 . ?
C208 H20X 0.98 . ?
C209 H20Y 0.98 . ?
C209 H 0.98 . ?
C209 HA 0.98 . ?
C211 H211 0.95 . ?
C212 H212 0.95 . ?
C213 H213 0.95 . ?
C213 C216 1.387(16) . ?
C214 H214 0.95 . ?
C214 C216 1.400(15) . ?
C215 H215 0.95 . ?
C216 H216 0.95 . ?
C217 H217 0.95 . ?
C218 H21A 0.98 . ?
C218 H21B 0.98 . ?
C218 H21C 0.98 . ?
C219 H21D 0.98 . ?
C219 H21E 0.98 . ?
C219 H21F 0.98 . ?
C220 H22A 0.98 . ?
C220 H22B 0.98 . ?
C220 H22C 0.98 . ?
C221 H22D 0.98 . ?
C221 H22E 0.98 . ?
C221 H22F 0.98 . ?
C222 H22G 0.98 . ?
C222 H22H 0.98 . ?
C222 H22I 0.98 . ?
C223 C224 1.39 . ?
C223 C228 1.39 . ?
C223 C229 1.496(6) . ?
C224 H224 0.95 . ?
C224 C225 1.39 . ?
C225 H225 0.95 . ?
C225 C226 1.39 . ?
C226 H226 0.95 . ?
C226 C227 1.39 . ?
C227 H227 0.95 . ?
C227 C228 1.39 . ?
C228 H228 0.95 . ?
C229 H22J 0.98 . ?
C229 H22K 0.98 . ?
C229 H22L 0.98 . ?
C230 H230 0.95 . ?
C230 C232 1.39(2) . ?
C230 C235 1.39(2) . ?
C231 H231 0.95 . ?
C231 C234 1.38(3) . ?
C231 C235 1.36(2) . ?
C232 H232 0.95 . ?
C232 C233 1.38(3) . ?
C233 H233 0.95 . ?
C233 C234 1.38(3) . ?
C234 H234 0.95 . ?
C235 C236 1.47(2) . ?
C236 H23A 0.98 . ?
C236 H23B 0.98 . ?
C236 H23C 0.98 . ?

loop_
_geom_torsion_atom_site_label_1
_geom_torsion_atom_site_label_2
_geom_torsion_atom_site_label_3
_geom_torsion_atom_site_label_4
_geom_torsion
_geom_torsion_site_symmetry_1
_geom_torsion_site_symmetry_2
_geom_torsion_site_symmetry_3
_geom_torsion_site_symmetry_4
_geom_torsion_publ_flag
Si3 Si17 C25 C20 22(3) . . . . ?
Si4 Si18 C89 C17 -40(3) . . . . ?
Si5 Si18 C89 C17 -159(3) . . . . ?
Si6 Si17 C25 C20 140(3) . . . . ?
Si7 Si17 C25 C20 -96(3) . . . . ?
Si9 Si18 C89 C17 78(3) . . . . ?
Si10 Si8 C34 C85 -127(3) . . . . ?
Si13 C12 C16 C41 -179.5(7) . . . . ?
Si13 C12 C40 C44 179.3(8) . . . . ?
Si13 C24 C31 C55 178.8(8) . . . . ?
Si13 C24 C96 C97 -178.0(9) . . . . ?
Si13 C83 C84 C36 177.1(7) . . . . ?
Si14 Si8 C34 C85 107(4) . . . . ?
Si15 Si8 C34 C85 -11(4) . . . . ?
Si16 C33 C35 C50 -179.3(8) . . . . ?
Si16 C33 C42 C48 179.4(8) . . . . ?
Si16 C86 C92 C57 174.2(9) . . . . ?
Si16 C88 C90 C39 172.6(7) . . . . ?
Si16 C88 C93 C45 -174.0(9) . . . . ?
N1 C1 C6 N3 9.4(11) . . . . ?
N1 C1 C6 C2 -169.7(6) . . . . ?
N1 C1 C81 C7 171.6(6) . . . . ?
N1 C1 C81 C19 -12.0(11) . . . . ?
N1 C78 C79 N3 7.8(11) . . . . ?
N1 C78 C79 C18 -172.0(7) . . . . ?
N2 C5 C14 N4 -7.8(12) . . . . ?
N2 C5 C14 C23 173.2(7) . . . . ?
N2 C5 C21 C17 8.4(11) . . . . ?
N2 C5 C21 C87 -176.9(7) . . . . ?
N2 C9 C10 N4 -11.5(11) . . . . ?
N2 C9 C10 C4 169.0(7) . . . . ?
N2 C9 C80 C3 -173.1(6) . . . . ?
N2 C9 C80 C8 13.1(10) . . . . ?
N4 C14 C23 C30 -174.4(8) . . . . ?
N4 C14 C23 C85 10.3(13) . . . . ?
C1 N1 C78 C11 175.8(7) . . . . ?
C1 N1 C78 C79 -3.5(10) . . . . ?
C2 C3 C7 C4 -179.4(7) . . . . ?
C2 C3 C7 C81 1.9(11) . . . . ?
C2 C3 C80 C8 -8.4(10) . . . . ?
C2 C3 C80 C9 177.7(6) . . . . ?
C2 C13 C82 Si13 172.8(6) . . . . ?
C2 C13 C82 C8 -4.3(11) . . . . ?
C3 C2 C6 N3 174.7(7) . . . . ?
C3 C2 C6 C1 -6.2(10) . . . . ?
C3 C2 C13 C82 -2.9(11) . . . . ?
C3 C7 C81 C1 2.4(10) . . . . ?
C3 C7 C81 C19 -174.1(7) . . . . ?
C4 C7 C81 C1 -176.4(6) . . . . ?
C4 C7 C81 C19 7.2(11) . . . . ?
C4 C15 C22 Si16 -173.6(6) . . . . ?
C4 C15 C22 C19 4.6(12) . . . . ?
C5 N2 C9 C10 5.9(10) . . . . ?
C5 N2 C9 C80 -176.5(6) . . . . ?
C5 C14 C23 C30 4.6(12) . . . . ?
C5 C14 C23 C85 -170.7(8) . . . . ?
C5 C21 C87 C30 2.7(13) . . . . ?
C6 N3 C79 C18 176.7(7) . . . . ?
C6 N3 C79 C78 -3.1(10) . . . . ?
C6 C1 C81 C7 -8.5(10) . . . . ?
C6 C1 C81 C19 167.9(7) . . . . ?
C6 C2 C3 C7 0.1(11) . . . . ?
C6 C2 C3 C80 -176.4(7) . . . . ?
C6 C2 C13 C82 -177.3(7) . . . . ?
C7 C3 C80 C8 175.2(7) . . . . ?
C7 C3 C80 C9 1.3(10) . . . . ?
C7 C4 C10 N4 -172.5(7) . . . . ?
C7 C4 C10 C9 6.9(11) . . . . ?
C7 C4 C15 C22 0.9(12) . . . . ?
C9 N2 C5 C14 3.3(10) . . . . ?
C9 N2 C5 C21 -176.7(7) . . . . ?
C10 N4 C14 C5 2.3(11) . . . . ?
C10 N4 C14 C23 -178.7(7) . . . . ?
C10 C4 C7 C3 -1.1(11) . . . . ?
C10 C4 C7 C81 177.6(7) . . . . ?
C10 C4 C15 C22 176.5(7) . . . . ?
C10 C9 C80 C3 4.5(10) . . . . ?
C10 C9 C80 C8 -169.3(7) . . . . ?
C11 C28 C29 C18 2.7(14) . . . . ?
C11 C78 C79 N3 -171.5(7) . . . . ?
C11 C78 C79 C18 8.7(11) . . . . ?
C12 Si13 C24 C31 150.4(6) . . . . ?
C12 Si13 C24 C96 -32.3(8) . . . . ?
C12 Si13 C82 C8 145.0(6) . . . . ?
C12 Si13 C82 C13 -32.1(7) . . . . ?
C12 Si13 C83 C37 87.0(8) . . . . ?
C12 Si13 C83 C84 -86.0(7) . . . . ?
C12 C16 C41 C38 -0.5(14) . . . . ?
C12 C40 C44 C38 0.8(17) . . . . ?
C13 C2 C3 C7 -174.3(7) . . . . ?
C13 C2 C3 C80 9.3(11) . . . . ?
C13 C2 C6 N3 -11.0(11) . . . . ?
C13 C2 C6 C1 168.1(7) . . . . ?
C14 N4 C10 C4 -173.7(7) . . . . ?
C14 N4 C10 C9 6.8(11) . . . . ?
C14 C5 C21 C17 -171.6(7) . . . . ?
C14 C5 C21 C87 3.1(12) . . . . ?
C14 C23 C30 C87 1.2(14) . . . . ?
C15 C4 C7 C3 174.5(7) . . . . ?
C15 C4 C7 C81 -6.8(11) . . . . ?
C15 C4 C10 N4 11.9(11) . . . . ?
C15 C4 C10 C9 -168.7(7) . . . . ?
C16 C12 C40 C44 0.3(14) . . . . ?
C17 C21 C87 C30 177.4(8) . . . . ?
C20 C11 C28 C29 -179.7(8) . . . . ?
C20 C11 C78 N1 -5.3(11) . . . . ?
C20 C11 C78 C79 174.0(7) . . . . ?
C21 C5 C14 N4 172.2(7) . . . . ?
C21 C5 C14 C23 -6.8(12) . . . . ?
C22 Si16 C33 C35 -16.3(8) . . . . ?
C22 Si16 C33 C42 164.5(7) . . . . ?
C22 Si16 C86 C26 -39.0(8) . . . . ?
C22 Si16 C86 C92 146.7(7) . . . . ?
C22 C19 C81 C1 -178.1(7) . . . . ?
C22 C19 C81 C7 -1.7(12) . . . . ?
C23 C30 C87 C21 -5.0(15) . . . . ?
C24 Si13 C12 C16 -55.1(7) . . . . ?
C24 Si13 C12 C40 125.9(7) . . . . ?
C24 Si13 C82 C8 -93.8(7) . . . . ?
C24 Si13 C82 C13 89.2(6) . . . . ?
C24 Si13 C83 C37 -33.5(8) . . . . ?
C24 Si13 C83 C84 153.5(7) . . . . ?
C24 C31 C55 C102 -2.8(17) . . . . ?
C24 C96 C97 C102 1.4(19) . . . . ?
C26 C86 C92 C57 -0.4(15) . . . . ?
C27 C18 C29 C28 -172.7(8) . . . . ?
C27 C18 C79 N3 -12.8(12) . . . . ?
C27 C18 C79 C78 167.0(7) . . . . ?
C28 C11 C78 N1 176.6(7) . . . . ?
C28 C11 C78 C79 -4.1(11) . . . . ?
C29 C18 C79 N3 172.6(7) . . . . ?
C29 C18 C79 C78 -7.6(12) . . . . ?
C31 C24 C96 C97 -0.7(15) . . . . ?
C31 C55 C102 C97 3(2) . . . . ?
C33 Si16 C22 C15 -93.0(7) . . . . ?
C33 Si16 C22 C19 88.9(7) . . . . ?
C33 Si16 C86 C26 -158.5(7) . . . . ?
C33 Si16 C86 C92 27.1(9) . . . . ?
C33 C35 C50 C46 0.5(16) . . . . ?
C33 C42 C48 C46 -0.7(16) . . . . ?
C35 C33 C42 C48 0.2(14) . . . . ?
C37 C43 C91 C36 1.2(17) . . . . ?
C37 C83 C84 C36 3.8(13) . . . . ?
C40 C12 C16 C41 -0.5(12) . . . . ?
C41 C38 C44 C40 -1.8(18) . . . . ?
C42 C33 C35 C50 -0.1(14) . . . . ?
C43 C37 C83 Si13 -174.8(8) . . . . ?
C43 C37 C83 C84 -1.4(14) . . . . ?
C44 C38 C41 C16 1.7(16) . . . . ?
C48 C46 C50 C35 -1.0(16) . . . . ?
C50 C46 C48 C42 1.1(17) . . . . ?
C52 C57 C92 C86 -0.3(17) . . . . ?
C57 C52 C95 C26 -1.0(16) . . . . ?
C78 N1 C1 C6 -4.6(10) . . . . ?
C78 N1 C1 C81 175.3(6) . . . . ?
C78 C11 C28 C29 -1.6(13) . . . . ?
C79 N3 C6 C1 -5.0(10) . . . . ?
C79 N3 C6 C2 174.1(7) . . . . ?
C79 C18 C29 C28 2.0(13) . . . . ?
C80 C3 C7 C4 -3.0(10) . . . . ?
C80 C3 C7 C81 178.3(7) . . . . ?
C80 C8 C82 Si13 -171.9(6) . . . . ?
C80 C8 C82 C13 5.2(11) . . . . ?
C80 C9 C10 N4 170.9(7) . . . . ?
C80 C9 C10 C4 -8.5(10) . . . . ?
C81 C1 C6 N3 -170.6(6) . . . . ?
C81 C1 C6 C2 10.4(10) . . . . ?
C81 C19 C22 Si16 174.0(6) . . . . ?
C81 C19 C22 C15 -4.2(12) . . . . ?
C82 Si13 C12 C16 65.5(7) . . . . ?
C82 Si13 C12 C40 -113.5(7) . . . . ?
C82 Si13 C24 C31 29.4(7) . . . . ?
C82 Si13 C24 C96 -153.4(7) . . . . ?
C82 Si13 C83 C37 -153.2(7) . . . . ?
C82 Si13 C83 C84 33.8(8) . . . . ?
C82 C8 C80 C3 1.1(11) . . . . ?
C82 C8 C80 C9 175.0(7) . . . . ?
C83 Si13 C12 C16 -175.2(6) . . . . ?
C83 Si13 C12 C40 5.9(7) . . . . ?
C83 Si13 C24 C31 -90.3(7) . . . . ?
C83 Si13 C24 C96 86.9(8) . . . . ?
C83 Si13 C82 C8 26.2(7) . . . . ?
C83 Si13 C82 C13 -150.8(6) . . . . ?
C83 C37 C43 C91 -1.0(16) . . . . ?
C84 C36 C91 C43 1.2(16) . . . . ?
C85 C23 C30 C87 176.5(9) . . . . ?
C86 Si16 C22 C15 144.2(7) . . . . ?
C86 Si16 C22 C19 -33.9(8) . . . . ?
C86 Si16 C33 C35 104.6(7) . . . . ?
C86 Si16 C33 C42 -74.6(8) . . . . ?
C86 C26 C95 C52 0.3(15) . . . . ?
C88 Si16 C22 C15 26.3(8) . . . . ?
C88 Si16 C22 C19 -151.8(7) . . . . ?
C88 Si16 C33 C35 -134.2(7) . . . . ?
C88 Si16 C33 C42 46.6(8) . . . . ?
C88 Si16 C86 C26 78.9(7) . . . . ?
C88 Si16 C86 C92 -95.4(8) . . . . ?
C90 C39 C94 C45 -3.4(18) . . . . ?
C90 C88 C93 C45 3.8(15) . . . . ?
C91 C36 C84 C83 -3.8(15) . . . . ?
C93 C45 C94 C39 2(2) . . . . ?
C93 C88 C90 C39 -5.2(13) . . . . ?
C94 C39 C90 C88 5.0(16) . . . . ?
C94 C45 C93 C88 -2.3(19) . . . . ?
C95 C26 C86 Si16 -174.2(7) . . . . ?
C95 C26 C86 C92 0.3(13) . . . . ?
C95 C52 C57 C92 0.9(17) . . . . ?
C96 C24 C31 C55 1.4(13) . . . . ?
C96 C97 C102 C55 -3(2) . . . . ?
Si20 Si19 C121 C117 -36(4) . . . . ?
Si22 Si19 C121 C117 83(3) . . . . ?
Si25 Si19 C121 C117 -155(3) . . . . ?
Si26 C115 C150 C109 -171.5(6) . . . . ?
Si26 C119 C136 C139 166.2(13) . . . . ?
Si26 C119 C138 C143 -169.1(12) . . . . ?
Si26 C123 C127 C135 -169.5(9) . . . . ?
Si26 C123 C134 C142 171.7(13) . . . . ?
Si26 C153 C155 C125 -178.7(9) . . . . ?
N5 C113 C116 C118 -11.6(11) . . . . ?
N5 C113 C116 C120 173.1(7) . . . . ?
N5 C113 C151 N6 11.5(11) . . . . ?
N5 C113 C151 C152 -171.2(7) . . . . ?
N6 C112 C149 N5 13.8(11) . . . . ?
N6 C112 C149 C111 -169.2(7) . . . . ?
N6 C151 C152 C117 -8.9(12) . . . . ?
N6 C151 C152 C154 172.8(8) . . . . ?
C109 C110 C111 C114 5.9(11) . . . . ?
C109 C110 C111 C149 -175.5(7) . . . . ?
C109 C112 C149 N5 -164.3(6) 2_756 . . . ?
C109 C112 C149 C111 12.6(10) 2_756 . . . ?
C110 C109 C150 C115 -1.6(11) . . . . ?
C110 C110 C111 C114 -174.0(8) 2_756 . . . ?
C110 C110 C111 C149 4.6(12) 2_756 . . . ?
C110 C111 C114 C115 -1.9(11) . . . . ?
C110 C111 C149 N5 166.0(6) . . . . ?
C110 C111 C149 C112 -11.0(10) . . . . ?
C111 C114 C115 Si26 173.3(6) . . . . ?
C111 C114 C115 C150 -3.9(12) . . . . ?
C112 N6 C151 C113 -5.4(10) . . . . ?
C112 N6 C151 C152 177.2(7) . . . . ?
C112 C109 C110 C110 -1.7(12) 2_756 . . 2_756 ?
C112 C109 C110 C111 178.4(6) 2_756 . . . ?
C112 C109 C150 C115 175.8(7) 2_756 . . . ?
C113 N5 C149 C111 175.5(6) . . . . ?
C113 N5 C149 C112 -7.5(10) . . . . ?
C113 C116 C120 C154 1.1(14) . . . . ?
C113 C151 C152 C117 173.6(7) . . . . ?
C113 C151 C152 C154 -4.7(12) . . . . ?
C114 C111 C149 N5 -15.4(11) . . . . ?
C114 C111 C149 C112 167.6(7) . . . . ?
C114 C115 C150 C109 5.6(12) . . . . ?
C115 Si26 C119 C136 -87.2(10) . . . . ?
C115 Si26 C119 C138 84.5(9) . . . . ?
C115 Si26 C123 C127 -143.9(8) . . . . ?
C115 Si26 C123 C134 43.3(11) . . . . ?
C115 Si26 C153 C124 178.0(8) . . . . ?
C115 Si26 C153 C155 -0.8(9) . . . . ?
C116 C113 C151 N6 -168.2(7) . . . . ?
C116 C113 C151 C152 9.2(11) . . . . ?
C116 C120 C154 C152 3.5(15) . . . . ?
C117 C152 C154 C120 -179.9(9) . . . . ?
C118 C116 C120 C154 -174.4(8) . . . . ?
C119 Si26 C115 C114 -20.9(8) . . . . ?
C119 Si26 C115 C150 156.2(7) . . . . ?
C119 Si26 C123 C127 102.2(9) . . . . ?
C119 Si26 C123 C134 -70.6(10) . . . . ?
C119 Si26 C153 C124 -65.9(9) . . . . ?
C119 Si26 C153 C155 115.3(8) . . . . ?
C119 C136 C139 C130 13(2) . . . . ?
C119 C138 C143 C130 -7(2) . . . . ?
C123 Si26 C115 C114 -136.3(7) . . . . ?
C123 Si26 C115 C150 40.8(8) . . . . ?
C123 Si26 C119 C136 29.5(10) . . . . ?
C123 Si26 C119 C138 -158.8(9) . . . . ?
C123 Si26 C153 C124 56.6(9) . . . . ?
C123 Si26 C153 C155 -122.2(8) . . . . ?
C123 C127 C135 C158 -3(2) . . . . ?
C123 C134 C142 C158 -1(3) . . . . ?
C124 C153 C155 C125 2.5(16) . . . . ?
C125 C129 C132 C124 3(2) . . . . ?
C127 C123 C134 C142 -2(2) . . . . ?
C127 C135 C158 C142 1(2) . . . . ?
C129 C125 C155 C153 -0.7(19) . . . . ?
C132 C124 C153 Si26 179.5(10) . . . . ?
C132 C124 C153 C155 -1.7(16) . . . . ?
C134 C123 C127 C135 3.6(16) . . . . ?
C134 C142 C158 C135 1(3) . . . . ?
C136 C119 C138 C143 3(2) . . . . ?
C138 C119 C136 C139 -6(2) . . . . ?
C139 C130 C143 C138 16(3) . . . . ?
C143 C130 C139 C136 -17(2) . . . . ?
C149 N5 C113 C116 175.2(6) . . . . ?
C149 N5 C113 C151 -4.4(10) . . . . ?
C149 C111 C114 C115 179.6(7) . . . . ?
C150 C109 C110 C110 175.7(8) . . . 2_756 ?
C150 C109 C110 C111 -4.2(11) . . . . ?
C151 N6 C112 C109 171.5(6) . . . 2_756 ?
C151 N6 C112 C149 -6.7(10) . . . . ?
C151 C113 C116 C118 168.1(7) . . . . ?
C151 C113 C116 C120 -7.3(11) . . . . ?
C151 C152 C154 C120 -1.6(14) . . . . ?
C153 Si26 C115 C114 100.1(7) . . . . ?
C153 Si26 C115 C150 -82.8(7) . . . . ?
C153 Si26 C119 C136 155.0(10) . . . . ?
C153 Si26 C119 C138 -33.4(10) . . . . ?
C153 Si26 C123 C127 -23.2(9) . . . . ?
C153 Si26 C123 C134 164.0(10) . . . . ?
C153 C124 C132 C129 -1(2) . . . . ?
C155 C125 C129 C132 -2(2) . . . . ?
Si28 Si35 C185 C182 141(3) . . . . ?
Si29 Si35 C185 C182 -97(3) . . . . ?
Si30 Si35 C185 C182 19(3) . . . . ?
Si31 Si36 C189 C181 100(4) . . . . ?
Si32 Si36 C189 C181 -16(4) . . . . ?
Si33 Si36 C189 C181 -134(4) . . . . ?
Si34 C184 C214 C216 -179.0(8) . . . . ?
Si34 C187 C191 C200 -174.5(11) . . . . ?
Si34 C187 C212 C195 174.8(8) . . . . ?
Si34 C188 C192 C215 -173.8(8) . . . . ?
Si34 C188 C193 C217 172.2(10) . . . . ?
N7 C172 C175 N8 -11.2(11) . . . . ?
N7 C172 C175 C173 166.4(6) . . . 2_675 ?
N7 C178 C179 C181 11.3(11) . . . . ?
N7 C178 C179 C211 -173.7(7) . . . . ?
N8 C177 C178 N7 -10.5(11) . . . . ?
N8 C177 C178 C179 169.3(7) . . . . ?
N8 C177 C180 C182 7.6(12) . . . . ?
N8 C177 C180 C186 -173.8(7) . . . . ?
C170 C171 C173 C174 6.5(10) . . . . ?
C170 C171 C173 C175 -177.0(6) . . . 2_675 ?
C170 C172 C175 N8 170.1(7) . . . . ?
C170 C172 C175 C173 -12.3(10) . . . 2_675 ?
C170 C176 C210 Si34 -174.1(6) . . . . ?
C170 C176 C210 C174 3.9(11) . . . . ?
C171 C170 C172 N7 -169.4(6) . . . . ?
C171 C170 C172 C175 9.2(10) . . . . ?
C171 C170 C176 C210 1.6(11) . . . . ?
C171 C171 C173 C174 -176.0(8) 2_675 . . . ?
C171 C171 C173 C175 0.5(12) 2_675 . . 2_675 ?
C171 C173 C174 C210 -1.0(11) . . . . ?
C172 N7 C178 C177 3.7(10) . . . . ?
C172 N7 C178 C179 -176.1(6) . . . . ?
C172 C170 C171 C171 -1.7(11) . . . 2_675 ?
C172 C170 C171 C173 175.8(6) . . . . ?
C172 C170 C176 C210 178.9(6) . . . . ?
C173 C174 C210 Si34 173.7(6) . . . . ?
C173 C174 C210 C176 -4.2(11) . . . . ?
C175 N8 C177 C178 6.0(10) . . . . ?
C175 N8 C177 C180 -176.4(7) . . . . ?
C175 C173 C174 C210 -177.4(6) 2_675 . . . ?
C176 C170 C171 C171 175.7(8) . . . 2_675 ?
C176 C170 C171 C173 -6.8(10) . . . . ?
C176 C170 C172 N7 13.2(10) . . . . ?
C176 C170 C172 C175 -168.1(7) . . . . ?
C177 N8 C175 C172 4.3(10) . . . . ?
C177 N8 C175 C173 -173.3(6) . . . 2_675 ?
C177 C178 C179 C181 -168.4(7) . . . . ?
C177 C178 C179 C211 6.5(11) . . . . ?
C177 C180 C186 C211 2.5(13) . . . . ?
C178 N7 C172 C170 -174.7(6) . . . . ?
C178 N7 C172 C175 6.6(10) . . . . ?
C178 C177 C180 C182 -174.7(7) . . . . ?
C178 C177 C180 C186 3.8(12) . . . . ?
C178 C179 C211 C186 -0.3(13) . . . . ?
C180 C177 C178 N7 171.9(7) . . . . ?
C180 C177 C178 C179 -8.4(11) . . . . ?
C180 C186 C211 C179 -4.3(14) . . . . ?
C181 C179 C211 C186 174.7(8) . . . . ?
C182 C180 C186 C211 -178.9(8) . . . . ?
C183 C184 C214 C216 0.3(14) . . . . ?
C183 C190 C213 C216 1.4(16) . . . . ?
C184 Si34 C187 C191 -165.3(8) . . . . ?
C184 Si34 C187 C212 18.7(8) . . . . ?
C184 Si34 C188 C192 -150.8(7) . . . . ?
C184 Si34 C188 C193 37.5(8) . . . . ?
C184 Si34 C210 C174 86.5(7) . . . . ?
C184 Si34 C210 C176 -95.6(6) . . . . ?
C184 C183 C190 C213 0.7(14) . . . . ?
C184 C214 C216 C213 1.8(18) . . . . ?
C187 Si34 C184 C183 117.1(7) . . . . ?
C187 Si34 C184 C214 -63.6(8) . . . . ?
C187 Si34 C188 C192 -25.9(8) . . . . ?
C187 Si34 C188 C193 162.4(8) . . . . ?
C187 Si34 C210 C174 -37.9(7) . . . . ?
C187 Si34 C210 C176 139.9(6) . . . . ?
C187 C191 C200 C199 1(2) . . . . ?
C188 Si34 C184 C183 -121.0(6) . . . . ?
C188 Si34 C184 C214 58.4(8) . . . . ?
C188 Si34 C187 C191 71.9(9) . . . . ?
C188 Si34 C187 C212 -104.1(8) . . . . ?
C188 Si34 C210 C174 -154.9(6) . . . . ?
C188 Si34 C210 C176 22.9(7) . . . . ?
C188 C192 C215 C194 -0.7(18) . . . . ?
C188 C193 C217 C194 4(2) . . . . ?
C190 C183 C184 Si34 177.8(7) . . . . ?
C190 C183 C184 C214 -1.6(13) . . . . ?
C190 C213 C216 C214 -2.6(18) . . . . ?
C191 C187 C212 C195 -1.1(14) . . . . ?
C192 C188 C193 C217 0.2(17) . . . . ?
C193 C188 C192 C215 -1.9(14) . . . . ?
C195 C199 C200 C191 -5(2) . . . . ?
C199 C195 C212 C187 -2.7(18) . . . . ?
C210 Si34 C184 C183 -4.8(7) . . . . ?
C210 Si34 C184 C214 174.5(7) . . . . ?
C210 Si34 C187 C191 -43.8(9) . . . . ?
C210 Si34 C187 C212 140.2(7) . . . . ?
C210 Si34 C188 C192 91.6(7) . . . . ?
C210 Si34 C188 C193 -80.1(8) . . . . ?
C212 C187 C191 C200 1.7(17) . . . . ?
C212 C195 C199 C200 6(2) . . . . ?
C215 C194 C217 C193 -7(2) . . . . ?
C217 C194 C215 C192 5(2) . . . . ?
C223 C224 C225 C226 0 . . . . ?
C224 C223 C228 C227 0 . . . . ?
C224 C225 C226 C227 0 . . . . ?
C225 C226 C227 C228 0 . . . . ?
C226 C227 C228 C223 0 . . . . ?
C228 C223 C224 C225 0 . . . . ?
C229 C223 C224 C225 -180(2) . . . . ?
C229 C223 C228 C227 180(2) . . . . ?
C230 C232 C233 C234 8(4) . . . . ?
C232 C230 C235 C231 -4(3) . . . . ?
C232 C230 C235 C236 179.1(18) . . . . ?
C232 C233 C234 C231 -11(4) . . . . ?
C234 C231 C235 C230 0(3) . . . . ?
C234 C231 C235 C236 176(2) . . . . ?
C235 C230 C232 C233 0(3) . . . . ?
C235 C231 C234 C233 8(4) . . . . ?
